data_1502106
loop_
_publ_author_name
'Venkataramana, Gandikota'
'Dongare, Prateek'
'Dawe, Louise N.'
'Thompson, David W.'
'Zhao, Yuming'
'Bodwell, Graham J.'

_publ_section_title
;
 1,8-Pyrenylene-ethynylene macrocycles.
;
_journal_issue 9
_journal_name_full 'Organic letters'
_journal_page_first 2240
_journal_page_last 2243
_journal_paper_doi 10.1021/ol200485x
_journal_volume 13
_journal_year 2011
_chemical_formula_moiety 'C84 H72 O6, 1.5(C6 H6)'
_chemical_formula_sum 'C93 H81 O6'
_chemical_formula_weight 1294.58
_chemical_name_systematic
; 
 ? 
;
_space_group_IT_number 2
_symmetry_cell_setting triclinic
_symmetry_Int_Tables_number 2
_symmetry_space_group_name_Hall '-P 1'
_symmetry_space_group_name_H-M 'P -1'
_atom_sites_solution_hydrogens geom
_atom_sites_solution_primary direct
_atom_sites_solution_secondary difmap
_audit_creation_method SHELXL-97
_cell_angle_alpha 89.981(16)
_cell_angle_beta 70.807(10)
_cell_angle_gamma 81.113(15)
_cell_formula_units_Z 8
_cell_length_a 23.457(3)
_cell_length_b 23.757(5)
_cell_length_c 26.589(5)
_cell_measurement_reflns_used 38816
_cell_measurement_temperature 128(2)
_cell_measurement_theta_max 31.0547
_cell_measurement_theta_min 2.4671
_cell_volume 13805(4)
_computing_cell_refinement 'CrystalClear1.4.0(Rigaku/MSC Inc., 2005)'
_computing_data_collection 'FS-PROCESS-AUTO(Rigaku/MSC Inc., 2005)'
_computing_data_reduction 'CrystalStructure3.7.0(Rigaku/MSC Inc.,2005)'
_computing_molecular_graphics 'CrystalStructure 4.0 (Rigaku, 2010)'
_computing_publication_material 'CrystalStructure 4.0 (Rigaku, 2010)'
_computing_structure_refinement 'SHELXL-97 (Acta Cryst.2008, A64, 112-122)'
_computing_structure_solution 'SHELXL-D (Acta Cryst.2002,D58, 1772-1779)'
_diffrn_ambient_temperature 128(2)
_diffrn_detector_area_resol_mean 14.63
_diffrn_measured_fraction_theta_full 0.979
_diffrn_measured_fraction_theta_max 0.979
_diffrn_measurement_device_type 'Rigaku Saturn'
_diffrn_measurement_method \w
_diffrn_radiation_monochromator 'graphite - Rigaku SHINE'
_diffrn_radiation_source 'fine-focus sealed tube'
_diffrn_radiation_type MoK\a
_diffrn_radiation_wavelength 0.71075
_diffrn_reflns_av_R_equivalents 0.1235
_diffrn_reflns_av_sigmaI/netI 0.1705
_diffrn_reflns_limit_h_max 27
_diffrn_reflns_limit_h_min -27
_diffrn_reflns_limit_k_max 27
_diffrn_reflns_limit_k_min -27
_diffrn_reflns_limit_l_max 23
_diffrn_reflns_limit_l_min -31
_diffrn_reflns_number 99448
_diffrn_reflns_theta_full 24.50
_diffrn_reflns_theta_max 24.50
_diffrn_reflns_theta_min 3.03
_exptl_absorpt_coefficient_mu 0.076
_exptl_absorpt_correction_T_max 0.9618
_exptl_absorpt_correction_T_min 0.9589
_exptl_absorpt_correction_type multi-scan
_exptl_absorpt_process_details FS-PROCESS-AUTO
_exptl_crystal_colour Red
_exptl_crystal_density_diffrn 1.246
_exptl_crystal_density_method 'not measured'
_exptl_crystal_description Chunk
_exptl_crystal_F_000 5496
_exptl_crystal_size_max 0.56
_exptl_crystal_size_mid 0.53
_exptl_crystal_size_min 0.52
_refine_diff_density_max 0.768
_refine_diff_density_min -0.728
_refine_diff_density_rms 0.077
_refine_ls_extinction_method none
_refine_ls_goodness_of_fit_ref 1.380
_refine_ls_hydrogen_treatment constr
_refine_ls_matrix_type full
_refine_ls_number_parameters 3613
_refine_ls_number_reflns 44965
_refine_ls_number_restraints 93
_refine_ls_restrained_S_all 1.392
_refine_ls_R_factor_all 0.2260
_refine_ls_R_factor_gt 0.1321
_refine_ls_shift/su_max 0.003
_refine_ls_shift/su_mean 0.000
_refine_ls_structure_factor_coef Fsqd
_refine_ls_weighting_details 'calc w=1/[\s^2^(Fo^2^)+(0.1000P)^2^+0.0000P] where P=(Fo^2^+2Fc^2^)/3'
_refine_ls_weighting_scheme calc
_refine_ls_wR_factor_gt 0.3022
_refine_ls_wR_factor_ref 0.3531
_reflns_number_gt 19055
_reflns_number_total 44965
_reflns_threshold_expression >2sigma(I)
_cod_data_source_file ol200485x_si_001.cif
_cod_data_source_block gvr-2-95
_cod_original_cell_volume 13806(4)
_cod_database_code 1502106

loop_
_symmetry_equiv_pos_as_xyz
'x, y, z'
'-x, -y, -z'

loop_
_atom_site_label
_atom_site_type_symbol
_atom_site_fract_x
_atom_site_fract_y
_atom_site_fract_z
_atom_site_U_iso_or_equiv
_atom_site_adp_type
_atom_site_occupancy
_atom_site_symmetry_multiplicity
_atom_site_calc_flag
_atom_site_refinement_flags
_atom_site_disorder_assembly
_atom_site_disorder_group
O101 O -0.25981(17) 0.17511(15) 0.59032(14) 0.0664(10) Uani 1 1 d . . .
O102 O -0.24867(18) 0.17875(15) 0.69275(15) 0.0657(10) Uani 1 1 d . . .
O103 O 0.21389(19) 0.57109(17) 0.79930(16) 0.0762(11) Uani 1 1 d . . .
O104 O 0.28275(19) 0.63371(18) 0.71775(15) 0.0752(12) Uani 1 1 d . . .
O105 O 0.21700(17) 0.59146(15) 0.12543(15) 0.0641(10) Uani 1 1 d . . .
O106 O 0.12784(17) 0.53483(15) 0.11128(14) 0.0635(10) Uani 1 1 d . . .
O201 O -0.1097(2) 0.0484(2) 0.61036(18) 0.0984(14) Uani 1 1 d . . .
O202 O -0.0908(3) 0.04664(19) 0.70727(19) 0.0989(15) Uani 1 1 d . . .
O203 O 0.3988(3) 0.4315(3) 0.79341(19) 0.1161(18) Uani 1 1 d . . .
O204 O 0.4554(2) 0.4976(3) 0.71029(19) 0.0951(14) Uani 1 1 d . . .
O205 O 0.3542(2) 0.45828(16) 0.13611(16) 0.0791(12) Uani 1 1 d . B .
O206 O 0.25974(19) 0.40692(16) 0.12571(15) 0.0720(11) Uani 1 1 d . . .
O301 O 0.49034(17) -0.13832(15) 0.46849(14) 0.0614(10) Uani 1 1 d . . .
O302 O 0.5713(2) -0.0647(2) 0.48456(17) 0.0930(14) Uani 1 1 d . . .
O303 O 0.94267(17) 0.29985(15) 0.00352(14) 0.0619(10) Uani 1 1 d . . .
O304 O 0.93387(18) 0.28944(15) -0.09762(15) 0.0644(10) Uani 1 1 d . . .
O305 O 0.47572(17) -0.11267(14) -0.20224(14) 0.0597(10) Uani 1 1 d . . .
O306 O 0.4151(3) -0.1775(2) -0.1205(2) 0.119(2) Uani 1 1 d U . .
O401 O 0.62088(19) 0.71678(15) 1.46888(15) 0.0673(10) Uani 1 1 d . . .
O402 O 0.70146(18) 0.78073(16) 1.49048(15) 0.0724(11) Uani 1 1 d . . .
O403 O 1.08111(17) 1.17056(15) 1.02895(15) 0.0662(10) Uani 1 1 d . . .
O404 O 1.06590(18) 1.17333(15) 0.93024(15) 0.0654(10) Uani 1 1 d . . .
O405 O 0.62089(18) 0.76893(15) 0.80021(14) 0.0668(10) Uani 1 1 d . . .
O406 O 0.5456(4) 0.7128(3) 0.8837(2) 0.168(3) Uani 1 1 d . . .
C101 C -0.0078(3) 0.4249(2) 0.3300(2) 0.0599(15) Uani 1 1 d . . .
C102 C -0.0340(3) 0.3965(2) 0.3646(2) 0.0622(15) Uani 1 1 d . . .
C103 C -0.0645(3) 0.3644(2) 0.4048(2) 0.0642(16) Uani 1 1 d . . .
C104 C -0.0897(3) 0.3363(2) 0.4393(2) 0.0597(15) Uani 1 1 d . . .
C105 C -0.1223(3) 0.3025(2) 0.4802(2) 0.0579(14) Uani 1 1 d . . .
C106 C -0.1642(3) 0.2714(2) 0.4724(2) 0.0632(15) Uani 1 1 d . . .
H106 H -0.1713 0.2724 0.4392 0.076 Uiso 1 1 calc R . .
C107 C -0.1957(3) 0.2394(2) 0.5113(2) 0.0590(14) Uani 1 1 d . . .
H107 H -0.2237 0.2180 0.5045 0.071 Uiso 1 1 calc R . .
C108 C -0.2203(3) 0.2051(2) 0.6019(2) 0.0550(14) Uani 1 1 d . . .
C109 C -0.2135(3) 0.2064(2) 0.6506(2) 0.0537(14) Uani 1 1 d . . .
C110 C -0.1609(3) 0.2361(2) 0.7104(2) 0.0613(15) Uani 1 1 d . . .
H110 H -0.1837 0.2150 0.7381 0.074 Uiso 1 1 calc R . .
C111 C -0.1189(3) 0.2656(2) 0.7191(2) 0.0585(14) Uani 1 1 d . . .
H111 H -0.1131 0.2645 0.7528 0.070 Uiso 1 1 calc R . .
C112 C -0.0845(2) 0.2973(2) 0.6797(2) 0.0512(13) Uani 1 1 d . . .
C113 C -0.0625(3) 0.3323(2) 0.5884(2) 0.0578(14) Uani 1 1 d . . .
H113 H -0.0342 0.3540 0.5943 0.069 Uiso 1 1 calc R . .
C114 C -0.0714(3) 0.3334(2) 0.5407(2) 0.0589(14) Uani 1 1 d . . .
H114 H -0.0493 0.3556 0.5138 0.071 Uiso 1 1 calc R . .
C115 C -0.1129(3) 0.3021(2) 0.5303(2) 0.0533(14) Uani 1 1 d . . .
C116 C -0.1873(3) 0.2377(2) 0.5609(2) 0.0524(13) Uani 1 1 d . . .
C117 C -0.1705(3) 0.2367(2) 0.6612(2) 0.0520(13) Uani 1 1 d . . .
C118 C -0.0944(2) 0.2999(2) 0.6299(2) 0.0504(13) Uani 1 1 d . . .
C119 C -0.1366(2) 0.2684(2) 0.6209(2) 0.0487(13) Uani 1 1 d . . .
C120 C -0.1456(2) 0.2697(2) 0.5705(2) 0.0513(13) Uani 1 1 d . . .
C121 C -0.0415(3) 0.3271(2) 0.6895(2) 0.0539(14) Uani 1 1 d . . .
C122 C -0.0035(3) 0.3529(2) 0.6953(2) 0.0566(14) Uani 1 1 d . . .
C123 C 0.0391(3) 0.3831(2) 0.7010(2) 0.0570(14) Uani 1 1 d . . .
C124 C 0.0753(3) 0.4118(2) 0.7055(2) 0.0572(14) Uani 1 1 d . . .
C125 C 0.1145(3) 0.4471(2) 0.7132(2) 0.0551(14) Uani 1 1 d . . .
C126 C 0.1211(3) 0.4510(2) 0.7628(2) 0.0634(15) Uani 1 1 d . . .
H126 H 0.1018 0.4272 0.7896 0.076 Uiso 1 1 calc R . .
C127 C 0.1549(3) 0.4884(2) 0.7744(2) 0.0631(15) Uani 1 1 d . . .
H127 H 0.1578 0.4907 0.8092 0.076 Uiso 1 1 calc R . .
C128 C 0.2192(3) 0.5625(2) 0.7466(2) 0.0631(16) Uani 1 1 d . . .
C129 C 0.2497(3) 0.5944(2) 0.7082(2) 0.0571(14) Uani 1 1 d . . .
C130 C 0.2811(3) 0.6206(2) 0.6138(2) 0.0684(16) Uani 1 1 d . . .
H130 H 0.3054 0.6458 0.6211 0.082 Uiso 1 1 calc R . .
C131 C 0.2776(3) 0.6170(2) 0.5635(2) 0.0685(16) Uani 1 1 d . . .
H131 H 0.2998 0.6390 0.5364 0.082 Uiso 1 1 calc R . .
C132 C 0.2413(3) 0.5810(2) 0.5523(2) 0.0610(15) Uani 1 1 d . . .
C133 C 0.1723(3) 0.5094(2) 0.5820(2) 0.0606(15) Uani 1 1 d . . .
H133 H 0.1684 0.5068 0.5476 0.073 Uiso 1 1 calc R . .
C134 C 0.1418(3) 0.4779(2) 0.6205(2) 0.0618(15) Uani 1 1 d . . .
H134 H 0.1170 0.4533 0.6128 0.074 Uiso 1 1 calc R . .
C135 C 0.1460(2) 0.4805(2) 0.6724(2) 0.0525(14) Uani 1 1 d . . .
C136 C 0.1849(3) 0.5227(2) 0.7356(2) 0.0560(14) Uani 1 1 d . . .
C137 C 0.2501(3) 0.5886(2) 0.6541(2) 0.0566(14) Uani 1 1 d . . .
C138 C 0.2102(3) 0.5466(2) 0.5915(2) 0.0526(14) Uani 1 1 d . . .
C139 C 0.2142(3) 0.5510(2) 0.6436(2) 0.0539(14) Uani 1 1 d . . .
C140 C 0.1821(2) 0.5178(2) 0.6838(2) 0.0500(13) Uani 1 1 d . . .
C141 C 0.2350(3) 0.5796(2) 0.5005(3) 0.0611(15) Uani 1 1 d . . .
C142 C 0.2273(3) 0.5797(2) 0.4582(3) 0.0654(16) Uani 1 1 d . . .
C143 C 0.2192(3) 0.5804(2) 0.4100(3) 0.0601(15) Uani 1 1 d . . .
C144 C 0.2116(3) 0.5804(2) 0.3673(2) 0.0582(14) Uani 1 1 d . . .
C145 C 0.2018(3) 0.5796(2) 0.3172(2) 0.0552(14) Uani 1 1 d . . .
C146 C 0.2360(3) 0.6071(2) 0.2748(2) 0.0608(15) Uani 1 1 d . . .
H146 H 0.2653 0.6282 0.2794 0.073 Uiso 1 1 calc R . .
C147 C 0.2279(3) 0.6041(2) 0.2260(2) 0.0636(15) Uani 1 1 d . . .
H147 H 0.2518 0.6232 0.1972 0.076 Uiso 1 1 calc R . .
C148 C 0.1778(3) 0.5684(2) 0.1671(2) 0.0550(14) Uani 1 1 d . . .
C149 C 0.1357(3) 0.5386(2) 0.1603(2) 0.0541(14) Uani 1 1 d . . .
C150 C 0.0531(3) 0.4817(2) 0.1972(2) 0.0562(14) Uani 1 1 d . . .
H150 H 0.0475 0.4796 0.1635 0.067 Uiso 1 1 calc R . .
C151 C 0.0183(3) 0.4549(2) 0.2386(2) 0.0584(15) Uani 1 1 d . . .
H151 H -0.0116 0.4349 0.2335 0.070 Uiso 1 1 calc R . .
C152 C 0.0260(3) 0.4564(2) 0.2885(2) 0.0536(14) Uani 1 1 d . . .
C153 C 0.0761(3) 0.4934(2) 0.3475(2) 0.0569(14) Uani 1 1 d . . .
H153 H 0.0516 0.4755 0.3768 0.068 Uiso 1 1 calc R . .
C154 C 0.1170(3) 0.5226(2) 0.3542(2) 0.0585(15) Uani 1 1 d . . .
H154 H 0.1202 0.5259 0.3888 0.070 Uiso 1 1 calc R . .
C155 C 0.1569(3) 0.5495(2) 0.3113(2) 0.0522(14) Uani 1 1 d . . .
C156 C 0.1852(3) 0.5735(2) 0.2181(2) 0.0511(13) Uani 1 1 d . . .
C157 C 0.0966(3) 0.5118(2) 0.2033(2) 0.0523(14) Uani 1 1 d . . .
C158 C 0.0682(3) 0.4886(2) 0.2970(2) 0.0524(13) Uani 1 1 d . . .
C159 C 0.1046(3) 0.5160(2) 0.2536(2) 0.0511(13) Uani 1 1 d . . .
C160 C 0.1484(2) 0.5462(2) 0.2613(2) 0.0510(13) Uani 1 1 d . . .
C161 C -0.2566(3) 0.1152(2) 0.6031(3) 0.089(2) Uani 1 1 d . . .
H16A H -0.2810 0.1121 0.6409 0.106 Uiso 1 1 calc R . .
H16B H -0.2137 0.0981 0.5977 0.106 Uiso 1 1 calc R . .
C162 C -0.2806(3) 0.0841(3) 0.5683(3) 0.091(2) Uani 1 1 d . . .
H16C H -0.2833 0.0450 0.5807 0.109 Uiso 1 1 calc R . .
H16D H -0.3228 0.1032 0.5728 0.109 Uiso 1 1 calc R . .
C163 C -0.2456(3) 0.0800(3) 0.5125(3) 0.101(2) Uani 1 1 d . . .
H16E H -0.2017 0.0693 0.5084 0.122 Uiso 1 1 calc R . .
H16F H -0.2511 0.1180 0.4979 0.122 Uiso 1 1 calc R . .
C164 C -0.2627(4) 0.0371(3) 0.4802(3) 0.110(3) Uani 1 1 d . . .
H16G H -0.2577 -0.0007 0.4945 0.166 Uiso 1 1 calc R . .
H16H H -0.2360 0.0356 0.4429 0.166 Uiso 1 1 calc R . .
H16I H -0.3054 0.0485 0.4822 0.166 Uiso 1 1 calc R . .
C165 C -0.3107(3) 0.2077(3) 0.7133(2) 0.0750(17) Uani 1 1 d . . .
H16J H -0.3290 0.2106 0.6846 0.090 Uiso 1 1 calc R . .
H16K H -0.3117 0.2467 0.7269 0.090 Uiso 1 1 calc R . .
C166 C -0.3460(3) 0.1751(3) 0.7572(3) 0.0866(19) Uani 1 1 d . . .
H16L H -0.3887 0.1955 0.7713 0.104 Uiso 1 1 calc R . .
H16M H -0.3472 0.1374 0.7421 0.104 Uiso 1 1 calc R . .
C167 C -0.3224(3) 0.1661(3) 0.8017(3) 0.095(2) Uani 1 1 d . . .
H16N H -0.3451 0.1392 0.8258 0.114 Uiso 1 1 calc R . .
H16O H -0.2788 0.1484 0.7876 0.114 Uiso 1 1 calc R . .
C168 C -0.3282(4) 0.2191(4) 0.8321(3) 0.118(3) Uani 1 1 d . . .
H16P H -0.3061 0.2460 0.8084 0.177 Uiso 1 1 calc R . .
H16Q H -0.3107 0.2111 0.8607 0.177 Uiso 1 1 calc R . .
H16R H -0.3715 0.2359 0.8476 0.177 Uiso 1 1 calc R . .
C169 C 0.2654(3) 0.5507(3) 0.8118(3) 0.098(2) Uani 1 1 d . . .
H16S H 0.2977 0.5738 0.7954 0.117 Uiso 1 1 calc R . .
H16T H 0.2810 0.5107 0.7976 0.117 Uiso 1 1 calc R . .
C170 C 0.2499(4) 0.5536(3) 0.8721(3) 0.099(2) Uani 1 1 d . . .
H17A H 0.2329 0.5936 0.8855 0.118 Uiso 1 1 calc R . .
H17B H 0.2172 0.5305 0.8876 0.118 Uiso 1 1 calc R . .
C171 C 0.2988(4) 0.5346(4) 0.8912(3) 0.124(3) Uani 1 1 d . . .
H17C H 0.3326 0.5560 0.8744 0.149 Uiso 1 1 calc R . .
H17D H 0.3141 0.4937 0.8802 0.149 Uiso 1 1 calc R . .
C172 C 0.2816(5) 0.5418(3) 0.9509(3) 0.129(3) Uani 1 1 d . . .
H17E H 0.2722 0.5825 0.9617 0.193 Uiso 1 1 calc R . .
H17F H 0.3159 0.5237 0.9618 0.193 Uiso 1 1 calc R . .
H17G H 0.2456 0.5238 0.9679 0.193 Uiso 1 1 calc R . .
C173 C 0.2441(4) 0.6833(3) 0.7525(3) 0.094(2) Uani 1 1 d . . .
H17H H 0.2124 0.7009 0.7377 0.113 Uiso 1 1 calc R . .
H17I H 0.2233 0.6709 0.7886 0.113 Uiso 1 1 calc R . .
C174 C 0.2828(4) 0.7250(3) 0.7560(4) 0.123(3) Uani 1 1 d . . .
H17J H 0.2590 0.7532 0.7858 0.148 Uiso 1 1 calc R . .
H17K H 0.3181 0.7049 0.7650 0.148 Uiso 1 1 calc R . .
C175 C 0.3058(6) 0.7557(6) 0.7083(4) 0.177(5) Uani 1 1 d . . .
H17L H 0.3270 0.7273 0.6781 0.212 Uiso 1 1 calc R . .
H17M H 0.3369 0.7771 0.7130 0.212 Uiso 1 1 calc R . .
C176 C 0.2559(7) 0.7996(5) 0.6923(5) 0.195(6) Uani 1 1 d . . .
H17N H 0.2333 0.7783 0.6759 0.293 Uiso 1 1 calc R . .
H17O H 0.2767 0.8258 0.6668 0.293 Uiso 1 1 calc R . .
H17P H 0.2273 0.8214 0.7243 0.293 Uiso 1 1 calc R . .
C177 C 0.1911(3) 0.6413(2) 0.1052(3) 0.0771(18) Uani 1 1 d . . .
H17Q H 0.1706 0.6711 0.1343 0.093 Uiso 1 1 calc R . .
H17R H 0.1604 0.6319 0.0898 0.093 Uiso 1 1 calc R . .
C178 C 0.2417(3) 0.6622(3) 0.0635(2) 0.0741(17) Uani 1 1 d . . .
H17S H 0.2241 0.6935 0.0458 0.089 Uiso 1 1 calc R . .
H17T H 0.2633 0.6308 0.0362 0.089 Uiso 1 1 calc R . .
C179 C 0.2871(3) 0.6832(3) 0.0836(3) 0.087(2) Uani 1 1 d . . .
H17U H 0.3064 0.6514 0.0998 0.104 Uiso 1 1 calc R . .
H17V H 0.2654 0.7134 0.1120 0.104 Uiso 1 1 calc R . .
C180 C 0.3376(4) 0.7071(3) 0.0402(3) 0.107(2) Uani 1 1 d . . .
H18A H 0.3564 0.6788 0.0102 0.161 Uiso 1 1 calc R . .
H18B H 0.3687 0.7155 0.0549 0.161 Uiso 1 1 calc R . .
H18C H 0.3197 0.7421 0.0278 0.161 Uiso 1 1 calc R . .
C181 C 0.1605(4) 0.4862(3) 0.0785(3) 0.096(2) Uani 1 1 d . . .
H18D H 0.1570 0.4519 0.0997 0.116 Uiso 1 1 calc R . .
H18E H 0.2044 0.4897 0.0635 0.116 Uiso 1 1 calc R . .
C182 C 0.1353(4) 0.4804(3) 0.0341(3) 0.096(2) Uani 1 1 d . . .
H18F H 0.0901 0.4873 0.0497 0.115 Uiso 1 1 calc R . .
H18G H 0.1470 0.5112 0.0096 0.115 Uiso 1 1 calc R . .
C183 C 0.1532(4) 0.4277(3) 0.0028(3) 0.118(3) Uani 1 1 d . . .
H18H H 0.1392 0.3969 0.0267 0.141 Uiso 1 1 calc R . .
H18I H 0.1984 0.4195 -0.0114 0.141 Uiso 1 1 calc R . .
C184 C 0.1299(5) 0.4251(4) -0.0422(4) 0.142(3) Uani 1 1 d . . .
H18J H 0.0854 0.4368 -0.0294 0.212 Uiso 1 1 calc R . .
H18K H 0.1402 0.3860 -0.0579 0.212 Uiso 1 1 calc R . .
H18L H 0.1488 0.4509 -0.0693 0.212 Uiso 1 1 calc R . .
C201 C 0.1105(3) 0.3200(3) 0.3524(3) 0.0780(18) Uani 1 1 d . . .
C202 C 0.0849(3) 0.2932(3) 0.3893(3) 0.0752(18) Uani 1 1 d . . .
C203 C 0.0567(3) 0.2610(3) 0.4292(3) 0.0729(17) Uani 1 1 d . . .
C204 C 0.0347(3) 0.2308(3) 0.4645(3) 0.0736(17) Uani 1 1 d . . .
C205 C 0.0065(3) 0.1940(3) 0.5051(2) 0.0673(16) Uani 1 1 d . . .
C206 C -0.0335(3) 0.1611(3) 0.4971(3) 0.0761(18) Uani 1 1 d . . .
H206 H -0.0427 0.1633 0.4649 0.091 Uiso 1 1 calc R . .
C207 C -0.0600(3) 0.1258(3) 0.5344(3) 0.0782(18) Uani 1 1 d . . .
H207 H -0.0875 0.1037 0.5278 0.094 Uiso 1 1 calc R . .
C208 C -0.0737(3) 0.0833(3) 0.6218(3) 0.0744(18) Uani 1 1 d . . .
C209 C -0.0654(3) 0.0830(3) 0.6691(3) 0.0736(17) Uani 1 1 d . . .
C210 C -0.0140(3) 0.1167(3) 0.7287(3) 0.0808(19) Uani 1 1 d . . .
H210 H -0.0330 0.0924 0.7552 0.097 Uiso 1 1 calc R . .
C211 C 0.0247(3) 0.1492(2) 0.7382(2) 0.0743(18) Uani 1 1 d . . .
H211 H 0.0313 0.1478 0.7716 0.089 Uiso 1 1 calc R . .
C212 C 0.0548(3) 0.1847(2) 0.7002(2) 0.0644(16) Uani 1 1 d . . .
C213 C 0.0717(3) 0.2227(2) 0.6104(2) 0.0645(15) Uani 1 1 d . . .
H213 H 0.0995 0.2452 0.6160 0.077 Uiso 1 1 calc R . .
C214 C 0.0604(3) 0.2251(2) 0.5639(2) 0.0659(16) Uani 1 1 d . . .
H214 H 0.0802 0.2491 0.5375 0.079 Uiso 1 1 calc R . .
C215 C 0.0197(3) 0.1926(2) 0.5538(2) 0.0621(15) Uani 1 1 d . . .
C216 C -0.0480(3) 0.1210(3) 0.5826(3) 0.0691(16) Uani 1 1 d . . .
C217 C -0.0262(3) 0.1181(2) 0.6816(2) 0.0694(17) Uani 1 1 d . . .
C218 C 0.0436(3) 0.1877(2) 0.6512(2) 0.0607(15) Uani 1 1 d . . .
C219 C 0.0027(3) 0.1536(2) 0.6422(2) 0.0597(15) Uani 1 1 d . . .
C220 C -0.0083(3) 0.1561(2) 0.5924(2) 0.0642(16) Uani 1 1 d . . .
C221 C 0.0963(3) 0.2181(2) 0.7094(2) 0.0681(17) Uani 1 1 d . . .
C222 C 0.1314(3) 0.2457(3) 0.7172(2) 0.0661(17) Uani 1 1 d . . .
C223 C 0.1720(3) 0.2776(2) 0.7239(2) 0.0639(16) Uani 1 1 d . . .
C224 C 0.2065(3) 0.3063(2) 0.7301(2) 0.0631(16) Uani 1 1 d . . .
C225 C 0.2506(3) 0.3396(2) 0.7345(2) 0.0629(15) Uani 1 1 d . . .
C226 C 0.2662(3) 0.3406(3) 0.7809(2) 0.0699(16) Uani 1 1 d . . .
H226 H 0.2467 0.3191 0.8098 0.084 Uiso 1 1 calc R . .
C227 C 0.3077(3) 0.3708(3) 0.7859(3) 0.0707(17) Uani 1 1 d . A .
H227 H 0.3166 0.3703 0.8183 0.085 Uiso 1 1 calc R . .
C228 C 0.3845(3) 0.4340(3) 0.7480(3) 0.0754(18) Uani 1 1 d . A .
C229 C 0.4108(3) 0.4674(3) 0.7088(3) 0.0731(18) Uani 1 1 d . A .
C230 C 0.4264(3) 0.4989(3) 0.6170(3) 0.0805(19) Uani 1 1 d . B .
H230 H 0.4550 0.5215 0.6206 0.097 Uiso 1 1 calc R . .
C231 C 0.4149(3) 0.4979(2) 0.5702(3) 0.0784(18) Uani 1 1 d . . .
H231 H 0.4362 0.5187 0.5414 0.094 Uiso 1 1 calc R . .
C232 C 0.3711(3) 0.4657(2) 0.5644(3) 0.0694(17) Uani 1 1 d . B .
C233 C 0.2959(3) 0.4025(2) 0.6025(3) 0.0673(17) Uani 1 1 d . B .
H233 H 0.2866 0.4019 0.5704 0.081 Uiso 1 1 calc R . .
C234 C 0.2664(3) 0.3730(2) 0.6428(2) 0.0640(16) Uani 1 1 d . . .
H234 H 0.2364 0.3523 0.6389 0.077 Uiso 1 1 calc R . .
C235 C 0.2793(3) 0.3721(2) 0.6919(2) 0.0584(15) Uani 1 1 d . . .
C236 C 0.3384(3) 0.4033(3) 0.7446(3) 0.0666(16) Uani 1 1 d . . .
C237 C 0.3981(3) 0.4682(2) 0.6595(3) 0.0660(16) Uani 1 1 d . . .
C238 C 0.3405(3) 0.4347(2) 0.6059(2) 0.0629(15) Uani 1 1 d . . .
C239 C 0.3533(3) 0.4364(2) 0.6545(2) 0.0629(16) Uani 1 1 d . A .
C240 C 0.3232(3) 0.4044(2) 0.6972(2) 0.0590(15) Uani 1 1 d . A .
C241 C 0.3621(3) 0.4645(2) 0.5144(3) 0.0756(18) Uani 1 1 d . . .
C242 C 0.3562(3) 0.4645(2) 0.4707(3) 0.0727(17) Uani 1 1 d . B .
C243 C 0.3480(3) 0.4647(2) 0.4224(3) 0.0726(17) Uani 1 1 d . . .
C244 C 0.3408(3) 0.4644(2) 0.3804(3) 0.0702(17) Uani 1 1 d . B .
C245 C 0.3312(3) 0.4614(2) 0.3303(3) 0.0702(17) Uani 1 1 d . . .
C246 C 0.3692(3) 0.4835(2) 0.2857(3) 0.0757(18) Uani 1 1 d . B .
H246 H 0.4001 0.5031 0.2893 0.091 Uiso 1 1 calc R . .
C247 C 0.3631(3) 0.4778(3) 0.2369(3) 0.0740(17) Uani 1 1 d . . .
H247 H 0.3903 0.4925 0.2068 0.089 Uiso 1 1 calc R B .
C248 C 0.3107(3) 0.4417(3) 0.1798(3) 0.0704(17) Uani 1 1 d . . .
C249 C 0.2659(3) 0.4157(3) 0.1750(2) 0.0668(17) Uani 1 1 d . B .
C250 C 0.1759(3) 0.3670(2) 0.2164(2) 0.0690(17) Uani 1 1 d . B .
H250 H 0.1696 0.3645 0.1830 0.083 Uiso 1 1 calc R . .
C251 C 0.1386(3) 0.3432(3) 0.2592(3) 0.0730(17) Uani 1 1 d . . .
H251 H 0.1075 0.3240 0.2553 0.088 Uiso 1 1 calc R . .
C252 C 0.1470(3) 0.3474(2) 0.3088(2) 0.0678(16) Uani 1 1 d . B .
C253 C 0.1984(3) 0.3852(3) 0.3656(2) 0.0711(17) Uani 1 1 d . B .
H253 H 0.1722 0.3704 0.3962 0.085 Uiso 1 1 calc R . .
C254 C 0.2417(3) 0.4124(3) 0.3705(3) 0.0700(17) Uani 1 1 d . . .
H254 H 0.2451 0.4170 0.4048 0.084 Uiso 1 1 calc R B .
C255 C 0.2831(3) 0.4349(2) 0.3262(2) 0.0621(15) Uani 1 1 d . B .
C256 C 0.3171(3) 0.4506(2) 0.2311(2) 0.0652(16) Uani 1 1 d . B .
C257 C 0.2225(3) 0.3949(2) 0.2200(2) 0.0666(16) Uani 1 1 d . . .
C258 C 0.1903(3) 0.3775(2) 0.3156(3) 0.0654(16) Uani 1 1 d . . .
C259 C 0.2291(3) 0.4012(2) 0.2707(2) 0.0648(16) Uani 1 1 d . B .
C260 C 0.2760(3) 0.4289(2) 0.2759(2) 0.0648(16) Uani 1 1 d . . .
C261 C -0.0779(4) -0.0089(4) 0.5933(4) 0.144(4) Uani 1 1 d . . .
H26A H -0.0670 -0.0276 0.6229 0.173 Uiso 1 1 calc R . .
H26B H -0.0396 -0.0079 0.5631 0.173 Uiso 1 1 calc R . .
C262 C -0.1185(6) -0.0416(6) 0.5763(5) 0.236(9) Uani 1 1 d . . .
H26C H -0.1189 -0.0772 0.5956 0.283 Uiso 1 1 calc R . .
H26D H -0.1602 -0.0193 0.5913 0.283 Uiso 1 1 calc R . .
C263 C -0.1133(4) -0.0551(6) 0.5338(5) 0.188(6) Uani 1 1 d . . .
H26E H -0.0722 -0.0785 0.5193 0.225 Uiso 1 1 calc R . .
H26F H -0.1111 -0.0196 0.5142 0.225 Uiso 1 1 calc R . .
C264 C -0.1556(4) -0.0868(4) 0.5153(4) 0.157(4) Uani 1 1 d . . .
H26G H -0.1970 -0.0789 0.5413 0.236 Uiso 1 1 calc R . .
H26H H -0.1405 -0.1280 0.5124 0.236 Uiso 1 1 calc R . .
H26I H -0.1562 -0.0740 0.4804 0.236 Uiso 1 1 calc R . .
C265 C -0.1548(6) 0.0679(4) 0.7395(4) 0.162(5) Uani 1 1 d . . .
H26J H -0.1558 0.0935 0.7692 0.194 Uiso 1 1 calc R . .
H26K H -0.1752 0.0906 0.7171 0.194 Uiso 1 1 calc R . .
C266 C -0.1859(7) 0.0254(7) 0.7594(6) 0.203(6) Uani 1 1 d . . .
H26L H -0.2259 0.0433 0.7848 0.244 Uiso 1 1 calc R . .
H26M H -0.1636 0.0032 0.7807 0.244 Uiso 1 1 calc R . .
C267 C -0.1977(6) -0.0132(5) 0.7277(5) 0.155(5) Uani 1 1 d . . .
H26N H -0.2003 -0.0491 0.7466 0.185 Uiso 1 1 calc R . .
H26O H -0.1611 -0.0211 0.6952 0.185 Uiso 1 1 calc R . .
C268 C -0.2504(5) -0.0027(8) 0.7098(5) 0.250(9) Uani 1 1 d . . .
H26P H -0.2841 0.0217 0.7367 0.374 Uiso 1 1 calc R . .
H26Q H -0.2630 -0.0390 0.7046 0.374 Uiso 1 1 calc R . .
H26R H -0.2395 0.0164 0.6761 0.374 Uiso 1 1 calc R . .
C269 C 0.4626(6) 0.3817(7) 0.7823(5) 0.124(5) Uani 0.725(7) 1 d P A 1
H26S H 0.4527 0.3436 0.7770 0.148 Uiso 0.725(7) 1 calc PR A 1
H26T H 0.4944 0.3898 0.7492 0.148 Uiso 0.725(7) 1 calc PR A 1
C270 C 0.4860(7) 0.3808(8) 0.8242(6) 0.157(5) Uani 0.725(7) 1 d P A 1
H27A H 0.4552 0.3711 0.8573 0.189 Uiso 0.725(7) 1 calc PR A 1
H27B H 0.4953 0.4190 0.8304 0.189 Uiso 0.725(7) 1 calc PR A 1
C271 C 0.5418(6) 0.3383(5) 0.8111(6) 0.130(4) Uani 0.725(7) 1 d P A 1
H27C H 0.5349 0.3031 0.7957 0.156 Uiso 0.725(7) 1 calc PR A 1
H27D H 0.5506 0.3286 0.8443 0.156 Uiso 0.725(7) 1 calc PR A 1
C272 C 0.5953(6) 0.3583(5) 0.7731(5) 0.128(4) Uani 0.725(7) 1 d P A 1
H27E H 0.5944 0.3536 0.7368 0.192 Uiso 0.725(7) 1 calc PR A 1
H27F H 0.6329 0.3359 0.7758 0.192 Uiso 0.725(7) 1 calc PR A 1
H27G H 0.5942 0.3987 0.7816 0.192 Uiso 0.725(7) 1 calc PR A 1
C273 C 0.4492(9) 0.4375(9) 0.8005(8) 0.061(6) Uani 0.275(7) 1 d PD A 2
H27H H 0.4446 0.4285 0.8378 0.073 Uiso 0.275(7) 1 calc PR A 2
H27I H 0.4522 0.4786 0.7977 0.073 Uiso 0.275(7) 1 calc PR A 2
C274 C 0.5079(14) 0.4063(13) 0.7674(14) 0.157(5) Uani 0.275(7) 1 d PD A 2
H27J H 0.5422 0.4109 0.7800 0.189 Uiso 0.275(7) 1 calc PR A 2
H27K H 0.5181 0.4133 0.7289 0.189 Uiso 0.275(7) 1 calc PR A 2
C275 C 0.4832(15) 0.3519(11) 0.782(2) 0.130(4) Uani 0.275(7) 1 d PD A 2
H27L H 0.4480 0.3506 0.7700 0.156 Uiso 0.275(7) 1 calc PR A 2
H27M H 0.4690 0.3497 0.8217 0.156 Uiso 0.275(7) 1 calc PR A 2
C276 C 0.5334(13) 0.3025(12) 0.7570(13) 0.128(4) Uani 0.275(7) 1 d PD A 2
H27N H 0.5733 0.3140 0.7516 0.192 Uiso 0.275(7) 1 calc PR A 2
H27O H 0.5308 0.2909 0.7226 0.192 Uiso 0.275(7) 1 calc PR A 2
H27P H 0.5288 0.2704 0.7804 0.192 Uiso 0.275(7) 1 calc PR A 2
C277 C 0.4485(9) 0.5255(6) 0.7591(6) 0.120(7) Uani 0.523(14) 1 d PD B 3
H27Q H 0.4877 0.5263 0.7655 0.144 Uiso 0.523(14) 1 calc PR B 3
H27R H 0.4185 0.5116 0.7903 0.144 Uiso 0.523(14) 1 calc PR B 3
C278 C 0.4246(9) 0.5785(11) 0.7405(10) 0.104(12) Uani 0.523(14) 1 d PD B 3
H27S H 0.3959 0.6029 0.7714 0.125 Uiso 0.523(14) 1 calc PR B 3
H27T H 0.4016 0.5701 0.7169 0.125 Uiso 0.523(14) 1 calc PR B 3
C279 C 0.4745(13) 0.6101(11) 0.7107(11) 0.139(12) Uani 0.523(14) 1 d PD B 3
H27U H 0.4961 0.5900 0.6753 0.166 Uiso 0.523(14) 1 calc PR B 3
H27V H 0.5043 0.6078 0.7301 0.166 Uiso 0.523(14) 1 calc PR B 3
C280 C 0.4561(11) 0.6723(8) 0.7021(10) 0.182(11) Uani 0.523(14) 1 d PD B 3
H28A H 0.4304 0.6753 0.6793 0.273 Uiso 0.523(14) 1 calc PR B 3
H28B H 0.4929 0.6891 0.6847 0.273 Uiso 0.523(14) 1 calc PR B 3
H28C H 0.4332 0.6927 0.7365 0.273 Uiso 0.523(14) 1 calc PR B 3
C281 C 0.432(2) 0.556(2) 0.722(2) 0.21(3) Uani 0.477(14) 1 d P B 4
H28D H 0.4222 0.5719 0.6910 0.254 Uiso 0.477(14) 1 calc PR B 4
H28E H 0.3933 0.5599 0.7523 0.254 Uiso 0.477(14) 1 calc PR B 4
C282 C 0.4676(18) 0.5921(11) 0.7351(11) 0.113(9) Uani 0.477(14) 1 d PD B 4
H28F H 0.4998 0.5690 0.7463 0.136 Uiso 0.477(14) 1 calc PR B 4
H28G H 0.4415 0.6187 0.7655 0.136 Uiso 0.477(14) 1 calc PR B 4
C283 C 0.4957(13) 0.6243(14) 0.6901(11) 0.128(11) Uani 0.477(14) 1 d PD B 4
H28H H 0.4619 0.6460 0.6800 0.153 Uiso 0.477(14) 1 calc PR B 4
H28I H 0.5188 0.5960 0.6602 0.153 Uiso 0.477(14) 1 calc PR B 4
C284 C 0.5385(8) 0.6664(7) 0.6915(7) 0.115(7) Uani 0.477(14) 1 d PD B 4
H28J H 0.5152 0.6992 0.7158 0.173 Uiso 0.477(14) 1 calc PR B 4
H28K H 0.5564 0.6795 0.6556 0.173 Uiso 0.477(14) 1 calc PR B 4
H28L H 0.5712 0.6475 0.7040 0.173 Uiso 0.477(14) 1 calc PR B 4
C285 C 0.3317(3) 0.5074(3) 0.1122(3) 0.087(2) Uani 1 1 d . . .
H28M H 0.3106 0.5387 0.1397 0.104 Uiso 1 1 calc R B .
H28N H 0.3020 0.4976 0.0958 0.104 Uiso 1 1 calc R . .
C286 C 0.3844(3) 0.5261(3) 0.0708(3) 0.089(2) Uani 1 1 d . B .
H28O H 0.4087 0.4927 0.0469 0.106 Uiso 1 1 calc R . .
H28P H 0.3687 0.5541 0.0490 0.106 Uiso 1 1 calc R . .
C287 C 0.4253(4) 0.5523(3) 0.0929(3) 0.101(2) Uani 1 1 d . . .
H28Q H 0.4449 0.5230 0.1112 0.121 Uiso 1 1 calc R B .
H28R H 0.4003 0.5830 0.1198 0.121 Uiso 1 1 calc R . .
C288 C 0.4755(4) 0.5773(4) 0.0502(3) 0.131(3) Uani 1 1 d . B .
H28S H 0.4972 0.5484 0.0212 0.196 Uiso 1 1 calc R . .
H28T H 0.5044 0.5888 0.0662 0.196 Uiso 1 1 calc R . .
H28U H 0.4568 0.6106 0.0361 0.196 Uiso 1 1 calc R . .
C289 C 0.2987(3) 0.3565(3) 0.0961(2) 0.0796(18) Uani 1 1 d . . .
H28V H 0.2841 0.3220 0.1134 0.096 Uiso 1 1 calc R . .
H28W H 0.3410 0.3559 0.0960 0.096 Uiso 1 1 calc R . .
C290 C 0.2981(3) 0.3559(3) 0.0400(2) 0.0840(19) Uani 1 1 d . . .
H29A H 0.2551 0.3630 0.0409 0.101 Uiso 1 1 calc R . .
H29B H 0.3166 0.3173 0.0230 0.101 Uiso 1 1 calc R . .
C291 C 0.3323(4) 0.3997(3) 0.0055(3) 0.110(3) Uani 1 1 d . . .
H29C H 0.3103 0.4386 0.0191 0.132 Uiso 1 1 calc R . .
H29D H 0.3737 0.3963 0.0083 0.132 Uiso 1 1 calc R . .
C292 C 0.3378(5) 0.3916(4) -0.0521(3) 0.152(4) Uani 1 1 d . . .
H29E H 0.3675 0.3573 -0.0680 0.227 Uiso 1 1 calc R . .
H29F H 0.3516 0.4249 -0.0713 0.227 Uiso 1 1 calc R . .
H29G H 0.2979 0.3874 -0.0545 0.227 Uiso 1 1 calc R . .
C301 C 0.4710(3) -0.1258(2) 0.0931(2) 0.0565(14) Uani 1 1 d . . .
C302 C 0.4752(2) -0.1222(2) 0.1364(2) 0.0557(14) Uani 1 1 d . . .
C303 C 0.4803(2) -0.1177(2) 0.1858(2) 0.0551(14) Uani 1 1 d . . .
C304 C 0.4855(2) -0.1136(2) 0.2291(2) 0.0556(14) Uani 1 1 d . . .
C305 C 0.4936(2) -0.1101(2) 0.2800(2) 0.0520(13) Uani 1 1 d . . .
C306 C 0.4649(3) -0.1432(2) 0.3207(2) 0.0575(14) Uani 1 1 d . . .
H306 H 0.4383 -0.1669 0.3149 0.069 Uiso 1 1 calc R . .
C307 C 0.4741(3) -0.1425(2) 0.3692(2) 0.0549(14) Uani 1 1 d . . .
H307 H 0.4535 -0.1653 0.3964 0.066 Uiso 1 1 calc R . .
C308 C 0.5229(3) -0.1067(2) 0.4291(2) 0.0513(13) Uani 1 1 d . . .
C309 C 0.5624(3) -0.0742(2) 0.4369(2) 0.0609(15) Uani 1 1 d . . .
C310 C 0.6424(3) -0.0141(2) 0.4004(2) 0.0629(15) Uani 1 1 d . . .
H310 H 0.6509 -0.0149 0.4330 0.075 Uiso 1 1 calc R . .
C311 C 0.6749(3) 0.0153(2) 0.3596(2) 0.0632(15) Uani 1 1 d . . .
H311 H 0.7058 0.0341 0.3643 0.076 Uiso 1 1 calc R . .
C312 C 0.6635(3) 0.0182(2) 0.3113(2) 0.0588(15) Uani 1 1 d . . .
C313 C 0.6031(3) -0.0082(2) 0.2565(2) 0.0578(14) Uani 1 1 d . . .
H313 H 0.6221 0.0155 0.2293 0.069 Uiso 1 1 calc R . .
C314 C 0.5626(3) -0.0385(2) 0.2497(2) 0.0563(14) Uani 1 1 d . . .
H314 H 0.5534 -0.0358 0.2175 0.068 Uiso 1 1 calc R . .
C315 C 0.5329(2) -0.0745(2) 0.2884(2) 0.0499(13) Uani 1 1 d . . .
C316 C 0.5132(2) -0.1088(2) 0.3790(2) 0.0496(13) Uani 1 1 d . . .
C317 C 0.5968(3) -0.0431(2) 0.3950(2) 0.0549(14) Uani 1 1 d . . .
C318 C 0.6183(3) -0.0109(2) 0.3047(2) 0.0524(13) Uani 1 1 d . . .
C319 C 0.5857(2) -0.0426(2) 0.3458(2) 0.0485(13) Uani 1 1 d . . .
C320 C 0.5439(2) -0.0747(2) 0.3378(2) 0.0496(13) Uani 1 1 d . . .
C321 C 0.6991(3) 0.0481(2) 0.2694(2) 0.0592(15) Uani 1 1 d . . .
C322 C 0.7289(3) 0.0725(2) 0.2332(3) 0.0656(16) Uani 1 1 d . . .
C323 C 0.7624(3) 0.1010(3) 0.1924(3) 0.0685(16) Uani 1 1 d . . .
C324 C 0.7907(3) 0.1265(3) 0.1556(3) 0.0665(16) Uani 1 1 d . . .
C325 C 0.8212(3) 0.1593(2) 0.1145(2) 0.0610(15) Uani 1 1 d . . .
C326 C 0.8573(3) 0.1973(2) 0.1231(2) 0.0609(15) Uani 1 1 d . . .
H326 H 0.8620 0.2001 0.1572 0.073 Uiso 1 1 calc R . .
C327 C 0.8857(3) 0.2304(2) 0.0842(2) 0.0618(15) Uani 1 1 d . . .
H327 H 0.9088 0.2569 0.0917 0.074 Uiso 1 1 calc R . .
C328 C 0.9109(3) 0.2610(2) -0.0082(2) 0.0544(14) Uani 1 1 d . . .
C329 C 0.9083(2) 0.2549(2) -0.0582(2) 0.0536(14) Uani 1 1 d . . .
C330 C 0.8700(3) 0.2094(2) -0.1209(2) 0.0617(15) Uani 1 1 d . . .
H330 H 0.8938 0.2292 -0.1492 0.074 Uiso 1 1 calc R . .
C331 C 0.8326(3) 0.1745(2) -0.1305(2) 0.0662(16) Uani 1 1 d . . .
H331 H 0.8297 0.1715 -0.1651 0.079 Uiso 1 1 calc R . .
C332 C 0.7991(3) 0.1438(2) -0.0901(2) 0.0615(15) Uani 1 1 d . . .
C333 C 0.7725(3) 0.1146(2) 0.0029(2) 0.0629(15) Uani 1 1 d . . .
H333 H 0.7465 0.0905 -0.0033 0.076 Uiso 1 1 calc R . .
C334 C 0.7788(3) 0.1172(2) 0.0514(2) 0.0644(16) Uani 1 1 d . . .
H334 H 0.7583 0.0940 0.0783 0.077 Uiso 1 1 calc R . .
C335 C 0.8155(3) 0.1542(2) 0.0630(2) 0.0609(15) Uani 1 1 d . . .
C336 C 0.8815(2) 0.2259(2) 0.0334(2) 0.0544(14) Uani 1 1 d . . .
C337 C 0.8732(3) 0.2159(2) -0.0697(2) 0.0529(14) Uani 1 1 d . . .
C338 C 0.8036(3) 0.1468(2) -0.0388(2) 0.0553(14) Uani 1 1 d . . .
C339 C 0.8412(2) 0.1833(2) -0.0288(2) 0.0533(14) Uani 1 1 d . . .
C340 C 0.8465(3) 0.1878(2) 0.0227(2) 0.0542(14) Uani 1 1 d . . .
C341 C 0.7595(3) 0.1086(2) -0.0998(2) 0.0644(16) Uani 1 1 d . . .
C342 C 0.7249(3) 0.0796(2) -0.1064(2) 0.0660(16) Uani 1 1 d . . .
C343 C 0.6850(3) 0.0475(2) -0.1143(2) 0.0650(16) Uani 1 1 d . . .
C344 C 0.6490(3) 0.0196(2) -0.1208(2) 0.0622(15) Uani 1 1 d . . .
C345 C 0.6060(3) -0.0128(2) -0.1277(2) 0.0546(14) Uani 1 1 d . . .
C346 C 0.5971(3) -0.0138(2) -0.1771(2) 0.0591(14) Uani 1 1 d . . .
H346 H 0.6191 0.0073 -0.2052 0.071 Uiso 1 1 calc R . .
C347 C 0.5563(3) -0.0454(2) -0.1844(2) 0.0598(15) Uani 1 1 d . . .
H347 H 0.5503 -0.0457 -0.2180 0.072 Uiso 1 1 calc R . .
C348 C 0.4822(3) -0.1111(2) -0.1526(2) 0.0542(14) Uani 1 1 d . . .
C349 C 0.4500(3) -0.1407(2) -0.1131(2) 0.0595(15) Uani 1 1 d . . .
C350 C 0.4187(3) -0.1640(2) -0.0179(2) 0.0710(17) Uani 1 1 d . . .
H350 H 0.3902 -0.1857 -0.0234 0.085 Uiso 1 1 calc R . .
C351 C 0.4243(3) -0.1596(2) 0.0322(2) 0.0671(16) Uani 1 1 d . . .
H351 H 0.3992 -0.1780 0.0609 0.081 Uiso 1 1 calc R . .
C352 C 0.4662(3) -0.1286(2) 0.0407(2) 0.0535(14) Uani 1 1 d . . .
C353 C 0.5460(2) -0.0686(2) 0.0057(2) 0.0500(13) Uani 1 1 d . . .
H353 H 0.5516 -0.0667 0.0394 0.060 Uiso 1 1 calc R . .
C354 C 0.5794(2) -0.0413(2) -0.0341(2) 0.0561(14) Uani 1 1 d . . .
H354 H 0.6081 -0.0204 -0.0278 0.067 Uiso 1 1 calc R . .
C355 C 0.5737(2) -0.0423(2) -0.0860(2) 0.0485(13) Uani 1 1 d . . .
C356 C 0.5235(3) -0.0769(2) -0.1448(2) 0.0506(13) Uani 1 1 d . . .
C357 C 0.4545(3) -0.1369(2) -0.0600(2) 0.0588(15) Uani 1 1 d . . .
C358 C 0.5023(2) -0.1005(2) -0.0006(2) 0.0472(13) Uani 1 1 d . . .
C359 C 0.4959(2) -0.1037(2) -0.0519(2) 0.0471(13) Uani 1 1 d . . .
C360 C 0.5312(2) -0.0745(2) -0.0939(2) 0.0492(13) Uani 1 1 d . . .
C361 C 0.4319(3) -0.1090(3) 0.4999(2) 0.0741(17) Uani 1 1 d . . .
H36A H 0.4095 -0.0919 0.4763 0.089 Uiso 1 1 calc R . .
H36B H 0.4366 -0.0778 0.5221 0.089 Uiso 1 1 calc R . .
C362 C 0.3961(3) -0.1504(3) 0.5351(2) 0.0777(18) Uani 1 1 d . . .
H36C H 0.4202 -0.1688 0.5568 0.093 Uiso 1 1 calc R . .
H36D H 0.3576 -0.1288 0.5599 0.093 Uiso 1 1 calc R . .
C363 C 0.3813(3) -0.1952(3) 0.5053(3) 0.0846(19) Uani 1 1 d . . .
H36E H 0.4199 -0.2177 0.4815 0.102 Uiso 1 1 calc R . .
H36F H 0.3587 -0.1767 0.4825 0.102 Uiso 1 1 calc R . .
C364 C 0.3431(4) -0.2360(3) 0.5405(3) 0.121(3) Uani 1 1 d . . .
H36G H 0.3650 -0.2544 0.5634 0.181 Uiso 1 1 calc R . .
H36H H 0.3362 -0.2651 0.5181 0.181 Uiso 1 1 calc R . .
H36I H 0.3037 -0.2145 0.5628 0.181 Uiso 1 1 calc R . .
C365 C 0.5709(4) -0.1050(4) 0.5189(3) 0.118(3) Uani 1 1 d . . .
H36J H 0.5919 -0.1420 0.4995 0.141 Uiso 1 1 calc R . .
H36K H 0.5281 -0.1089 0.5394 0.141 Uiso 1 1 calc R . .
C366 C 0.6038(4) -0.0894(3) 0.5579(3) 0.105(2) Uani 1 1 d . . .
H36L H 0.6058 -0.1215 0.5813 0.126 Uiso 1 1 calc R . .
H36M H 0.6464 -0.0859 0.5366 0.126 Uiso 1 1 calc R . .
C367 C 0.5777(4) -0.0397(3) 0.5900(3) 0.117(3) Uani 1 1 d . . .
H36N H 0.5344 -0.0417 0.6103 0.141 Uiso 1 1 calc R . .
H36O H 0.5785 -0.0067 0.5672 0.141 Uiso 1 1 calc R . .
C368 C 0.6118(5) -0.0304(4) 0.6298(3) 0.155(4) Uani 1 1 d . . .
H36P H 0.5987 -0.0542 0.6602 0.233 Uiso 1 1 calc R . .
H36Q H 0.6022 0.0099 0.6424 0.233 Uiso 1 1 calc R . .
H36R H 0.6560 -0.0408 0.6118 0.233 Uiso 1 1 calc R . .
C369 C 0.9076(3) 0.3564(2) 0.0149(3) 0.0780(18) Uani 1 1 d . . .
H36S H 0.8665 0.3551 0.0409 0.094 Uiso 1 1 calc R . .
H36T H 0.9024 0.3719 -0.0182 0.094 Uiso 1 1 calc R . .
C370 C 0.9399(3) 0.3938(2) 0.0369(3) 0.0800(19) Uani 1 1 d . . .
H37A H 0.9824 0.3913 0.0122 0.096 Uiso 1 1 calc R . .
H37B H 0.9194 0.4338 0.0389 0.096 Uiso 1 1 calc R . .
C371 C 0.9418(3) 0.3791(3) 0.0906(2) 0.0761(17) Uani 1 1 d . . .
H37C H 0.9630 0.3393 0.0886 0.091 Uiso 1 1 calc R . .
H37D H 0.8994 0.3809 0.1153 0.091 Uiso 1 1 calc R . .
C372 C 0.9736(4) 0.4174(3) 0.1131(3) 0.099(2) Uani 1 1 d . . .
H37E H 1.0168 0.4128 0.0910 0.148 Uiso 1 1 calc R . .
H37F H 0.9703 0.4074 0.1496 0.148 Uiso 1 1 calc R . .
H37G H 0.9544 0.4572 0.1134 0.148 Uiso 1 1 calc R . .
C373 C 0.9976(3) 0.2741(2) -0.1237(2) 0.0712(16) Uani 1 1 d . . .
H37H H 1.0074 0.2345 -0.1392 0.085 Uiso 1 1 calc R . .
H37I H 1.0198 0.2768 -0.0981 0.085 Uiso 1 1 calc R . .
C374 C 1.0161(3) 0.3155(3) -0.1674(2) 0.0827(18) Uani 1 1 d . . .
H37J H 1.0608 0.3061 -0.1862 0.099 Uiso 1 1 calc R . .
H37K H 0.9953 0.3105 -0.1937 0.099 Uiso 1 1 calc R . .
C375 C 1.0009(3) 0.3757(3) -0.1473(3) 0.0838(19) Uani 1 1 d . . .
H37L H 0.9568 0.3843 -0.1263 0.101 Uiso 1 1 calc R . .
H37M H 1.0085 0.4004 -0.1781 0.101 Uiso 1 1 calc R . .
C376 C 1.0372(3) 0.3902(3) -0.1130(3) 0.096(2) Uani 1 1 d . . .
H37N H 1.0270 0.3686 -0.0806 0.144 Uiso 1 1 calc R . .
H37O H 1.0272 0.4311 -0.1030 0.144 Uiso 1 1 calc R . .
H37P H 1.0810 0.3801 -0.1329 0.144 Uiso 1 1 calc R . .
C377 C 0.5178(3) -0.1551(3) -0.2389(2) 0.0800(19) Uani 1 1 d . . .
H37Q H 0.5104 -0.1935 -0.2268 0.096 Uiso 1 1 calc R . .
H37R H 0.5602 -0.1513 -0.2418 0.096 Uiso 1 1 calc R . .
C378 C 0.5088(3) -0.1468(3) -0.2923(2) 0.086(2) Uani 1 1 d . . .
H37S H 0.5135 -0.1073 -0.3026 0.103 Uiso 1 1 calc R . .
H37T H 0.5411 -0.1731 -0.3195 0.103 Uiso 1 1 calc R . .
C379 C 0.4480(3) -0.1574(3) -0.2923(2) 0.0821(19) Uani 1 1 d . . .
H37U H 0.4155 -0.1290 -0.2675 0.099 Uiso 1 1 calc R . .
H37V H 0.4416 -0.1958 -0.2795 0.099 Uiso 1 1 calc R . .
C380 C 0.4429(4) -0.1533(3) -0.3473(3) 0.107(2) Uani 1 1 d . . .
H38A H 0.4472 -0.1147 -0.3593 0.161 Uiso 1 1 calc R . .
H38B H 0.4029 -0.1616 -0.3462 0.161 Uiso 1 1 calc R . .
H38C H 0.4753 -0.1810 -0.3720 0.161 Uiso 1 1 calc R . .
C381 C 0.3716(5) -0.1665(5) -0.1344(4) 0.149(3) Uani 1 1 d U . .
H38D H 0.3835 -0.1468 -0.1682 0.178 Uiso 1 1 calc R . .
H38E H 0.3400 -0.1397 -0.1073 0.178 Uiso 1 1 calc R . .
C382 C 0.3437(3) -0.2181(3) -0.1428(3) 0.091(2) Uani 1 1 d . . .
H38F H 0.3071 -0.2048 -0.1531 0.109 Uiso 1 1 calc R . .
H38G H 0.3736 -0.2430 -0.1727 0.109 Uiso 1 1 calc R . .
C383 C 0.3255(3) -0.2524(3) -0.0940(3) 0.087(2) Uani 1 1 d . . .
H38H H 0.3628 -0.2703 -0.0869 0.104 Uiso 1 1 calc R . .
H38I H 0.3004 -0.2263 -0.0630 0.104 Uiso 1 1 calc R . .
C384 C 0.2900(3) -0.2981(3) -0.0994(3) 0.096(2) Uani 1 1 d . . .
H38J H 0.2532 -0.2809 -0.1071 0.144 Uiso 1 1 calc R . .
H38K H 0.2781 -0.3178 -0.0661 0.144 Uiso 1 1 calc R . .
H38L H 0.3155 -0.3256 -0.1287 0.144 Uiso 1 1 calc R . .
C401 C 0.5877(3) 0.7627(2) 1.1021(3) 0.0685(16) Uani 1 1 d . . .
C402 C 0.5921(3) 0.7646(2) 1.1455(3) 0.0663(16) Uani 1 1 d . . .
C403 C 0.5986(3) 0.7666(2) 1.1950(3) 0.0652(16) Uani 1 1 d . . .
C404 C 0.6047(3) 0.7681(2) 1.2380(3) 0.0636(15) Uani 1 1 d . . .
C405 C 0.6151(3) 0.7671(2) 1.2873(2) 0.0566(14) Uani 1 1 d . . .
C406 C 0.5868(3) 0.7315(2) 1.3256(2) 0.0642(15) Uani 1 1 d . . .
H406 H 0.5598 0.7091 1.3184 0.077 Uiso 1 1 calc R . .
C407 C 0.5968(3) 0.7277(2) 1.3738(2) 0.0621(15) Uani 1 1 d . . .
H407 H 0.5762 0.7037 1.3999 0.075 Uiso 1 1 calc R . .
C408 C 0.6497(3) 0.7540(2) 1.4330(2) 0.0600(15) Uani 1 1 d . . .
C409 C 0.6905(3) 0.7835(2) 1.4432(2) 0.0583(15) Uani 1 1 d . . .
C410 C 0.7619(3) 0.8529(2) 1.4142(2) 0.0638(16) Uani 1 1 d . . .
H410 H 0.7699 0.8504 1.4470 0.077 Uiso 1 1 calc R . .
C411 C 0.7914(3) 0.8864(2) 1.3768(2) 0.0628(15) Uani 1 1 d . . .
H411 H 0.8202 0.9067 1.3837 0.075 Uiso 1 1 calc R . .
C412 C 0.7810(3) 0.8922(2) 1.3282(2) 0.0595(15) Uani 1 1 d . . .
C413 C 0.7245(3) 0.8672(2) 1.2696(2) 0.0567(14) Uani 1 1 d . . .
H413 H 0.7441 0.8917 1.2435 0.068 Uiso 1 1 calc R . .
C414 C 0.6850(3) 0.8377(2) 1.2605(2) 0.0551(14) Uani 1 1 d . . .
H414 H 0.6766 0.8421 1.2280 0.066 Uiso 1 1 calc R . .
C415 C 0.6549(3) 0.8002(2) 1.2972(2) 0.0529(14) Uani 1 1 d . . .
C416 C 0.6371(3) 0.7591(2) 1.3839(2) 0.0538(14) Uani 1 1 d . . .
C417 C 0.7196(3) 0.8216(2) 1.4055(2) 0.0548(14) Uani 1 1 d . . .
C418 C 0.7380(3) 0.8626(2) 1.3181(2) 0.0544(14) Uani 1 1 d . . .
C419 C 0.7078(3) 0.8271(2) 1.3563(2) 0.0507(14) Uani 1 1 d . . .
C420 C 0.6656(3) 0.7952(2) 1.3463(2) 0.0536(14) Uani 1 1 d . . .
C421 C 0.8146(3) 0.9256(2) 1.2884(2) 0.0627(15) Uani 1 1 d . . .
C422 C 0.8423(3) 0.9533(2) 1.2533(3) 0.0641(16) Uani 1 1 d . . .
C423 C 0.8753(3) 0.9848(3) 1.2144(2) 0.0653(16) Uani 1 1 d . . .
C424 C 0.9033(3) 1.0131(2) 1.1802(2) 0.0650(16) Uani 1 1 d . . .
C425 C 0.9361(3) 1.0456(2) 1.1397(2) 0.0561(14) Uani 1 1 d . . .
C426 C 0.9756(3) 1.0791(2) 1.1498(2) 0.0621(15) Uani 1 1 d . . .
H426 H 0.9785 1.0812 1.1845 0.074 Uiso 1 1 calc R . .
C427 C 1.0104(3) 1.1092(2) 1.1101(2) 0.0635(15) Uani 1 1 d . . .
H427 H 1.0377 1.1308 1.1178 0.076 Uiso 1 1 calc R . .
C428 C 1.0413(3) 1.1401(2) 1.0180(2) 0.0578(15) Uani 1 1 d . . .
C429 C 1.0348(3) 1.1394(2) 0.9695(2) 0.0598(15) Uani 1 1 d . . .
C430 C 0.9909(3) 1.1031(2) 0.9055(2) 0.0609(15) Uani 1 1 d . . .
H430 H 1.0141 1.1245 0.8784 0.073 Uiso 1 1 calc R . .
C431 C 0.9541(3) 1.0706(2) 0.8939(2) 0.0624(15) Uani 1 1 d . . .
H431 H 0.9518 1.0695 0.8589 0.075 Uiso 1 1 calc R . .
C432 C 0.9192(3) 1.0384(2) 0.9330(2) 0.0593(15) Uani 1 1 d . . .
C433 C 0.8890(3) 1.0076(2) 1.0262(2) 0.0607(15) Uani 1 1 d . . .
H433 H 0.8631 0.9842 1.0187 0.073 Uiso 1 1 calc R . .
C434 C 0.8925(3) 1.0099(2) 1.0754(2) 0.0586(15) Uani 1 1 d . . .
H434 H 0.8685 0.9887 1.1022 0.070 Uiso 1 1 calc R . .
C435 C 0.9312(3) 1.0432(2) 1.0884(2) 0.0564(14) Uani 1 1 d . . .
C436 C 1.0064(3) 1.1087(2) 1.0594(2) 0.0557(14) Uani 1 1 d . . .
C437 C 0.9959(3) 1.1063(2) 0.9567(2) 0.0552(14) Uani 1 1 d . . .
C438 C 0.9234(3) 1.0398(2) 0.9848(2) 0.0539(14) Uani 1 1 d . . .
C439 C 0.9620(3) 1.0733(2) 0.9957(2) 0.0557(14) Uani 1 1 d . . .
C440 C 0.9665(3) 1.0754(2) 1.0480(2) 0.0548(14) Uani 1 1 d . . .
C441 C 0.8793(3) 1.0057(2) 0.9211(2) 0.0626(16) Uani 1 1 d . . .
C442 C 0.8440(3) 0.9776(2) 0.9134(2) 0.0641(16) Uani 1 1 d . . .
C443 C 0.8060(3) 0.9446(3) 0.9055(2) 0.0688(17) Uani 1 1 d . . .
C444 C 0.7717(3) 0.9152(2) 0.8981(2) 0.0708(17) Uani 1 1 d . . .
C445 C 0.7326(3) 0.8804(2) 0.8875(3) 0.0663(16) Uani 1 1 d . . .
C446 C 0.7284(3) 0.8762(2) 0.8368(3) 0.0705(17) Uani 1 1 d . . .
H446 H 0.7514 0.8975 0.8094 0.085 Uiso 1 1 calc R . .
C447 C 0.6917(3) 0.8419(2) 0.8254(2) 0.0681(17) Uani 1 1 d . . .
H447 H 0.6904 0.8400 0.7902 0.082 Uiso 1 1 calc R . .
C448 C 0.6193(3) 0.7746(2) 0.8520(3) 0.0619(16) Uani 1 1 d . . .
C449 C 0.5831(3) 0.7466(3) 0.8909(3) 0.0732(18) Uani 1 1 d . . .
C450 C 0.5441(3) 0.7248(3) 0.9864(3) 0.0784(18) Uani 1 1 d . . .
H450 H 0.5173 0.7024 0.9790 0.094 Uiso 1 1 calc R . .
C451 C 0.5457(3) 0.7294(3) 1.0372(3) 0.0765(18) Uani 1 1 d . . .
H451 H 0.5193 0.7107 1.0647 0.092 Uiso 1 1 calc R . .
C452 C 0.5846(3) 0.7606(2) 1.0495(2) 0.0631(15) Uani 1 1 d . . .
C453 C 0.6638(3) 0.8223(2) 1.0194(2) 0.0648(16) Uani 1 1 d . . .
H453 H 0.6664 0.8242 1.0542 0.078 Uiso 1 1 calc R . .
C454 C 0.6993(3) 0.8509(2) 0.9812(2) 0.0666(16) Uani 1 1 d . . .
H454 H 0.7262 0.8725 0.9895 0.080 Uiso 1 1 calc R . .
C455 C 0.6973(3) 0.8491(2) 0.9282(2) 0.0606(15) Uani 1 1 d . . .
C456 C 0.6570(3) 0.8104(2) 0.8629(2) 0.0572(15) Uani 1 1 d . . .
C457 C 0.5814(3) 0.7526(2) 0.9454(3) 0.0702(17) Uani 1 1 d . . .
C458 C 0.6228(3) 0.7897(2) 1.0098(2) 0.0591(15) Uani 1 1 d . . .
C459 C 0.6208(3) 0.7861(2) 0.9571(2) 0.0575(15) Uani 1 1 d . . .
C460 C 0.6583(3) 0.8152(2) 0.9159(2) 0.0566(15) Uani 1 1 d . . .
C461 C 0.5721(3) 0.7430(3) 1.5141(2) 0.0770(17) Uani 1 1 d . . .
H46A H 0.5443 0.7720 1.5028 0.092 Uiso 1 1 calc R . .
H46B H 0.5883 0.7620 1.5384 0.092 Uiso 1 1 calc R . .
C462 C 0.5382(3) 0.6964(3) 1.5420(3) 0.087(2) Uani 1 1 d . . .
H46C H 0.5670 0.6676 1.5523 0.105 Uiso 1 1 calc R . .
H46D H 0.5057 0.7132 1.5752 0.105 Uiso 1 1 calc R . .
C463 C 0.5097(4) 0.6672(3) 1.5089(3) 0.099(2) Uani 1 1 d . . .
H46E H 0.5424 0.6469 1.4776 0.119 Uiso 1 1 calc R . .
H46F H 0.4841 0.6964 1.4955 0.119 Uiso 1 1 calc R . .
C464 C 0.4706(5) 0.6251(4) 1.5393(4) 0.149(4) Uani 1 1 d . . .
H46G H 0.4957 0.5959 1.5525 0.224 Uiso 1 1 calc R . .
H46H H 0.4537 0.6069 1.5155 0.224 Uiso 1 1 calc R . .
H46I H 0.4370 0.6452 1.5694 0.224 Uiso 1 1 calc R . .
C465 C 0.7290(4) 0.7250(4) 1.5004(3) 0.113(3) Uani 1 1 d . . .
H46J H 0.7073 0.6960 1.4915 0.135 Uiso 1 1 calc R . .
H46K H 0.7234 0.7236 1.5389 0.135 Uiso 1 1 calc R . .
C466 C 0.7946(5) 0.7101(4) 1.4700(4) 0.132(3) Uani 1 1 d . . .
H46L H 0.8165 0.7376 1.4810 0.158 Uiso 1 1 calc R . .
H46M H 0.8003 0.7149 1.4317 0.158 Uiso 1 1 calc R . .
C467 C 0.8239(5) 0.6506(4) 1.4761(4) 0.134(3) Uani 1 1 d . . .
H46N H 0.8155 0.6443 1.5145 0.160 Uiso 1 1 calc R . .
H46O H 0.8051 0.6227 1.4616 0.160 Uiso 1 1 calc R . .
C468 C 0.8911(5) 0.6400(4) 1.4483(4) 0.157(4) Uani 1 1 d . . .
H46P H 0.8997 0.6451 1.4101 0.236 Uiso 1 1 calc R . .
H46Q H 0.9079 0.6009 1.4536 0.236 Uiso 1 1 calc R . .
H46R H 0.9101 0.6670 1.4628 0.236 Uiso 1 1 calc R . .
C469 C 1.0569(3) 1.2287(2) 1.0440(3) 0.0763(18) Uani 1 1 d . . .
H46S H 1.0202 1.2319 1.0764 0.092 Uiso 1 1 calc R . .
H46T H 1.0444 1.2473 1.0150 0.092 Uiso 1 1 calc R . .
C470 C 1.1042(3) 1.2577(2) 1.0546(3) 0.0800(19) Uani 1 1 d . . .
H47A H 1.1398 1.2552 1.0214 0.096 Uiso 1 1 calc R . .
H47B H 1.0871 1.2986 1.0637 0.096 Uiso 1 1 calc R . .
C471 C 1.1262(3) 1.2342(3) 1.0982(3) 0.090(2) Uani 1 1 d . . .
H47C H 1.1452 1.1938 1.0885 0.108 Uiso 1 1 calc R . .
H47D H 1.0906 1.2353 1.1312 0.108 Uiso 1 1 calc R . .
C472 C 1.1714(4) 1.2659(3) 1.1092(3) 0.118(3) Uani 1 1 d . . .
H47E H 1.2087 1.2616 1.0779 0.178 Uiso 1 1 calc R . .
H47F H 1.1814 1.2504 1.1400 0.178 Uiso 1 1 calc R . .
H47G H 1.1539 1.3064 1.1169 0.178 Uiso 1 1 calc R . .
C473 C 1.1281(3) 1.1512(2) 0.9027(3) 0.0776(18) Uani 1 1 d . . .
H47H H 1.1317 1.1143 0.8837 0.093 Uiso 1 1 calc R . .
H47I H 1.1511 1.1450 0.9281 0.093 Uiso 1 1 calc R . .
C474 C 1.1537(3) 1.1949(3) 0.8630(3) 0.0828(19) Uani 1 1 d . . .
H47J H 1.1942 1.1773 0.8380 0.099 Uiso 1 1 calc R . .
H47K H 1.1262 1.2051 0.8418 0.099 Uiso 1 1 calc R . .
C475 C 1.1604(3) 1.2477(3) 0.8887(3) 0.089(2) Uani 1 1 d . . .
H47L H 1.1237 1.2589 0.9206 0.107 Uiso 1 1 calc R . .
H47M H 1.1619 1.2786 0.8637 0.107 Uiso 1 1 calc R . .
C476 C 1.2160(3) 1.2425(3) 0.9053(3) 0.108(2) Uani 1 1 d . . .
H47N H 1.2149 1.2120 0.9304 0.162 Uiso 1 1 calc R . .
H47O H 1.2166 1.2786 0.9227 0.162 Uiso 1 1 calc R . .
H47P H 1.2528 1.2333 0.8739 0.162 Uiso 1 1 calc R . .
C477 C 0.6703(3) 0.7276(3) 0.7672(2) 0.0774(18) Uani 1 1 d . C .
H47Q H 0.6650 0.6889 0.7795 0.093 Uiso 1 1 calc R . .
H47R H 0.7097 0.7356 0.7692 0.093 Uiso 1 1 calc R . .
C478 C 0.6703(3) 0.7312(3) 0.7109(3) 0.090(2) Uani 1 1 d . . .
C479 C 0.6170(6) 0.6996(5) 0.7062(4) 0.066(5) Uani 0.450(10) 1 d P C 5
H47S H 0.6214 0.6607 0.7193 0.079 Uiso 0.450(10) 1 calc PR C 5
H47T H 0.5767 0.7210 0.7281 0.079 Uiso 0.450(10) 1 calc PR C 5
C480 C 0.6214(8) 0.6965(6) 0.6478(6) 0.099(6) Uani 0.450(10) 1 d P C 5
H48A H 0.6065 0.7342 0.6378 0.149 Uiso 0.450(10) 1 calc PR C 5
H48B H 0.5963 0.6691 0.6426 0.149 Uiso 0.450(10) 1 calc PR C 5
H48C H 0.6641 0.6841 0.6255 0.149 Uiso 0.450(10) 1 calc PR C 5
C481 C 0.6887(9) 0.7901(11) 0.6905(7) 0.162(8) Uani 0.550(10) 1 d PU C 6
H48D H 0.6566 0.8089 0.6766 0.194 Uiso 0.550(10) 1 calc PR C 6
H48E H 0.6856 0.8136 0.7223 0.194 Uiso 0.550(10) 1 calc PR C 6
C482 C 0.7304(14) 0.7934(10) 0.6619(12) 0.283(17) Uani 0.550(10) 1 d PU C 6
H48F H 0.7247 0.8243 0.6387 0.424 Uiso 0.550(10) 1 calc PR C 6
H48G H 0.7468 0.7573 0.6405 0.424 Uiso 0.550(10) 1 calc PR C 6
H48H H 0.7591 0.8016 0.6796 0.424 Uiso 0.550(10) 1 calc PR C 6
C483 C 0.5349(7) 0.6924(6) 0.8524(5) 0.220(8) Uani 1 1 d . . .
H48I H 0.5751 0.6754 0.8266 0.264 Uiso 1 1 calc R . .
H48J H 0.5185 0.7242 0.8343 0.264 Uiso 1 1 calc R . .
C484 C 0.4966(4) 0.6504(4) 0.8554(3) 0.105(2) Uani 1 1 d . . .
H48K H 0.5151 0.6247 0.8229 0.127 Uiso 1 1 calc R . .
H48L H 0.4566 0.6701 0.8544 0.127 Uiso 1 1 calc R . .
C485 C 0.4850(4) 0.6148(4) 0.9018(4) 0.119(3) Uani 1 1 d . . .
H48M H 0.5245 0.5932 0.9019 0.143 Uiso 1 1 calc R . .
H48N H 0.4680 0.6402 0.9346 0.143 Uiso 1 1 calc R . .
C486 C 0.4432(5) 0.5743(4) 0.9041(4) 0.154(4) Uani 1 1 d . . .
H48O H 0.4033 0.5952 0.9053 0.230 Uiso 1 1 calc R . .
H48P H 0.4384 0.5526 0.9361 0.230 Uiso 1 1 calc R . .
H48Q H 0.4600 0.5481 0.8724 0.230 Uiso 1 1 calc R . .
C501 C 1.0154(5) 0.4471(3) 0.4768(3) 0.086(2) Uani 1 1 d . . .
H501 H 1.0271 0.4095 0.4608 0.104 Uiso 1 1 calc R . .
C502 C 0.9565(4) 0.4727(3) 0.4903(3) 0.087(2) Uani 1 1 d . . .
H502 H 0.9267 0.4541 0.4832 0.105 Uiso 1 1 calc R . .
C503 C 0.9413(4) 0.5251(3) 0.5140(3) 0.090(2) Uani 1 1 d . . .
H503 H 0.8999 0.5435 0.5246 0.108 Uiso 1 1 calc R . .
C504 C 0.4344(4) 0.6947(3) 0.3926(3) 0.090(2) Uani 1 1 d . . .
H504 H 0.4576 0.7233 0.3951 0.108 Uiso 1 1 calc R . .
C505 C 0.4609(3) 0.6389(3) 0.3857(3) 0.094(2) Uani 1 1 d . . .
H505 H 0.5023 0.6287 0.3839 0.113 Uiso 1 1 calc R . .
C506 C 0.4287(4) 0.5979(3) 0.3815(3) 0.089(2) Uani 1 1 d . . .
H506 H 0.4469 0.5589 0.3775 0.106 Uiso 1 1 calc R . .
C507 C 0.3699(3) 0.6134(3) 0.3831(3) 0.093(2) Uani 1 1 d . . .
H507 H 0.3473 0.5849 0.3788 0.111 Uiso 1 1 calc R . .
C508 C 0.3431(3) 0.6691(3) 0.3907(3) 0.090(2) Uani 1 1 d . . .
H508 H 0.3017 0.6793 0.3925 0.108 Uiso 1 1 calc R . .
C509 C 0.3753(3) 0.7097(3) 0.3957(3) 0.0784(18) Uani 1 1 d . . .
H509 H 0.3566 0.7486 0.4015 0.094 Uiso 1 1 calc R . .
C510 C 0.8948(5) 0.3090(5) 0.3017(4) 0.128(3) Uani 1 1 d U . .
H510 H 0.8782 0.3351 0.3320 0.154 Uiso 1 1 calc R . .
C511 C 0.9111(4) 0.3277(4) 0.2549(6) 0.128(3) Uani 1 1 d U . .
H511 H 0.9065 0.3676 0.2505 0.153 Uiso 1 1 calc R . .
C512 C 0.9356(4) 0.2899(4) 0.2104(4) 0.131(3) Uani 1 1 d U . .
H512 H 0.9471 0.3039 0.1756 0.158 Uiso 1 1 calc R . .
C513 C 0.9427(4) 0.2348(3) 0.2169(3) 0.109(2) Uani 1 1 d U . .
H513 H 0.9587 0.2080 0.1871 0.131 Uiso 1 1 calc R . .
C514 C 0.9268(6) 0.2178(4) 0.2661(4) 0.183(4) Uani 1 1 d U . .
H514 H 0.9341 0.1782 0.2718 0.220 Uiso 1 1 calc R . .
C515 C 0.9008(6) 0.2548(5) 0.3079(4) 0.194(5) Uani 1 1 d U . .
H515 H 0.8865 0.2412 0.3427 0.233 Uiso 1 1 calc R . .
C516 C 0.6190(4) 0.9539(7) 0.1070(4) 0.137(4) Uani 1 1 d U . .
H516 H 0.5770 0.9503 0.1182 0.164 Uiso 1 1 calc R . .
C517 C 0.6367(6) 0.9944(4) 0.0755(6) 0.155(4) Uani 1 1 d U . .
H517 H 0.6092 1.0240 0.0675 0.187 Uiso 1 1 calc R . .
C518 C 0.7061(8) 0.9895(5) 0.0528(6) 0.201(4) Uani 1 1 d U . .
H518 H 0.7278 1.0095 0.0236 0.242 Uiso 1 1 calc R . .
C519 C 0.7330(6) 0.9513(6) 0.0815(7) 0.209(5) Uani 1 1 d U . .
H519 H 0.7760 0.9489 0.0722 0.251 Uiso 1 1 calc R . .
C520 C 0.7106(6) 0.9208(6) 0.1162(5) 0.183(5) Uani 1 1 d U . .
H520 H 0.7335 0.9007 0.1361 0.220 Uiso 1 1 calc R . .
C521 C 0.6569(6) 0.9170(4) 0.1246(4) 0.128(3) Uani 1 1 d U . .
H521 H 0.6410 0.8864 0.1445 0.153 Uiso 1 1 calc R . .
C522 C 0.8767(5) 0.1087(4) 0.4080(4) 0.133(3) Uani 1 1 d . . .
H522 H 0.8704 0.1423 0.4299 0.159 Uiso 1 1 calc R . .
C523 C 0.9099(4) 0.0594(5) 0.4165(3) 0.118(3) Uani 1 1 d . . .
H523 H 0.9260 0.0587 0.4449 0.142 Uiso 1 1 calc R . .
C524 C 0.9201(4) 0.0125(3) 0.3857(4) 0.104(2) Uani 1 1 d . . .
H524 H 0.9431 -0.0215 0.3922 0.125 Uiso 1 1 calc R . .
C525 C 0.8972(5) 0.0136(4) 0.3449(4) 0.122(3) Uani 1 1 d . . .
H525 H 0.9047 -0.0201 0.3230 0.147 Uiso 1 1 calc R . .
C526 C 0.8638(6) 0.0614(5) 0.3345(4) 0.151(4) Uani 1 1 d . . .
H526 H 0.8486 0.0617 0.3055 0.182 Uiso 1 1 calc R . .
C527 C 0.8526(6) 0.1093(4) 0.3673(5) 0.155(4) Uani 1 1 d . . .
H527 H 0.8281 0.1429 0.3620 0.186 Uiso 1 1 calc R . .
C528 C 0.0561(13) 0.1829(14) 0.3108(10) 0.329(18) Uani 1 1 d . . .
H528 H 0.0434 0.2135 0.3372 0.395 Uiso 1 1 calc R . .
C529 C 0.0938(9) 0.1854(6) 0.2649(12) 0.236(11) Uani 1 1 d . . .
H529 H 0.1157 0.2167 0.2592 0.283 Uiso 1 1 calc R . .
C530 C 0.1052(5) 0.1517(9) 0.2269(6) 0.148(5) Uani 1 1 d . . .
H530 H 0.1345 0.1578 0.1937 0.177 Uiso 1 1 calc R . .
C531 C 0.0768(8) 0.1064(8) 0.2314(7) 0.143(5) Uani 1 1 d . . .
H531 H 0.0825 0.0822 0.2011 0.171 Uiso 1 1 calc R . .
C532 C 0.0407(7) 0.0959(5) 0.2788(11) 0.156(5) Uani 1 1 d . . .
H532 H 0.0197 0.0641 0.2836 0.187 Uiso 1 1 calc R . .
C533 C 0.0345(8) 0.1306(12) 0.3194(7) 0.219(8) Uani 1 1 d . . .
H533 H 0.0153 0.1202 0.3547 0.263 Uiso 1 1 calc R . .
C534 C 0.7067 0.8846 0.6905 0.127 Uiso 0.50 1 d P D 7
H534 H 0.6890 0.9117 0.7199 0.152 Uiso 0.50 1 calc PR D 7
C535 C 0.7643 0.8526 0.6830 0.127 Uiso 0.50 1 d P D 7
H535 H 0.7858 0.8577 0.7069 0.152 Uiso 0.50 1 calc PR D 7
C536 C 0.7893 0.8135 0.6402 0.127 Uiso 0.50 1 d P D 7
H536 H 0.8285 0.7913 0.6343 0.152 Uiso 0.50 1 calc PR D 7
C537 C 0.7566 0.8065 0.6050 0.127 Uiso 0.50 1 d P D 7
H537 H 0.7742 0.7793 0.5756 0.152 Uiso 0.50 1 calc PR D 7
C538 C 0.6990 0.8386 0.6125 0.127 Uiso 0.50 1 d P D 7
H538 H 0.6776 0.8336 0.5885 0.152 Uiso 0.50 1 calc PR D 7
C539 C 0.6740 0.8776 0.6552 0.127 Uiso 0.50 1 d P D 7
H539 H 0.6349 0.8998 0.6611 0.152 Uiso 0.50 1 calc PR D 7

loop_
_atom_site_aniso_label
_atom_site_aniso_U_11
_atom_site_aniso_U_22
_atom_site_aniso_U_33
_atom_site_aniso_U_23
_atom_site_aniso_U_13
_atom_site_aniso_U_12
O101 0.077(3) 0.060(2) 0.070(3) 0.0141(19) -0.027(2) -0.032(2)
O102 0.072(3) 0.064(2) 0.063(3) 0.019(2) -0.015(2) -0.030(2)
O103 0.094(3) 0.084(3) 0.065(3) 0.010(2) -0.039(2) -0.029(2)
O104 0.100(3) 0.081(3) 0.067(3) 0.014(2) -0.045(2) -0.044(3)
O105 0.074(3) 0.060(2) 0.060(3) 0.0231(19) -0.022(2) -0.017(2)
O106 0.088(3) 0.060(2) 0.050(2) 0.0142(19) -0.030(2) -0.015(2)
O201 0.109(4) 0.109(4) 0.087(3) 0.007(3) -0.024(3) -0.065(3)
O202 0.139(5) 0.080(3) 0.076(3) 0.007(3) -0.019(3) -0.053(3)
O203 0.121(4) 0.182(6) 0.073(3) 0.018(3) -0.046(3) -0.077(4)
O204 0.094(3) 0.116(4) 0.083(4) 0.001(3) -0.028(3) -0.044(3)
O205 0.094(3) 0.073(3) 0.060(3) 0.023(2) -0.016(2) -0.008(2)
O206 0.096(3) 0.063(2) 0.050(3) 0.007(2) -0.019(2) -0.004(2)
O301 0.073(3) 0.066(2) 0.040(2) 0.0104(18) -0.010(2) -0.014(2)
O302 0.119(4) 0.121(4) 0.057(3) 0.033(3) -0.038(3) -0.054(3)
O303 0.074(3) 0.049(2) 0.071(3) 0.0146(18) -0.028(2) -0.029(2)
O304 0.076(3) 0.062(2) 0.062(3) 0.022(2) -0.024(2) -0.026(2)
O305 0.084(3) 0.060(2) 0.044(2) 0.0131(18) -0.031(2) -0.017(2)
O306 0.182(5) 0.145(4) 0.101(4) 0.068(3) -0.101(4) -0.121(4)
O401 0.089(3) 0.057(2) 0.053(3) 0.016(2) -0.018(2) -0.013(2)
O402 0.092(3) 0.076(3) 0.051(2) 0.023(2) -0.029(2) -0.010(2)
O403 0.073(3) 0.046(2) 0.081(3) 0.0128(19) -0.023(2) -0.020(2)
O404 0.072(3) 0.053(2) 0.069(3) 0.019(2) -0.017(2) -0.018(2)
O405 0.088(3) 0.066(2) 0.045(2) -0.0041(19) -0.025(2) -0.003(2)
O406 0.282(8) 0.209(7) 0.069(4) 0.014(4) -0.069(5) -0.181(7)
C101 0.076(4) 0.062(4) 0.051(4) 0.008(3) -0.029(3) -0.024(3)
C102 0.083(4) 0.067(4) 0.050(4) 0.012(3) -0.032(3) -0.029(3)
C103 0.087(5) 0.060(4) 0.052(4) 0.009(3) -0.026(3) -0.028(3)
C104 0.088(4) 0.057(3) 0.046(4) 0.012(3) -0.030(3) -0.032(3)
C105 0.075(4) 0.053(3) 0.047(4) 0.003(3) -0.016(3) -0.024(3)
C106 0.086(4) 0.059(3) 0.054(4) 0.005(3) -0.027(3) -0.030(3)
C107 0.069(4) 0.059(3) 0.055(4) 0.004(3) -0.018(3) -0.034(3)
C108 0.063(4) 0.048(3) 0.057(4) 0.004(3) -0.018(3) -0.023(3)
C109 0.067(4) 0.042(3) 0.050(4) 0.006(3) -0.014(3) -0.020(3)
C110 0.074(4) 0.053(3) 0.056(4) 0.011(3) -0.016(3) -0.019(3)
C111 0.074(4) 0.055(3) 0.052(4) 0.011(3) -0.022(3) -0.024(3)
C112 0.065(4) 0.042(3) 0.049(4) 0.007(3) -0.017(3) -0.018(3)
C113 0.066(4) 0.055(3) 0.055(4) 0.005(3) -0.015(3) -0.028(3)
C114 0.072(4) 0.050(3) 0.057(4) 0.015(3) -0.018(3) -0.025(3)
C115 0.066(4) 0.047(3) 0.046(3) 0.005(3) -0.010(3) -0.025(3)
C116 0.066(4) 0.049(3) 0.041(3) 0.002(3) -0.013(3) -0.016(3)
C117 0.070(4) 0.039(3) 0.048(4) 0.000(2) -0.018(3) -0.015(3)
C118 0.059(3) 0.044(3) 0.049(3) 0.008(3) -0.014(3) -0.020(3)
C119 0.057(3) 0.039(3) 0.047(3) 0.005(2) -0.010(3) -0.014(3)
C120 0.062(4) 0.045(3) 0.050(4) 0.005(3) -0.018(3) -0.019(3)
C121 0.075(4) 0.043(3) 0.044(3) 0.005(2) -0.019(3) -0.014(3)
C122 0.084(4) 0.044(3) 0.049(4) 0.011(3) -0.028(3) -0.020(3)
C123 0.079(4) 0.045(3) 0.052(4) 0.010(3) -0.025(3) -0.015(3)
C124 0.073(4) 0.042(3) 0.063(4) 0.012(3) -0.028(3) -0.018(3)
C125 0.068(4) 0.044(3) 0.058(4) 0.006(3) -0.027(3) -0.011(3)
C126 0.073(4) 0.062(4) 0.063(4) 0.020(3) -0.025(3) -0.028(3)
C127 0.078(4) 0.067(4) 0.052(4) 0.016(3) -0.026(3) -0.025(3)
C128 0.088(4) 0.062(4) 0.055(4) 0.011(3) -0.038(4) -0.026(3)
C129 0.074(4) 0.053(3) 0.059(4) 0.011(3) -0.034(3) -0.026(3)
C130 0.089(4) 0.071(4) 0.060(4) 0.013(3) -0.035(4) -0.034(3)
C131 0.094(5) 0.062(4) 0.063(4) 0.018(3) -0.033(4) -0.036(3)
C132 0.080(4) 0.052(3) 0.055(4) 0.011(3) -0.024(3) -0.021(3)
C133 0.081(4) 0.053(3) 0.060(4) 0.016(3) -0.034(3) -0.022(3)
C134 0.078(4) 0.057(3) 0.064(4) 0.010(3) -0.036(3) -0.025(3)
C135 0.057(3) 0.046(3) 0.060(4) 0.009(3) -0.024(3) -0.015(3)
C136 0.070(4) 0.049(3) 0.058(4) 0.005(3) -0.030(3) -0.015(3)
C137 0.069(4) 0.049(3) 0.056(4) 0.008(3) -0.022(3) -0.019(3)
C138 0.066(4) 0.041(3) 0.056(4) 0.006(3) -0.026(3) -0.012(3)
C139 0.065(4) 0.044(3) 0.060(4) 0.008(3) -0.028(3) -0.016(3)
C140 0.063(4) 0.042(3) 0.053(4) 0.011(3) -0.027(3) -0.017(3)
C141 0.076(4) 0.054(3) 0.061(4) 0.013(3) -0.027(3) -0.023(3)
C142 0.082(4) 0.062(4) 0.060(4) 0.011(3) -0.025(4) -0.032(3)
C143 0.074(4) 0.053(3) 0.060(4) 0.011(3) -0.021(3) -0.030(3)
C144 0.066(4) 0.055(3) 0.058(4) 0.010(3) -0.021(3) -0.024(3)
C145 0.072(4) 0.049(3) 0.049(4) 0.001(3) -0.023(3) -0.018(3)
C146 0.070(4) 0.059(3) 0.052(4) 0.007(3) -0.013(3) -0.023(3)
C147 0.077(4) 0.050(3) 0.063(4) 0.012(3) -0.020(3) -0.016(3)
C148 0.068(4) 0.040(3) 0.052(4) 0.010(3) -0.014(3) -0.008(3)
C149 0.077(4) 0.046(3) 0.042(3) 0.008(3) -0.023(3) -0.011(3)
C150 0.082(4) 0.051(3) 0.045(3) 0.015(3) -0.029(3) -0.024(3)
C151 0.072(4) 0.058(3) 0.058(4) 0.012(3) -0.033(3) -0.024(3)
C152 0.071(4) 0.047(3) 0.049(4) 0.013(3) -0.022(3) -0.024(3)
C153 0.079(4) 0.052(3) 0.046(3) 0.012(3) -0.021(3) -0.027(3)
C154 0.084(4) 0.054(3) 0.046(4) 0.009(3) -0.029(3) -0.020(3)
C155 0.073(4) 0.041(3) 0.045(3) 0.000(2) -0.021(3) -0.011(3)
C156 0.061(4) 0.044(3) 0.049(4) 0.006(3) -0.018(3) -0.011(3)
C157 0.070(4) 0.041(3) 0.048(4) 0.010(2) -0.022(3) -0.011(3)
C158 0.065(4) 0.044(3) 0.051(4) 0.003(3) -0.021(3) -0.015(3)
C159 0.067(4) 0.039(3) 0.048(4) 0.006(2) -0.019(3) -0.014(3)
C160 0.065(4) 0.040(3) 0.049(4) 0.004(3) -0.020(3) -0.011(3)
C161 0.119(6) 0.058(4) 0.103(5) 0.014(4) -0.044(5) -0.043(4)
C162 0.099(5) 0.069(4) 0.113(7) -0.011(4) -0.037(5) -0.033(4)
C163 0.092(5) 0.119(6) 0.096(6) -0.014(5) -0.041(5) -0.004(5)
C164 0.128(6) 0.085(5) 0.127(7) -0.025(5) -0.063(5) 0.001(5)
C165 0.074(4) 0.094(5) 0.056(4) 0.015(3) -0.012(3) -0.030(4)
C166 0.093(5) 0.096(5) 0.077(5) 0.028(4) -0.025(4) -0.038(4)
C167 0.102(5) 0.104(6) 0.081(5) 0.034(5) -0.028(4) -0.028(4)
C168 0.149(8) 0.124(7) 0.094(6) 0.034(5) -0.046(5) -0.046(6)
C169 0.113(6) 0.100(5) 0.090(6) 0.008(4) -0.050(5) -0.008(5)
C170 0.147(7) 0.085(5) 0.108(6) 0.027(4) -0.086(6) -0.054(5)
C171 0.175(8) 0.114(6) 0.100(7) 0.018(5) -0.067(6) -0.027(6)
C172 0.211(10) 0.114(6) 0.076(6) 0.014(5) -0.064(6) -0.037(6)
C173 0.129(6) 0.061(4) 0.110(6) 0.004(4) -0.054(5) -0.034(4)
C174 0.157(8) 0.098(6) 0.137(8) 0.006(5) -0.067(7) -0.049(6)
C175 0.220(13) 0.218(12) 0.120(9) 0.040(9) -0.047(8) -0.140(11)
C176 0.315(17) 0.181(11) 0.171(11) 0.054(8) -0.158(12) -0.106(12)
C177 0.095(5) 0.062(4) 0.077(5) 0.025(3) -0.029(4) -0.021(4)
C178 0.093(5) 0.064(4) 0.067(4) 0.029(3) -0.025(4) -0.025(4)
C179 0.105(5) 0.077(4) 0.068(5) 0.014(3) -0.009(4) -0.032(4)
C180 0.130(7) 0.101(5) 0.093(6) 0.027(4) -0.023(5) -0.060(5)
C181 0.145(6) 0.081(5) 0.070(5) 0.005(4) -0.054(5) 0.002(5)
C182 0.149(7) 0.081(5) 0.060(4) -0.010(4) -0.049(4) 0.005(4)
C183 0.164(8) 0.109(6) 0.106(6) 0.016(5) -0.074(6) -0.039(6)
C184 0.206(10) 0.116(7) 0.152(8) -0.002(6) -0.118(8) -0.040(7)
C201 0.092(5) 0.076(4) 0.065(5) 0.000(4) -0.021(4) -0.019(4)
C202 0.092(5) 0.085(5) 0.055(5) 0.000(4) -0.028(4) -0.022(4)
C203 0.080(5) 0.083(5) 0.061(5) 0.010(4) -0.029(4) -0.018(4)
C204 0.081(5) 0.088(5) 0.061(5) 0.000(4) -0.032(4) -0.023(4)
C205 0.063(4) 0.079(4) 0.057(4) 0.004(3) -0.014(3) -0.017(3)
C206 0.077(5) 0.086(5) 0.071(5) 0.006(4) -0.025(4) -0.030(4)
C207 0.075(4) 0.095(5) 0.071(5) -0.007(4) -0.024(4) -0.032(4)
C208 0.093(5) 0.074(4) 0.056(4) -0.003(3) -0.016(4) -0.032(4)
C209 0.088(5) 0.056(4) 0.067(5) 0.007(3) -0.006(4) -0.025(4)
C210 0.112(5) 0.056(4) 0.075(5) 0.015(3) -0.024(4) -0.030(4)
C211 0.118(5) 0.053(4) 0.057(4) 0.005(3) -0.034(4) -0.019(4)
C212 0.085(4) 0.051(3) 0.063(4) 0.003(3) -0.031(4) -0.017(3)
C213 0.072(4) 0.069(4) 0.051(4) -0.003(3) -0.015(3) -0.021(3)
C214 0.071(4) 0.070(4) 0.059(4) 0.011(3) -0.019(3) -0.025(3)
C215 0.065(4) 0.068(4) 0.053(4) 0.008(3) -0.017(3) -0.017(3)
C216 0.067(4) 0.072(4) 0.064(4) -0.006(3) -0.012(3) -0.022(3)
C217 0.099(5) 0.053(4) 0.055(4) 0.005(3) -0.019(4) -0.022(3)
C218 0.071(4) 0.049(3) 0.057(4) 0.006(3) -0.018(3) -0.005(3)
C219 0.066(4) 0.050(3) 0.058(4) 0.000(3) -0.014(3) -0.010(3)
C220 0.073(4) 0.057(4) 0.058(4) -0.002(3) -0.017(3) -0.008(3)
C221 0.100(5) 0.046(4) 0.059(4) 0.003(3) -0.034(4) 0.003(4)
C222 0.093(5) 0.049(4) 0.060(4) 0.001(3) -0.037(4) 0.003(4)
C223 0.095(5) 0.044(4) 0.058(4) 0.002(3) -0.036(4) -0.001(3)
C224 0.081(5) 0.045(4) 0.063(4) 0.004(3) -0.029(4) 0.003(3)
C225 0.074(4) 0.054(3) 0.060(4) 0.008(3) -0.022(3) -0.009(3)
C226 0.079(4) 0.070(4) 0.063(4) 0.015(3) -0.024(4) -0.018(4)
C227 0.089(5) 0.066(4) 0.060(4) 0.007(3) -0.031(4) -0.009(4)
C228 0.086(5) 0.085(5) 0.053(4) 0.002(4) -0.020(4) -0.014(4)
C229 0.074(4) 0.081(4) 0.073(5) -0.002(4) -0.036(4) -0.016(4)
C230 0.091(5) 0.080(4) 0.079(5) 0.007(4) -0.037(4) -0.018(4)
C231 0.094(5) 0.059(4) 0.085(5) 0.020(3) -0.033(4) -0.014(4)
C232 0.087(5) 0.058(4) 0.071(5) 0.009(3) -0.038(4) -0.009(3)
C233 0.085(5) 0.050(3) 0.072(4) 0.007(3) -0.037(4) -0.002(3)
C234 0.075(4) 0.052(3) 0.069(4) 0.003(3) -0.030(4) -0.011(3)
C235 0.064(4) 0.051(3) 0.062(4) 0.000(3) -0.026(3) 0.000(3)
C236 0.069(4) 0.069(4) 0.065(4) 0.000(3) -0.026(4) -0.014(3)
C237 0.077(4) 0.053(3) 0.066(4) 0.007(3) -0.021(4) -0.011(3)
C238 0.076(4) 0.049(3) 0.064(4) 0.013(3) -0.026(4) -0.007(3)
C239 0.075(4) 0.050(3) 0.067(4) 0.002(3) -0.032(4) -0.001(3)
C240 0.067(4) 0.052(3) 0.059(4) 0.009(3) -0.024(3) -0.007(3)
C241 0.086(5) 0.062(4) 0.078(5) 0.020(4) -0.023(4) -0.019(3)
C242 0.087(5) 0.062(4) 0.067(5) 0.015(3) -0.019(4) -0.021(3)
C243 0.098(5) 0.063(4) 0.058(4) 0.017(3) -0.022(4) -0.027(3)
C244 0.091(5) 0.053(4) 0.065(5) 0.007(3) -0.022(4) -0.015(3)
C245 0.089(5) 0.057(4) 0.058(4) 0.014(3) -0.016(4) -0.012(4)
C246 0.105(5) 0.059(4) 0.061(5) 0.008(3) -0.024(4) -0.016(4)
C247 0.090(5) 0.067(4) 0.063(5) 0.013(3) -0.020(4) -0.021(4)
C248 0.088(5) 0.059(4) 0.060(5) 0.017(3) -0.021(4) -0.009(4)
C249 0.090(5) 0.060(4) 0.045(4) 0.011(3) -0.022(4) 0.004(4)
C250 0.094(5) 0.059(4) 0.055(4) 0.004(3) -0.029(4) -0.004(4)
C251 0.089(5) 0.072(4) 0.060(4) 0.001(3) -0.026(4) -0.016(4)
C252 0.083(5) 0.060(4) 0.055(4) 0.006(3) -0.018(4) -0.008(3)
C253 0.097(5) 0.067(4) 0.048(4) 0.007(3) -0.020(4) -0.018(4)
C254 0.085(5) 0.066(4) 0.059(4) 0.005(3) -0.025(4) -0.012(4)
C255 0.077(4) 0.056(3) 0.051(4) 0.005(3) -0.020(3) -0.007(3)
C256 0.089(5) 0.054(3) 0.045(4) 0.010(3) -0.016(3) -0.001(3)
C257 0.087(5) 0.054(3) 0.059(4) 0.008(3) -0.024(4) -0.012(3)
C258 0.080(4) 0.054(3) 0.064(4) 0.006(3) -0.024(4) -0.016(3)
C259 0.087(5) 0.057(4) 0.048(4) 0.005(3) -0.023(4) -0.007(3)
C260 0.084(5) 0.052(3) 0.057(4) 0.008(3) -0.022(4) -0.010(3)
C261 0.161(8) 0.120(7) 0.119(7) -0.067(6) 0.019(6) -0.075(6)
C262 0.234(13) 0.294(16) 0.145(10) -0.138(11) 0.057(9) -0.205(13)
C263 0.099(7) 0.295(15) 0.162(10) -0.116(10) -0.039(7) -0.019(8)
C264 0.135(7) 0.138(8) 0.218(11) -0.065(7) -0.095(8) 0.004(6)
C265 0.213(12) 0.083(6) 0.103(7) 0.012(5) 0.060(7) -0.020(7)
C266 0.163(12) 0.197(15) 0.170(14) 0.017(12) 0.027(10) 0.021(11)
C267 0.202(13) 0.146(9) 0.102(8) 0.037(7) -0.016(8) -0.068(9)
C268 0.097(8) 0.49(3) 0.166(11) 0.056(13) -0.055(8) -0.042(11)
C269 0.125(10) 0.163(14) 0.095(9) -0.016(9) -0.068(8) 0.012(10)
C270 0.135(12) 0.211(15) 0.119(11) 0.019(11) -0.032(10) -0.030(12)
C271 0.097(9) 0.088(8) 0.183(13) 0.017(8) -0.021(8) -0.011(7)
C272 0.125(9) 0.116(8) 0.119(9) 0.021(7) -0.005(7) -0.025(7)
C273 0.063(14) 0.073(15) 0.062(15) 0.007(12) -0.041(12) -0.015(12)
C274 0.135(12) 0.211(15) 0.119(11) 0.019(11) -0.032(10) -0.030(12)
C275 0.097(9) 0.088(8) 0.183(13) 0.017(8) -0.021(8) -0.011(7)
C276 0.125(9) 0.116(8) 0.119(9) 0.021(7) -0.005(7) -0.025(7)
C277 0.196(19) 0.119(14) 0.079(12) 0.032(10) -0.061(12) -0.097(14)
C278 0.057(12) 0.17(3) 0.077(12) 0.018(15) -0.024(10) 0.014(16)
C279 0.13(2) 0.20(3) 0.15(3) 0.13(2) -0.08(2) -0.12(2)
C280 0.130(19) 0.106(15) 0.24(3) -0.005(16) 0.033(16) -0.036(14)
C281 0.26(5) 0.18(4) 0.28(6) 0.04(4) -0.16(5) -0.12(4)
C282 0.15(3) 0.108(18) 0.12(2) 0.032(14) -0.09(2) -0.050(18)
C283 0.10(2) 0.20(3) 0.12(2) 0.045(18) -0.060(16) -0.073(19)
C284 0.109(14) 0.127(14) 0.136(16) 0.042(11) -0.060(12) -0.055(12)
C285 0.113(6) 0.066(4) 0.078(5) 0.024(3) -0.029(4) -0.016(4)
C286 0.105(6) 0.076(4) 0.077(5) 0.027(4) -0.017(4) -0.022(4)
C287 0.112(6) 0.087(5) 0.102(6) 0.029(4) -0.031(5) -0.020(5)
C288 0.147(8) 0.120(7) 0.124(7) 0.027(5) -0.026(6) -0.060(6)
C289 0.107(5) 0.071(4) 0.056(4) 0.006(3) -0.026(4) -0.004(4)
C290 0.112(5) 0.071(4) 0.059(4) 0.002(3) -0.023(4) 0.006(4)
C291 0.142(7) 0.102(5) 0.062(5) 0.029(4) -0.011(4) -0.001(5)
C292 0.228(11) 0.127(7) 0.061(5) 0.024(5) -0.017(6) 0.022(7)
C301 0.070(4) 0.053(3) 0.049(4) 0.012(3) -0.018(3) -0.023(3)
C302 0.069(4) 0.054(3) 0.044(4) 0.010(3) -0.014(3) -0.018(3)
C303 0.071(4) 0.050(3) 0.046(4) 0.011(3) -0.017(3) -0.022(3)
C304 0.066(4) 0.055(3) 0.048(4) 0.011(3) -0.016(3) -0.023(3)
C305 0.065(4) 0.051(3) 0.046(3) 0.005(3) -0.023(3) -0.016(3)
C306 0.074(4) 0.055(3) 0.049(4) 0.007(3) -0.022(3) -0.024(3)
C307 0.073(4) 0.045(3) 0.045(3) 0.011(2) -0.017(3) -0.015(3)
C308 0.065(4) 0.047(3) 0.038(3) 0.000(3) -0.012(3) -0.010(3)
C309 0.081(4) 0.068(4) 0.039(3) 0.005(3) -0.024(3) -0.019(3)
C310 0.076(4) 0.064(4) 0.053(4) 0.007(3) -0.024(3) -0.016(3)
C311 0.076(4) 0.067(4) 0.050(4) 0.002(3) -0.020(3) -0.025(3)
C312 0.070(4) 0.055(3) 0.049(4) 0.012(3) -0.015(3) -0.015(3)
C313 0.072(4) 0.061(3) 0.044(3) 0.016(3) -0.020(3) -0.018(3)
C314 0.072(4) 0.064(4) 0.039(3) 0.012(3) -0.021(3) -0.022(3)
C315 0.061(3) 0.050(3) 0.037(3) 0.004(2) -0.015(3) -0.009(3)
C316 0.065(4) 0.045(3) 0.037(3) -0.002(2) -0.017(3) -0.006(3)
C317 0.070(4) 0.050(3) 0.045(4) 0.005(3) -0.015(3) -0.018(3)
C318 0.064(4) 0.045(3) 0.048(3) 0.004(3) -0.015(3) -0.018(3)
C319 0.060(3) 0.044(3) 0.042(3) 0.003(2) -0.016(3) -0.010(3)
C320 0.059(3) 0.044(3) 0.045(3) 0.006(2) -0.017(3) -0.009(3)
C321 0.069(4) 0.055(3) 0.057(4) 0.004(3) -0.024(3) -0.017(3)
C322 0.081(5) 0.067(4) 0.056(4) 0.020(3) -0.026(3) -0.026(3)
C323 0.079(5) 0.068(4) 0.066(5) 0.013(3) -0.027(4) -0.026(4)
C324 0.084(5) 0.073(4) 0.052(4) 0.007(3) -0.029(4) -0.025(4)
C325 0.074(4) 0.064(4) 0.052(4) 0.016(3) -0.026(3) -0.018(3)
C326 0.073(4) 0.060(4) 0.058(4) 0.013(3) -0.029(3) -0.022(3)
C327 0.081(4) 0.056(3) 0.056(4) 0.010(3) -0.025(3) -0.028(3)
C328 0.069(4) 0.043(3) 0.055(4) 0.011(3) -0.022(3) -0.017(3)
C329 0.062(4) 0.042(3) 0.058(4) 0.015(3) -0.019(3) -0.015(3)
C330 0.083(4) 0.051(3) 0.056(4) 0.017(3) -0.026(3) -0.020(3)
C331 0.090(4) 0.062(4) 0.064(4) 0.019(3) -0.041(4) -0.032(3)
C332 0.085(4) 0.046(3) 0.067(4) 0.011(3) -0.037(4) -0.025(3)
C333 0.078(4) 0.055(3) 0.064(4) 0.007(3) -0.025(3) -0.032(3)
C334 0.081(4) 0.053(3) 0.066(4) 0.016(3) -0.022(3) -0.036(3)
C335 0.074(4) 0.053(3) 0.057(4) 0.008(3) -0.019(3) -0.019(3)
C336 0.064(4) 0.047(3) 0.057(4) 0.008(3) -0.021(3) -0.016(3)
C337 0.067(4) 0.044(3) 0.057(4) 0.015(3) -0.028(3) -0.022(3)
C338 0.062(4) 0.048(3) 0.061(4) 0.014(3) -0.023(3) -0.021(3)
C339 0.059(3) 0.045(3) 0.060(4) 0.007(3) -0.022(3) -0.016(3)
C340 0.068(4) 0.049(3) 0.051(4) 0.012(3) -0.021(3) -0.021(3)
C341 0.085(4) 0.055(4) 0.062(4) 0.015(3) -0.036(4) -0.014(3)
C342 0.098(5) 0.050(4) 0.069(4) 0.021(3) -0.047(4) -0.026(4)
C343 0.083(5) 0.055(4) 0.065(4) 0.022(3) -0.031(4) -0.022(4)
C344 0.078(4) 0.056(4) 0.055(4) 0.022(3) -0.024(3) -0.016(3)
C345 0.063(4) 0.047(3) 0.061(4) 0.009(3) -0.026(3) -0.019(3)
C346 0.069(4) 0.058(3) 0.055(4) 0.013(3) -0.022(3) -0.018(3)
C347 0.084(4) 0.058(3) 0.048(4) 0.010(3) -0.036(3) -0.014(3)
C348 0.074(4) 0.048(3) 0.049(4) 0.009(3) -0.030(3) -0.014(3)
C349 0.084(4) 0.058(3) 0.055(4) 0.013(3) -0.039(3) -0.030(3)
C350 0.103(5) 0.074(4) 0.059(4) 0.023(3) -0.042(4) -0.048(4)
C351 0.094(5) 0.066(4) 0.052(4) 0.016(3) -0.029(3) -0.035(3)
C352 0.070(4) 0.051(3) 0.044(3) 0.006(3) -0.023(3) -0.013(3)
C353 0.061(3) 0.046(3) 0.048(3) 0.008(3) -0.023(3) -0.010(3)
C354 0.061(4) 0.059(3) 0.058(4) 0.007(3) -0.029(3) -0.017(3)
C355 0.056(3) 0.042(3) 0.052(4) 0.007(3) -0.025(3) -0.006(3)
C356 0.069(4) 0.044(3) 0.045(3) 0.010(3) -0.026(3) -0.012(3)
C357 0.086(4) 0.048(3) 0.053(4) 0.014(3) -0.031(3) -0.024(3)
C358 0.059(3) 0.041(3) 0.042(3) 0.002(2) -0.019(3) -0.007(3)
C359 0.057(3) 0.038(3) 0.051(4) 0.004(2) -0.024(3) -0.010(3)
C360 0.060(3) 0.039(3) 0.052(4) 0.007(2) -0.023(3) -0.008(3)
C361 0.079(5) 0.083(4) 0.057(4) 0.010(3) -0.015(3) -0.023(4)
C362 0.088(5) 0.082(4) 0.063(4) 0.018(4) -0.020(4) -0.024(4)
C363 0.101(5) 0.082(4) 0.077(5) 0.031(4) -0.027(4) -0.039(4)
C364 0.140(7) 0.128(6) 0.103(6) 0.043(5) -0.031(5) -0.070(6)
C365 0.146(7) 0.122(6) 0.115(7) 0.038(6) -0.076(6) -0.040(6)
C366 0.139(7) 0.106(6) 0.070(5) 0.020(4) -0.030(5) -0.033(5)
C367 0.167(8) 0.084(5) 0.086(6) 0.021(5) -0.028(6) -0.009(6)
C368 0.209(11) 0.184(9) 0.099(7) -0.004(6) -0.048(7) -0.118(8)
C369 0.111(5) 0.053(4) 0.081(5) 0.005(3) -0.040(4) -0.026(4)
C370 0.117(5) 0.048(3) 0.085(5) 0.011(3) -0.042(4) -0.024(4)
C371 0.090(5) 0.074(4) 0.070(4) 0.011(3) -0.026(4) -0.030(4)
C372 0.139(6) 0.086(5) 0.090(5) 0.005(4) -0.052(5) -0.043(5)
C373 0.071(4) 0.064(4) 0.072(4) 0.011(3) -0.012(3) -0.019(3)
C374 0.096(5) 0.085(5) 0.068(4) 0.021(4) -0.022(4) -0.031(4)
C375 0.094(5) 0.077(5) 0.079(5) 0.037(4) -0.020(4) -0.029(4)
C376 0.122(6) 0.098(5) 0.074(5) 0.030(4) -0.025(4) -0.048(5)
C377 0.084(4) 0.104(5) 0.050(4) -0.001(4) -0.027(3) 0.003(4)
C378 0.097(5) 0.098(5) 0.057(4) 0.013(4) -0.019(4) -0.015(4)
C379 0.107(5) 0.078(4) 0.070(5) 0.004(3) -0.046(4) -0.006(4)
C380 0.139(7) 0.118(6) 0.075(5) -0.010(4) -0.058(5) -0.006(5)
C381 0.162(8) 0.201(9) 0.138(7) 0.080(6) -0.081(7) -0.123(8)
C382 0.087(5) 0.133(6) 0.071(5) 0.018(4) -0.033(4) -0.060(5)
C383 0.098(5) 0.092(5) 0.073(5) -0.005(4) -0.024(4) -0.034(4)
C384 0.101(5) 0.067(4) 0.122(6) 0.008(4) -0.035(5) -0.027(4)
C401 0.081(4) 0.064(4) 0.062(4) 0.005(3) -0.024(4) -0.018(3)
C402 0.084(4) 0.064(4) 0.052(4) 0.007(3) -0.019(4) -0.020(3)
C403 0.079(4) 0.058(4) 0.057(4) 0.009(3) -0.021(4) -0.012(3)
C404 0.076(4) 0.055(3) 0.058(4) 0.006(3) -0.017(3) -0.017(3)
C405 0.077(4) 0.046(3) 0.045(4) 0.005(3) -0.020(3) -0.005(3)
C406 0.078(4) 0.056(3) 0.062(4) 0.004(3) -0.023(3) -0.021(3)
C407 0.075(4) 0.049(3) 0.054(4) 0.014(3) -0.015(3) -0.002(3)
C408 0.075(4) 0.046(3) 0.051(4) 0.015(3) -0.010(3) -0.009(3)
C409 0.076(4) 0.052(3) 0.044(4) 0.007(3) -0.018(3) -0.009(3)
C410 0.089(4) 0.059(4) 0.044(4) 0.004(3) -0.027(3) -0.004(3)
C411 0.080(4) 0.054(3) 0.054(4) 0.006(3) -0.023(3) -0.012(3)
C412 0.081(4) 0.049(3) 0.048(4) 0.009(3) -0.020(3) -0.011(3)
C413 0.074(4) 0.046(3) 0.053(4) 0.013(3) -0.022(3) -0.014(3)
C414 0.078(4) 0.052(3) 0.037(3) 0.010(3) -0.022(3) -0.008(3)
C415 0.066(4) 0.043(3) 0.050(4) -0.001(3) -0.021(3) -0.005(3)
C416 0.068(4) 0.046(3) 0.050(4) 0.006(3) -0.024(3) -0.010(3)
C417 0.072(4) 0.045(3) 0.046(4) 0.006(3) -0.020(3) -0.007(3)
C418 0.075(4) 0.044(3) 0.044(3) 0.005(3) -0.019(3) -0.011(3)
C419 0.074(4) 0.036(3) 0.039(3) 0.001(2) -0.019(3) -0.001(3)
C420 0.066(4) 0.046(3) 0.047(3) 0.009(3) -0.019(3) -0.004(3)
C421 0.081(4) 0.059(4) 0.051(4) 0.007(3) -0.024(3) -0.016(3)
C422 0.086(5) 0.054(3) 0.055(4) 0.008(3) -0.028(4) -0.011(3)
C423 0.080(4) 0.064(4) 0.052(4) 0.010(3) -0.021(3) -0.016(3)
C424 0.094(5) 0.054(3) 0.051(4) 0.011(3) -0.028(3) -0.017(3)
C425 0.076(4) 0.036(3) 0.055(4) 0.006(3) -0.019(3) -0.014(3)
C426 0.083(4) 0.041(3) 0.066(4) 0.009(3) -0.030(3) -0.011(3)
C427 0.083(4) 0.048(3) 0.066(4) 0.002(3) -0.030(4) -0.020(3)
C428 0.069(4) 0.036(3) 0.070(4) 0.011(3) -0.022(3) -0.016(3)
C429 0.074(4) 0.037(3) 0.065(4) 0.015(3) -0.018(3) -0.009(3)
C430 0.082(4) 0.047(3) 0.051(4) 0.016(3) -0.019(3) -0.011(3)
C431 0.095(5) 0.043(3) 0.055(4) 0.010(3) -0.029(3) -0.018(3)
C432 0.079(4) 0.038(3) 0.061(4) 0.003(3) -0.025(3) -0.009(3)
C433 0.084(4) 0.049(3) 0.058(4) 0.010(3) -0.028(3) -0.027(3)
C434 0.077(4) 0.044(3) 0.061(4) 0.013(3) -0.025(3) -0.023(3)
C435 0.075(4) 0.040(3) 0.055(4) 0.011(3) -0.020(3) -0.015(3)
C436 0.073(4) 0.036(3) 0.059(4) 0.006(3) -0.021(3) -0.012(3)
C437 0.075(4) 0.034(3) 0.058(4) 0.011(3) -0.020(3) -0.017(3)
C438 0.079(4) 0.037(3) 0.051(4) 0.009(3) -0.026(3) -0.013(3)
C439 0.078(4) 0.034(3) 0.059(4) 0.008(3) -0.026(3) -0.014(3)
C440 0.072(4) 0.036(3) 0.056(4) 0.005(3) -0.021(3) -0.008(3)
C441 0.091(5) 0.048(4) 0.050(4) 0.014(3) -0.025(3) -0.012(3)
C442 0.096(5) 0.043(3) 0.057(4) 0.013(3) -0.031(4) -0.012(3)
C443 0.105(5) 0.053(4) 0.063(4) 0.013(3) -0.044(4) -0.022(4)
C444 0.104(5) 0.048(4) 0.067(4) 0.013(3) -0.040(4) -0.009(4)
C445 0.093(5) 0.047(3) 0.069(4) 0.008(3) -0.039(4) -0.014(3)
C446 0.094(5) 0.053(4) 0.070(4) 0.016(3) -0.036(4) -0.010(3)
C447 0.095(5) 0.053(4) 0.064(4) 0.009(3) -0.041(4) -0.003(3)
C448 0.077(4) 0.052(3) 0.058(4) -0.006(3) -0.029(4) 0.000(3)
C449 0.101(5) 0.061(4) 0.063(5) -0.011(3) -0.031(4) -0.020(4)
C450 0.104(5) 0.086(4) 0.057(4) 0.004(4) -0.029(4) -0.044(4)
C451 0.088(5) 0.084(4) 0.060(4) -0.004(3) -0.025(4) -0.022(4)
C452 0.082(4) 0.059(4) 0.052(4) 0.002(3) -0.027(3) -0.010(3)
C453 0.093(5) 0.049(3) 0.061(4) 0.004(3) -0.040(4) -0.006(3)
C454 0.091(5) 0.057(4) 0.065(4) 0.006(3) -0.045(4) -0.010(3)
C455 0.078(4) 0.046(3) 0.063(4) 0.011(3) -0.033(3) -0.004(3)
C456 0.078(4) 0.042(3) 0.056(4) 0.005(3) -0.032(3) 0.000(3)
C457 0.097(5) 0.060(4) 0.060(4) -0.004(3) -0.033(4) -0.016(4)
C458 0.078(4) 0.046(3) 0.055(4) -0.003(3) -0.029(3) 0.001(3)
C459 0.076(4) 0.041(3) 0.058(4) -0.002(3) -0.030(3) -0.001(3)
C460 0.067(4) 0.039(3) 0.065(4) 0.004(3) -0.027(3) 0.001(3)
C461 0.094(5) 0.063(4) 0.066(4) 0.010(3) -0.011(4) -0.022(4)
C462 0.097(5) 0.080(5) 0.071(5) 0.012(4) -0.005(4) -0.026(4)
C463 0.105(6) 0.084(5) 0.123(6) 0.036(5) -0.044(5) -0.041(5)
C464 0.171(9) 0.136(7) 0.168(9) 0.077(7) -0.065(7) -0.088(7)
C465 0.127(7) 0.141(7) 0.092(6) 0.042(5) -0.061(6) -0.033(6)
C466 0.139(9) 0.120(7) 0.142(8) 0.028(6) -0.052(7) -0.026(7)
C467 0.140(9) 0.116(7) 0.164(9) 0.023(6) -0.078(8) -0.019(7)
C468 0.164(10) 0.120(7) 0.191(11) -0.006(7) -0.064(8) -0.019(7)
C469 0.097(5) 0.041(3) 0.097(5) 0.007(3) -0.038(4) -0.016(3)
C470 0.109(5) 0.039(3) 0.099(5) 0.011(3) -0.041(4) -0.019(3)
C471 0.116(6) 0.069(4) 0.101(5) 0.012(4) -0.053(5) -0.028(4)
C472 0.154(7) 0.089(5) 0.140(7) -0.004(5) -0.086(6) -0.023(5)
C473 0.085(5) 0.051(3) 0.083(5) 0.009(3) -0.011(4) -0.006(3)
C474 0.078(4) 0.085(5) 0.074(5) 0.022(4) -0.014(4) -0.008(4)
C475 0.083(5) 0.076(5) 0.105(6) 0.033(4) -0.020(4) -0.030(4)
C476 0.092(5) 0.095(5) 0.133(7) 0.028(5) -0.027(5) -0.026(4)
C477 0.077(4) 0.081(4) 0.070(4) -0.022(3) -0.028(4) 0.006(4)
C478 0.090(5) 0.117(6) 0.065(5) -0.012(4) -0.024(4) -0.024(5)
C479 0.079(10) 0.069(9) 0.038(8) 0.001(6) -0.017(7) 0.018(7)
C480 0.136(14) 0.086(11) 0.080(12) 0.003(8) -0.052(10) 0.007(10)
C481 0.104(14) 0.25(2) 0.087(13) -0.034(14) 0.026(10) -0.027(15)
C482 0.24(3) 0.139(16) 0.30(3) 0.025(18) 0.13(2) -0.025(19)
C483 0.39(2) 0.240(13) 0.163(11) 0.113(10) -0.187(13) -0.246(15)
C484 0.142(7) 0.125(6) 0.075(5) 0.011(5) -0.060(5) -0.046(6)
C485 0.112(6) 0.106(6) 0.150(8) 0.038(6) -0.051(6) -0.030(5)
C486 0.170(9) 0.122(7) 0.220(11) 0.062(7) -0.116(9) -0.063(7)
C501 0.142(7) 0.065(4) 0.059(4) 0.015(3) -0.029(5) -0.048(5)
C502 0.124(7) 0.079(5) 0.063(5) 0.014(4) -0.024(4) -0.043(5)
C503 0.125(6) 0.068(5) 0.078(5) 0.014(4) -0.030(4) -0.029(5)
C504 0.095(6) 0.064(5) 0.116(6) -0.004(4) -0.035(5) -0.031(4)
C505 0.081(5) 0.071(5) 0.130(7) -0.008(4) -0.034(4) -0.009(4)
C506 0.088(5) 0.051(4) 0.118(6) 0.013(4) -0.021(4) -0.016(4)
C507 0.078(5) 0.072(5) 0.123(6) 0.000(4) -0.021(4) -0.023(4)
C508 0.086(5) 0.081(5) 0.108(6) 0.013(4) -0.034(4) -0.020(5)
C509 0.093(5) 0.047(4) 0.092(5) 0.004(3) -0.026(4) -0.014(4)
C510 0.158(7) 0.114(7) 0.129(7) -0.042(6) -0.081(7) 0.005(6)
C511 0.113(6) 0.061(5) 0.200(10) 0.016(6) -0.033(7) -0.029(4)
C512 0.158(7) 0.106(6) 0.110(7) 0.034(5) -0.026(6) -0.007(6)
C513 0.161(7) 0.084(5) 0.078(5) -0.009(4) -0.036(5) -0.016(5)
C514 0.291(11) 0.097(6) 0.098(7) 0.020(6) -0.011(8) 0.041(7)
C515 0.300(11) 0.145(8) 0.084(6) 0.014(6) -0.043(7) 0.076(9)
C516 0.084(6) 0.245(11) 0.091(6) -0.039(7) -0.041(5) -0.029(7)
C517 0.179(9) 0.087(6) 0.193(10) -0.041(6) -0.080(8) 0.041(7)
C518 0.237(10) 0.139(8) 0.263(11) 0.104(7) -0.089(10) -0.121(8)
C519 0.134(8) 0.234(11) 0.300(12) 0.155(9) -0.104(8) -0.078(8)
C520 0.130(8) 0.181(9) 0.193(10) 0.101(7) -0.009(8) 0.009(8)
C521 0.160(9) 0.119(7) 0.091(6) -0.015(5) -0.005(7) -0.069(7)
C522 0.182(10) 0.092(7) 0.115(8) -0.027(6) -0.038(7) -0.023(7)
C523 0.121(7) 0.127(8) 0.101(7) -0.026(6) -0.023(5) -0.034(6)
C524 0.119(6) 0.092(6) 0.104(6) -0.020(5) -0.037(5) -0.026(5)
C525 0.154(8) 0.108(7) 0.106(7) -0.021(6) -0.035(6) -0.043(6)
C526 0.245(13) 0.113(7) 0.103(7) -0.014(6) -0.068(8) -0.027(8)
C527 0.239(12) 0.093(7) 0.134(9) 0.006(6) -0.072(9) -0.005(7)
C528 0.31(3) 0.46(4) 0.20(2) -0.20(2) -0.029(18) -0.13(3)
C529 0.236(18) 0.100(9) 0.35(3) -0.093(15) -0.066(19) -0.021(9)
C530 0.129(9) 0.144(10) 0.145(12) 0.072(10) -0.020(8) -0.006(10)
C531 0.142(11) 0.166(14) 0.120(11) -0.045(9) -0.072(9) 0.040(9)
C532 0.169(12) 0.114(9) 0.216(17) 0.038(11) -0.094(14) -0.053(8)
C533 0.262(19) 0.30(2) 0.090(10) 0.062(14) -0.022(11) -0.099(17)

loop_
_atom_type_symbol
_atom_type_description
_atom_type_scat_dispersion_real
_atom_type_scat_dispersion_imag
_atom_type_scat_source
C C 0.0033 0.0016 'International Tables Vol C Tables 4.2.6.8 and 6.1.1.4'
H H 0.0000 0.0000 'International Tables Vol C Tables 4.2.6.8 and 6.1.1.4'
O O 0.0106 0.0060 'International Tables Vol C Tables 4.2.6.8 and 6.1.1.4'

loop_
_geom_angle_atom_site_label_1
_geom_angle_atom_site_label_2
_geom_angle_atom_site_label_3
_geom_angle
_geom_angle_site_symmetry_1
_geom_angle_site_symmetry_3
C108 O101 C161 117.8(4) . .
C109 O102 C165 111.8(4) . .
C169 O103 C128 115.2(5) . .
C129 O104 C173 113.3(5) . .
C148 O105 C177 116.2(4) . .
C149 O106 C181 115.9(4) . .
C208 O201 C261 112.9(6) . .
C209 O202 C265 113.6(6) . .
C273 O203 C228 129.3(10) . .
C273 O203 C269 52.2(10) . .
C228 O203 C269 107.8(6) . .
C229 O204 C277 117.7(8) . .
C229 O204 C281 111.8(18) . .
C277 O204 C281 56.9(19) . .
C248 O205 C285 113.8(5) . .
C249 O206 C289 113.3(4) . .
C308 O301 C361 113.9(4) . .
C365 O302 C309 122.1(5) . .
C328 O303 C369 112.4(4) . .
C329 O304 C373 115.4(4) . .
C348 O305 C377 114.7(4) . .
C381 O306 C349 126.6(7) . .
C408 O401 C461 115.2(4) . .
C409 O402 C465 114.5(5) . .
C428 O403 C469 114.1(4) . .
C429 O404 C473 115.6(4) . .
C448 O405 C477 114.7(4) . .
C483 O406 C449 141.1(9) . .
C102 C101 C152 177.1(6) . .
C101 C102 C103 179.3(8) . .
C104 C103 C102 178.8(7) . .
C103 C104 C105 177.6(6) . .
C106 C105 C115 119.0(5) . .
C106 C105 C104 121.3(5) . .
C115 C105 C104 119.7(5) . .
C107 C106 C105 121.6(5) . .
C107 C106 H106 119.2 . .
C105 C106 H106 119.2 . .
C106 C107 C116 120.8(5) . .
C106 C107 H107 119.6 . .
C116 C107 H107 119.6 . .
C109 C108 O101 122.8(5) . .
C109 C108 C116 120.2(5) . .
O101 C108 C116 117.0(5) . .
C108 C109 O102 121.6(5) . .
C108 C109 C117 121.7(5) . .
O102 C109 C117 116.7(5) . .
C111 C110 C117 120.6(5) . .
C111 C110 H110 119.7 . .
C117 C110 H110 119.7 . .
C110 C111 C112 121.8(5) . .
C110 C111 H111 119.1 . .
C112 C111 H111 119.1 . .
C111 C112 C121 120.7(5) . .
C111 C112 C118 118.8(5) . .
C121 C112 C118 120.5(5) . .
C114 C113 C118 121.7(5) . .
C114 C113 H113 119.2 . .
C118 C113 H113 119.2 . .
C113 C114 C115 121.1(5) . .
C113 C114 H114 119.4 . .
C115 C114 H114 119.4 . .
C120 C115 C114 118.9(5) . .
C120 C115 C105 119.5(5) . .
C114 C115 C105 121.6(5) . .
C107 C116 C120 119.0(5) . .
C107 C116 C108 121.3(5) . .
C120 C116 C108 119.6(5) . .
C110 C117 C119 118.8(5) . .
C110 C117 C109 122.3(5) . .
C119 C117 C109 118.9(5) . .
C119 C118 C113 118.7(5) . .
C119 C118 C112 119.0(5) . .
C113 C118 C112 122.3(5) . .
C117 C119 C118 121.0(5) . .
C117 C119 C120 119.7(5) . .
C118 C119 C120 119.3(5) . .
C115 C120 C116 120.0(5) . .
C115 C120 C119 120.3(5) . .
C116 C120 C119 119.7(5) . .
C122 C121 C112 176.8(6) . .
C121 C122 C123 178.4(5) . .
C124 C123 C122 177.2(5) . .
C123 C124 C125 176.6(6) . .
C126 C125 C124 118.9(5) . .
C126 C125 C135 118.8(5) . .
C124 C125 C135 122.3(5) . .
C127 C126 C125 122.0(5) . .
C127 C126 H126 119.0 . .
C125 C126 H126 119.0 . .
C126 C127 C136 120.2(5) . .
C126 C127 H127 119.9 . .
C136 C127 H127 119.9 . .
C129 C128 O103 122.1(5) . .
C129 C128 C136 121.2(5) . .
O103 C128 C136 116.3(5) . .
C128 C129 O104 122.5(5) . .
C128 C129 C137 121.5(5) . .
O104 C129 C137 116.0(5) . .
C131 C130 C137 121.9(5) . .
C131 C130 H130 119.0 . .
C137 C130 H130 119.0 . .
C130 C131 C132 119.7(5) . .
C130 C131 H131 120.2 . .
C132 C131 H131 120.2 . .
C131 C132 C138 120.7(5) . .
C131 C132 C141 119.7(5) . .
C138 C132 C141 119.6(5) . .
C134 C133 C138 121.5(5) . .
C134 C133 H133 119.2 . .
C138 C133 H133 119.2 . .
C133 C134 C135 121.2(5) . .
C133 C134 H134 119.4 . .
C135 C134 H134 119.4 . .
C140 C135 C125 119.3(5) . .
C140 C135 C134 119.1(5) . .
C125 C135 C134 121.6(5) . .
C127 C136 C140 119.6(5) . .
C127 C136 C128 121.6(5) . .
C140 C136 C128 118.7(5) . .
C130 C137 C139 119.5(5) . .
C130 C137 C129 122.9(5) . .
C139 C137 C129 117.4(5) . .
C132 C138 C133 122.7(5) . .
C132 C138 C139 118.8(5) . .
C133 C138 C139 118.5(5) . .
C137 C139 C140 121.0(5) . .
C137 C139 C138 119.4(5) . .
C140 C139 C138 119.6(5) . .
C136 C140 C139 120.0(5) . .
C136 C140 C135 119.9(5) . .
C139 C140 C135 120.1(5) . .
C142 C141 C132 177.4(6) . .
C141 C142 C143 179.0(6) . .
C144 C143 C142 179.0(6) . .
C143 C144 C145 178.9(6) . .
C146 C145 C155 120.2(5) . .
C146 C145 C144 121.0(5) . .
C155 C145 C144 118.8(5) . .
C147 C146 C145 120.6(5) . .
C147 C146 H146 119.7 . .
C145 C146 H146 119.7 . .
C146 C147 C156 120.9(5) . .
C146 C147 H147 119.5 . .
C156 C147 H147 119.5 . .
C149 C148 O105 121.8(5) . .
C149 C148 C156 120.6(5) . .
O105 C148 C156 117.5(5) . .
C148 C149 O106 120.4(5) . .
C148 C149 C157 122.2(5) . .
O106 C149 C157 117.3(5) . .
C151 C150 C157 121.2(5) . .
C151 C150 H150 119.4 . .
C157 C150 H150 119.4 . .
C150 C151 C152 120.9(5) . .
C150 C151 H151 119.6 . .
C152 C151 H151 119.6 . .
C151 C152 C158 119.7(5) . .
C151 C152 C101 119.9(5) . .
C158 C152 C101 120.4(5) . .
C154 C153 C158 121.1(5) . .
C154 C153 H153 119.4 . .
C158 C153 H153 119.4 . .
C153 C154 C155 122.5(5) . .
C153 C154 H154 118.7 . .
C155 C154 H154 118.7 . .
C145 C155 C160 119.5(5) . .
C145 C155 C154 123.5(5) . .
C160 C155 C154 116.9(5) . .
C147 C156 C160 119.6(5) . .
C147 C156 C148 121.5(5) . .
C160 C156 C148 118.9(5) . .
C150 C157 C159 119.8(5) . .
C150 C157 C149 123.0(5) . .
C159 C157 C149 117.2(5) . .
C152 C158 C159 119.0(5) . .
C152 C158 C153 122.1(5) . .
C159 C158 C153 118.9(5) . .
C160 C159 C157 121.5(5) . .
C160 C159 C158 119.2(5) . .
C157 C159 C158 119.3(5) . .
C159 C160 C155 121.2(5) . .
C159 C160 C156 119.6(5) . .
C155 C160 C156 119.2(5) . .
O101 C161 C162 109.7(5) . .
O101 C161 H16A 109.7 . .
C162 C161 H16A 109.7 . .
O101 C161 H16B 109.7 . .
C162 C161 H16B 109.7 . .
H16A C161 H16B 108.2 . .
C163 C162 C161 115.6(6) . .
C163 C162 H16C 108.4 . .
C161 C162 H16C 108.4 . .
C163 C162 H16D 108.4 . .
C161 C162 H16D 108.4 . .
H16C C162 H16D 107.4 . .
C162 C163 C164 114.0(7) . .
C162 C163 H16E 108.8 . .
C164 C163 H16E 108.8 . .
C162 C163 H16F 108.8 . .
C164 C163 H16F 108.8 . .
H16E C163 H16F 107.7 . .
C163 C164 H16G 109.5 . .
C163 C164 H16H 109.5 . .
H16G C164 H16H 109.5 . .
C163 C164 H16I 109.5 . .
H16G C164 H16I 109.5 . .
H16H C164 H16I 109.5 . .
O102 C165 C166 109.0(5) . .
O102 C165 H16J 109.9 . .
C166 C165 H16J 109.9 . .
O102 C165 H16K 109.9 . .
C166 C165 H16K 109.9 . .
H16J C165 H16K 108.3 . .
C167 C166 C165 115.4(6) . .
C167 C166 H16L 108.4 . .
C165 C166 H16L 108.4 . .
C167 C166 H16M 108.4 . .
C165 C166 H16M 108.4 . .
H16L C166 H16M 107.5 . .
C168 C167 C166 112.5(7) . .
C168 C167 H16N 109.1 . .
C166 C167 H16N 109.1 . .
C168 C167 H16O 109.1 . .
C166 C167 H16O 109.1 . .
H16N C167 H16O 107.8 . .
C167 C168 H16P 109.5 . .
C167 C168 H16Q 109.5 . .
H16P C168 H16Q 109.5 . .
C167 C168 H16R 109.5 . .
H16P C168 H16R 109.5 . .
H16Q C168 H16R 109.5 . .
O103 C169 C170 109.5(6) . .
O103 C169 H16S 109.8 . .
C170 C169 H16S 109.8 . .
O103 C169 H16T 109.8 . .
C170 C169 H16T 109.8 . .
H16S C169 H16T 108.2 . .
C171 C170 C169 116.1(7) . .
C171 C170 H17A 108.3 . .
C169 C170 H17A 108.3 . .
C171 C170 H17B 108.3 . .
C169 C170 H17B 108.3 . .
H17A C170 H17B 107.4 . .
C170 C171 C172 113.7(8) . .
C170 C171 H17C 108.8 . .
C172 C171 H17C 108.8 . .
C170 C171 H17D 108.8 . .
C172 C171 H17D 108.8 . .
H17C C171 H17D 107.7 . .
C171 C172 H17E 109.5 . .
C171 C172 H17F 109.5 . .
H17E C172 H17F 109.5 . .
C171 C172 H17G 109.5 . .
H17E C172 H17G 109.5 . .
H17F C172 H17G 109.5 . .
C174 C173 O104 109.0(6) . .
C174 C173 H17H 109.9 . .
O104 C173 H17H 109.9 . .
C174 C173 H17I 109.9 . .
O104 C173 H17I 109.9 . .
H17H C173 H17I 108.3 . .
C175 C174 C173 115.6(8) . .
C175 C174 H17J 108.4 . .
C173 C174 H17J 108.4 . .
C175 C174 H17K 108.4 . .
C173 C174 H17K 108.4 . .
H17J C174 H17K 107.4 . .
C174 C175 C176 116.3(10) . .
C174 C175 H17L 108.2 . .
C176 C175 H17L 108.2 . .
C174 C175 H17M 108.2 . .
C176 C175 H17M 108.2 . .
H17L C175 H17M 107.4 . .
C175 C176 H17N 109.5 . .
C175 C176 H17O 109.5 . .
H17N C176 H17O 109.5 . .
C175 C176 H17P 109.5 . .
H17N C176 H17P 109.5 . .
H17O C176 H17P 109.5 . .
O105 C177 C178 107.6(5) . .
O105 C177 H17Q 110.2 . .
C178 C177 H17Q 110.2 . .
O105 C177 H17R 110.2 . .
C178 C177 H17R 110.2 . .
H17Q C177 H17R 108.5 . .
C177 C178 C179 114.4(5) . .
C177 C178 H17S 108.7 . .
C179 C178 H17S 108.7 . .
C177 C178 H17T 108.7 . .
C179 C178 H17T 108.7 . .
H17S C178 H17T 107.6 . .
C178 C179 C180 113.5(6) . .
C178 C179 H17U 108.9 . .
C180 C179 H17U 108.9 . .
C178 C179 H17V 108.9 . .
C180 C179 H17V 108.9 . .
H17U C179 H17V 107.7 . .
C179 C180 H18A 109.5 . .
C179 C180 H18B 109.5 . .
H18A C180 H18B 109.5 . .
C179 C180 H18C 109.5 . .
H18A C180 H18C 109.5 . .
H18B C180 H18C 109.5 . .
O106 C181 C182 109.4(5) . .
O106 C181 H18D 109.8 . .
C182 C181 H18D 109.8 . .
O106 C181 H18E 109.8 . .
C182 C181 H18E 109.8 . .
H18D C181 H18E 108.2 . .
C183 C182 C181 118.1(6) . .
C183 C182 H18F 107.8 . .
C181 C182 H18F 107.8 . .
C183 C182 H18G 107.8 . .
C181 C182 H18G 107.8 . .
H18F C182 H18G 107.1 . .
C182 C183 C184 116.1(7) . .
C182 C183 H18H 108.3 . .
C184 C183 H18H 108.3 . .
C182 C183 H18I 108.3 . .
C184 C183 H18I 108.3 . .
H18H C183 H18I 107.4 . .
C183 C184 H18J 109.5 . .
C183 C184 H18K 109.5 . .
H18J C184 H18K 109.5 . .
C183 C184 H18L 109.5 . .
H18J C184 H18L 109.5 . .
H18K C184 H18L 109.5 . .
C202 C201 C252 173.5(7) . .
C201 C202 C203 177.3(7) . .
C204 C203 C202 176.6(7) . .
C203 C204 C205 177.1(6) . .
C206 C205 C215 120.4(6) . .
C206 C205 C204 120.0(6) . .
C215 C205 C204 119.5(5) . .
C207 C206 C205 121.1(6) . .
C207 C206 H206 119.4 . .
C205 C206 H206 119.4 . .
C206 C207 C216 121.8(6) . .
C206 C207 H207 119.1 . .
C216 C207 H207 119.1 . .
C209 C208 O201 120.7(6) . .
C209 C208 C216 121.7(6) . .
O201 C208 C216 117.5(6) . .
C208 C209 O202 121.5(6) . .
C208 C209 C217 121.7(6) . .
O202 C209 C217 116.6(6) . .
C211 C210 C217 121.5(6) . .
C211 C210 H210 119.2 . .
C217 C210 H210 119.2 . .
C210 C211 C212 121.6(6) . .
C210 C211 H211 119.2 . .
C212 C211 H211 119.2 . .
C211 C212 C218 118.9(5) . .
C211 C212 C221 122.1(5) . .
C218 C212 C221 119.0(6) . .
C214 C213 C218 122.1(5) . .
C214 C213 H213 119.0 . .
C218 C213 H213 119.0 . .
C213 C214 C215 121.1(6) . .
C213 C214 H214 119.4 . .
C215 C214 H214 119.4 . .
C214 C215 C220 119.2(5) . .
C214 C215 C205 122.8(6) . .
C220 C215 C205 118.0(5) . .
C207 C216 C208 123.2(6) . .
C207 C216 C220 118.0(6) . .
C208 C216 C220 118.8(6) . .
C210 C217 C219 118.9(6) . .
C210 C217 C209 123.3(6) . .
C219 C217 C209 117.7(6) . .
C212 C218 C213 123.0(5) . .
C212 C218 C219 118.5(5) . .
C213 C218 C219 118.5(5) . .
C217 C219 C218 120.5(5) . .
C217 C219 C220 120.7(5) . .
C218 C219 C220 118.8(5) . .
C215 C220 C216 120.6(5) . .
C215 C220 C219 120.2(5) . .
C216 C220 C219 119.1(6) . .
C222 C221 C212 179.4(6) . .
C221 C222 C223 177.7(6) . .
C224 C223 C222 178.6(6) . .
C223 C224 C225 176.5(7) . .
C226 C225 C235 118.7(6) . .
C226 C225 C224 120.9(6) . .
C235 C225 C224 120.4(5) . .
C227 C226 C225 122.2(6) . .
C227 C226 H226 118.9 . .
C225 C226 H226 118.9 . .
C226 C227 C236 121.8(6) . .
C226 C227 H227 119.1 . .
C236 C227 H227 119.1 . .
C229 C228 O203 120.5(6) . .
C229 C228 C236 121.6(6) . .
O203 C228 C236 117.7(6) . .
C228 C229 O204 123.6(6) . .
C228 C229 C237 120.9(6) . .
O204 C229 C237 115.2(6) . .
C231 C230 C237 122.4(6) . .
C231 C230 H230 118.8 . .
C237 C230 H230 118.8 . .
C230 C231 C232 119.7(6) . .
C230 C231 H231 120.1 . .
C232 C231 H231 120.1 . .
C238 C232 C241 121.8(6) . .
C238 C232 C231 120.4(6) . .
C241 C232 C231 117.7(6) . .
C234 C233 C238 122.3(5) . .
C234 C233 H233 118.8 . .
C238 C233 H233 118.8 . .
C233 C234 C235 121.0(6) . .
C233 C234 H234 119.5 . .
C235 C234 H234 119.5 . .
C225 C235 C240 119.2(5) . .
C225 C235 C234 122.3(5) . .
C240 C235 C234 118.5(5) . .
C227 C236 C240 118.0(6) . .
C227 C236 C228 123.0(6) . .
C240 C236 C228 118.9(6) . .
C230 C237 C239 118.4(6) . .
C230 C237 C229 123.3(6) . .
C239 C237 C229 118.3(6) . .
C232 C238 C233 122.7(6) . .
C232 C238 C239 118.8(6) . .
C233 C238 C239 118.5(6) . .
C240 C239 C238 119.7(5) . .
C240 C239 C237 120.0(5) . .
C238 C239 C237 120.2(6) . .
C239 C240 C236 119.9(5) . .
C239 C240 C235 119.9(5) . .
C236 C240 C235 120.2(6) . .
C242 C241 C232 177.6(7) . .
C241 C242 C243 178.6(7) . .
C244 C243 C242 179.5(7) . .
C243 C244 C245 177.2(6) . .
C246 C245 C255 119.9(6) . .
C246 C245 C244 120.8(6) . .
C255 C245 C244 119.3(6) . .
C247 C246 C245 121.5(6) . .
C247 C246 H246 119.3 . .
C245 C246 H246 119.3 . .
C246 C247 C256 120.1(6) . .
C246 C247 H247 119.9 . .
C256 C247 H247 119.9 . .
C249 C248 O205 121.8(6) . .
C249 C248 C256 120.9(6) . .
O205 C248 C256 117.2(6) . .
C248 C249 O206 121.0(6) . .
C248 C249 C257 122.3(6) . .
O206 C249 C257 116.7(6) . .
C251 C250 C257 122.5(6) . .
C251 C250 H250 118.8 . .
C257 C250 H250 118.8 . .
C250 C251 C252 119.1(6) . .
C250 C251 H251 120.4 . .
C252 C251 H251 120.4 . .
C258 C252 C251 121.0(6) . .
C258 C252 C201 120.0(6) . .
C251 C252 C201 119.0(6) . .
C254 C253 C258 121.6(6) . .
C254 C253 H253 119.2 . .
C258 C253 H253 119.2 . .
C253 C254 C255 122.3(6) . .
C253 C254 H254 118.9 . .
C255 C254 H254 118.9 . .
C245 C255 C260 119.2(6) . .
C245 C255 C254 122.9(5) . .
C260 C255 C254 117.9(6) . .
C247 C256 C260 120.3(5) . .
C247 C256 C248 121.8(6) . .
C260 C256 C248 117.9(6) . .
C250 C257 C259 118.1(6) . .
C250 C257 C249 123.8(6) . .
C259 C257 C249 118.0(6) . .
C252 C258 C253 122.9(6) . .
C252 C258 C259 119.0(6) . .
C253 C258 C259 118.1(6) . .
C260 C259 C257 119.8(6) . .
C260 C259 C258 120.1(5) . .
C257 C259 C258 120.1(6) . .
C259 C260 C255 120.0(6) . .
C259 C260 C256 121.1(6) . .
C255 C260 C256 118.9(6) . .
O201 C261 C262 108.7(9) . .
O201 C261 H26A 109.9 . .
C262 C261 H26A 109.9 . .
O201 C261 H26B 109.9 . .
C262 C261 H26B 109.9 . .
H26A C261 H26B 108.3 . .
C263 C262 C261 126.6(10) . .
C263 C262 H26C 105.7 . .
C261 C262 H26C 105.7 . .
C263 C262 H26D 105.7 . .
C261 C262 H26D 105.7 . .
H26C C262 H26D 106.1 . .
C262 C263 C264 127.4(11) . .
C262 C263 H26E 105.4 . .
C264 C263 H26E 105.4 . .
C262 C263 H26F 105.4 . .
C264 C263 H26F 105.4 . .
H26E C263 H26F 106.0 . .
C263 C264 H26G 109.5 . .
C263 C264 H26H 109.5 . .
H26G C264 H26H 109.5 . .
C263 C264 H26I 109.5 . .
H26G C264 H26I 109.5 . .
H26H C264 H26I 109.5 . .
C266 C265 O202 112.2(8) . .
C266 C265 H26J 109.2 . .
O202 C265 H26J 109.2 . .
C266 C265 H26K 109.2 . .
O202 C265 H26K 109.2 . .
H26J C265 H26K 107.9 . .
C265 C266 C267 122.4(14) . .
C265 C266 H26L 106.7 . .
C267 C266 H26L 106.7 . .
C265 C266 H26M 106.7 . .
C267 C266 H26M 106.7 . .
H26L C266 H26M 106.6 . .
C266 C267 C268 122.5(14) . .
C266 C267 H26N 106.7 . .
C268 C267 H26N 106.7 . .
C266 C267 H26O 106.7 . .
C268 C267 H26O 106.7 . .
H26N C267 H26O 106.6 . .
C267 C268 H26P 109.5 . .
C267 C268 H26Q 109.5 . .
H26P C268 H26Q 109.5 . .
C267 C268 H26R 109.5 . .
H26P C268 H26R 109.5 . .
H26Q C268 H26R 109.5 . .
C270 C269 O203 112.5(12) . .
C270 C269 H26S 109.1 . .
O203 C269 H26S 109.1 . .
C270 C269 H26T 109.1 . .
O203 C269 H26T 109.1 . .
H26S C269 H26T 107.8 . .
C269 C270 C271 109.4(14) . .
C269 C270 H27A 109.8 . .
C271 C270 H27A 109.8 . .
C269 C270 H27B 109.8 . .
C271 C270 H27B 109.8 . .
H27A C270 H27B 108.2 . .
C270 C271 C272 112.8(11) . .
C270 C271 H27C 109.0 . .
C272 C271 H27C 109.0 . .
C270 C271 H27D 109.0 . .
C272 C271 H27D 109.0 . .
H27C C271 H27D 107.8 . .
C271 C272 H27E 109.5 . .
C271 C272 H27F 109.5 . .
H27E C272 H27F 109.5 . .
C271 C272 H27G 109.5 . .
H27E C272 H27G 109.5 . .
H27F C272 H27G 109.5 . .
O203 C273 C274 122(2) . .
O203 C273 H27H 106.8 . .
C274 C273 H27H 106.8 . .
O203 C273 H27I 106.8 . .
C274 C273 H27I 106.8 . .
H27H C273 H27I 106.6 . .
C273 C274 C275 88.6(19) . .
C273 C274 H27J 113.9 . .
C275 C274 H27J 113.9 . .
C273 C274 H27K 113.9 . .
C275 C274 H27K 113.9 . .
H27J C274 H27K 111.1 . .
C274 C275 C276 109(3) . .
C274 C275 H27L 110.0 . .
C276 C275 H27L 110.0 . .
C274 C275 H27M 110.0 . .
C276 C275 H27M 110.0 . .
H27L C275 H27M 108.4 . .
C275 C276 H27N 109.5 . .
C275 C276 H27O 109.5 . .
H27N C276 H27O 109.5 . .
C275 C276 H27P 109.5 . .
H27N C276 H27P 109.5 . .
H27O C276 H27P 109.5 . .
O204 C277 C278 89.4(17) . .
O204 C277 H27Q 113.7 . .
C278 C277 H27Q 113.7 . .
O204 C277 H27R 113.7 . .
C278 C277 H27R 113.7 . .
H27Q C277 H27R 111.0 . .
C277 C278 C279 111.7(16) . .
C277 C278 H27S 109.3 . .
C279 C278 H27S 109.3 . .
C277 C278 H27T 109.3 . .
C279 C278 H27T 109.3 . .
H27S C278 H27T 107.9 . .
C278 C279 C280 117(2) . .
C278 C279 H27U 108.0 . .
C280 C279 H27U 108.0 . .
C278 C279 H27V 108.0 . .
C280 C279 H27V 108.0 . .
H27U C279 H27V 107.3 . .
C279 C280 H28A 109.5 . .
C279 C280 H28B 109.5 . .
H28A C280 H28B 109.5 . .
C279 C280 H28C 109.5 . .
H28A C280 H28C 109.5 . .
H28B C280 H28C 109.5 . .
C282 C281 O204 120(4) . .
C282 C281 H28D 107.3 . .
O204 C281 H28D 107.3 . .
C282 C281 H28E 107.3 . .
O204 C281 H28E 107.3 . .
H28D C281 H28E 106.9 . .
C281 C282 C283 111(3) . .
C281 C282 H28F 109.5 . .
C283 C282 H28F 109.5 . .
C281 C282 H28G 109.5 . .
C283 C282 H28G 109.5 . .
H28F C282 H28G 108.1 . .
C282 C283 C284 123(3) . .
C282 C283 H28H 106.5 . .
C284 C283 H28H 106.5 . .
C282 C283 H28I 106.5 . .
C284 C283 H28I 106.5 . .
H28H C283 H28I 106.5 . .
C283 C284 H28J 109.5 . .
C283 C284 H28K 109.5 . .
H28J C284 H28K 109.5 . .
C283 C284 H28L 109.5 . .
H28J C284 H28L 109.5 . .
H28K C284 H28L 109.5 . .
O205 C285 C286 108.6(6) . .
O205 C285 H28M 110.0 . .
C286 C285 H28M 110.0 . .
O205 C285 H28N 110.0 . .
C286 C285 H28N 110.0 . .
H28M C285 H28N 108.4 . .
C287 C286 C285 113.8(6) . .
C287 C286 H28O 108.8 . .
C285 C286 H28O 108.8 . .
C287 C286 H28P 108.8 . .
C285 C286 H28P 108.8 . .
H28O C286 H28P 107.7 . .
C286 C287 C288 113.2(7) . .
C286 C287 H28Q 108.9 . .
C288 C287 H28Q 108.9 . .
C286 C287 H28R 108.9 . .
C288 C287 H28R 108.9 . .
H28Q C287 H28R 107.7 . .
C287 C288 H28S 109.5 . .
C287 C288 H28T 109.5 . .
H28S C288 H28T 109.5 . .
C287 C288 H28U 109.5 . .
H28S C288 H28U 109.5 . .
H28T C288 H28U 109.5 . .
O206 C289 C290 109.9(5) . .
O206 C289 H28V 109.7 . .
C290 C289 H28V 109.7 . .
O206 C289 H28W 109.7 . .
C290 C289 H28W 109.7 . .
H28V C289 H28W 108.2 . .
C289 C290 C291 114.6(6) . .
C289 C290 H29A 108.6 . .
C291 C290 H29A 108.6 . .
C289 C290 H29B 108.6 . .
C291 C290 H29B 108.6 . .
H29A C290 H29B 107.6 . .
C292 C291 C290 112.1(7) . .
C292 C291 H29C 109.2 . .
C290 C291 H29C 109.2 . .
C292 C291 H29D 109.2 . .
C290 C291 H29D 109.2 . .
H29C C291 H29D 107.9 . .
C291 C292 H29E 109.5 . .
C291 C292 H29F 109.5 . .
H29E C292 H29F 109.5 . .
C291 C292 H29G 109.5 . .
H29E C292 H29G 109.5 . .
H29F C292 H29G 109.5 . .
C302 C301 C352 178.4(5) . .
C301 C302 C303 179.5(6) . .
C304 C303 C302 179.3(6) . .
C303 C304 C305 178.0(6) . .
C306 C305 C315 119.5(4) . .
C306 C305 C304 120.4(5) . .
C315 C305 C304 120.0(5) . .
C307 C306 C305 121.5(5) . .
C307 C306 H306 119.2 . .
C305 C306 H306 119.2 . .
C306 C307 C316 120.9(5) . .
C306 C307 H307 119.5 . .
C316 C307 H307 119.5 . .
C309 C308 O301 122.5(5) . .
C309 C308 C316 120.4(5) . .
O301 C308 C316 117.1(5) . .
C308 C309 O302 125.6(5) . .
C308 C309 C317 121.4(5) . .
O302 C309 C317 112.9(5) . .
C311 C310 C317 121.2(5) . .
C311 C310 H310 119.4 . .
C317 C310 H310 119.4 . .
C310 C311 C312 121.4(5) . .
C310 C311 H311 119.3 . .
C312 C311 H311 119.3 . .
C311 C312 C318 118.5(5) . .
C311 C312 C321 119.9(5) . .
C318 C312 C321 121.6(5) . .
C314 C313 C318 120.5(5) . .
C314 C313 H313 119.7 . .
C318 C313 H313 119.7 . .
C313 C314 C315 122.7(5) . .
C313 C314 H314 118.6 . .
C315 C314 H314 118.6 . .
C305 C315 C314 123.1(4) . .
C305 C315 C320 119.3(5) . .
C314 C315 C320 117.6(5) . .
C307 C316 C320 118.9(4) . .
C307 C316 C308 122.1(5) . .
C320 C316 C308 119.0(5) . .
C310 C317 C319 118.7(5) . .
C310 C317 C309 122.4(5) . .
C319 C317 C309 118.9(5) . .
C319 C318 C312 120.6(5) . .
C319 C318 C313 118.1(5) . .
C312 C318 C313 121.3(5) . .
C320 C319 C318 120.4(4) . .
C320 C319 C317 120.1(5) . .
C318 C319 C317 119.4(5) . .
C319 C320 C315 120.3(5) . .
C319 C320 C316 119.9(4) . .
C315 C320 C316 119.8(5) . .
C322 C321 C312 178.5(6) . .
C321 C322 C323 179.1(8) . .
C324 C323 C322 178.1(6) . .
C323 C324 C325 176.5(7) . .
C326 C325 C324 120.9(5) . .
C326 C325 C335 119.0(5) . .
C324 C325 C335 120.1(5) . .
C327 C326 C325 121.7(5) . .
C327 C326 H326 119.2 . .
C325 C326 H326 119.2 . .
C326 C327 C336 120.6(5) . .
C326 C327 H327 119.7 . .
C336 C327 H327 119.7 . .
C329 C328 O303 120.8(5) . .
C329 C328 C336 120.9(5) . .
O303 C328 C336 118.3(5) . .
C328 C329 O304 121.6(5) . .
C328 C329 C337 120.6(5) . .
O304 C329 C337 117.4(5) . .
C331 C330 C337 120.3(5) . .
C331 C330 H330 119.8 . .
C337 C330 H330 119.8 . .
C330 C331 C332 120.7(5) . .
C330 C331 H331 119.6 . .
C332 C331 H331 119.6 . .
C331 C332 C338 120.6(5) . .
C331 C332 C341 120.7(5) . .
C338 C332 C341 118.7(5) . .
C334 C333 C338 121.5(5) . .
C334 C333 H333 119.3 . .
C338 C333 H333 119.3 . .
C333 C334 C335 121.1(5) . .
C333 C334 H334 119.5 . .
C335 C334 H334 119.5 . .
C340 C335 C334 119.2(5) . .
C340 C335 C325 118.6(5) . .
C334 C335 C325 122.2(5) . .
C327 C336 C340 119.7(5) . .
C327 C336 C328 121.4(5) . .
C340 C336 C328 118.9(5) . .
C330 C337 C339 119.5(5) . .
C330 C337 C329 121.1(5) . .
C339 C337 C329 119.4(5) . .
C332 C338 C333 122.7(5) . .
C332 C338 C339 118.5(5) . .
C333 C338 C339 118.8(5) . .
C337 C339 C338 120.2(5) . .
C337 C339 C340 119.7(5) . .
C338 C339 C340 120.1(5) . .
C336 C340 C335 120.5(5) . .
C336 C340 C339 120.3(5) . .
C335 C340 C339 119.3(5) . .
C342 C341 C332 178.0(7) . .
C341 C342 C343 178.9(5) . .
C344 C343 C342 179.1(7) . .
C343 C344 C345 179.2(7) . .
C355 C345 C346 121.4(5) . .
C355 C345 C344 120.0(5) . .
C346 C345 C344 118.6(5) . .
C347 C346 C345 119.2(5) . .
C347 C346 H346 120.4 . .
C345 C346 H346 120.4 . .
C346 C347 C356 122.5(5) . .
C346 C347 H347 118.8 . .
C356 C347 H347 118.8 . .
C349 C348 O305 120.9(5) . .
C349 C348 C356 121.5(5) . .
O305 C348 C356 117.6(5) . .
O306 C349 C348 122.8(5) . .
O306 C349 C357 116.1(5) . .
C348 C349 C357 121.0(5) . .
C351 C350 C357 120.2(5) . .
C351 C350 H350 119.9 . .
C357 C350 H350 119.9 . .
C350 C351 C352 120.6(5) . .
C350 C351 H351 119.7 . .
C352 C351 H351 119.7 . .
C351 C352 C358 120.5(5) . .
C351 C352 C301 118.7(5) . .
C358 C352 C301 120.8(5) . .
C354 C353 C358 122.0(5) . .
C354 C353 H353 119.0 . .
C358 C353 H353 119.0 . .
C353 C354 C355 122.3(5) . .
C353 C354 H354 118.9 . .
C355 C354 H354 118.9 . .
C345 C355 C360 119.0(5) . .
C345 C355 C354 123.8(5) . .
C360 C355 C354 117.2(5) . .
C347 C356 C348 122.8(5) . .
C347 C356 C360 118.3(5) . .
C348 C356 C360 118.9(5) . .
C350 C357 C359 120.1(5) . .
C350 C357 C349 121.8(5) . .
C359 C357 C349 118.1(5) . .
C352 C358 C353 122.9(5) . .
C352 C358 C359 119.2(5) . .
C353 C358 C359 117.9(5) . .
C360 C359 C357 120.7(5) . .
C360 C359 C358 120.0(4) . .
C357 C359 C358 119.3(5) . .
C359 C360 C355 120.7(4) . .
C359 C360 C356 119.7(5) . .
C355 C360 C356 119.6(5) . .
O301 C361 C362 109.3(5) . .
O301 C361 H36A 109.8 . .
C362 C361 H36A 109.8 . .
O301 C361 H36B 109.8 . .
C362 C361 H36B 109.8 . .
H36A C361 H36B 108.3 . .
C363 C362 C361 113.7(5) . .
C363 C362 H36C 108.8 . .
C361 C362 H36C 108.8 . .
C363 C362 H36D 108.8 . .
C361 C362 H36D 108.8 . .
H36C C362 H36D 107.7 . .
C362 C363 C364 114.1(6) . .
C362 C363 H36E 108.7 . .
C364 C363 H36E 108.7 . .
C362 C363 H36F 108.7 . .
C364 C363 H36F 108.7 . .
H36E C363 H36F 107.6 . .
C363 C364 H36G 109.5 . .
C363 C364 H36H 109.5 . .
H36G C364 H36H 109.5 . .
C363 C364 H36I 109.5 . .
H36G C364 H36I 109.5 . .
H36H C364 H36I 109.5 . .
O302 C365 C366 109.8(6) . .
O302 C365 H36J 109.7 . .
C366 C365 H36J 109.7 . .
O302 C365 H36K 109.7 . .
C366 C365 H36K 109.7 . .
H36J C365 H36K 108.2 . .
C367 C366 C365 116.4(8) . .
C367 C366 H36L 108.2 . .
C365 C366 H36L 108.2 . .
C367 C366 H36M 108.2 . .
C365 C366 H36M 108.2 . .
H36L C366 H36M 107.3 . .
C366 C367 C368 112.1(8) . .
C366 C367 H36N 109.2 . .
C368 C367 H36N 109.2 . .
C366 C367 H36O 109.2 . .
C368 C367 H36O 109.2 . .
H36N C367 H36O 107.9 . .
C367 C368 H36P 109.5 . .
C367 C368 H36Q 109.5 . .
H36P C368 H36Q 109.5 . .
C367 C368 H36R 109.5 . .
H36P C368 H36R 109.5 . .
H36Q C368 H36R 109.5 . .
O303 C369 C370 109.3(5) . .
O303 C369 H36S 109.8 . .
C370 C369 H36S 109.8 . .
O303 C369 H36T 109.8 . .
C370 C369 H36T 109.8 . .
H36S C369 H36T 108.3 . .
C371 C370 C369 113.8(5) . .
C371 C370 H37A 108.8 . .
C369 C370 H37A 108.8 . .
C371 C370 H37B 108.8 . .
C369 C370 H37B 108.8 . .
H37A C370 H37B 107.7 . .
C370 C371 C372 113.6(5) . .
C370 C371 H37C 108.8 . .
C372 C371 H37C 108.8 . .
C370 C371 H37D 108.8 . .
C372 C371 H37D 108.8 . .
H37C C371 H37D 107.7 . .
C371 C372 H37E 109.5 . .
C371 C372 H37F 109.5 . .
H37E C372 H37F 109.5 . .
C371 C372 H37G 109.5 . .
H37E C372 H37G 109.5 . .
H37F C372 H37G 109.5 . .
O304 C373 C374 107.0(5) . .
O304 C373 H37H 110.3 . .
C374 C373 H37H 110.3 . .
O304 C373 H37I 110.3 . .
C374 C373 H37I 110.3 . .
H37H C373 H37I 108.6 . .
C375 C374 C373 113.2(5) . .
C375 C374 H37J 108.9 . .
C373 C374 H37J 108.9 . .
C375 C374 H37K 108.9 . .
C373 C374 H37K 108.9 . .
H37J C374 H37K 107.7 . .
C374 C375 C376 113.5(6) . .
C374 C375 H37L 108.9 . .
C376 C375 H37L 108.9 . .
C374 C375 H37M 108.9 . .
C376 C375 H37M 108.9 . .
H37L C375 H37M 107.7 . .
C375 C376 H37N 109.5 . .
C375 C376 H37O 109.5 . .
H37N C376 H37O 109.5 . .
C375 C376 H37P 109.5 . .
H37N C376 H37P 109.5 . .
H37O C376 H37P 109.5 . .
O305 C377 C378 107.7(5) . .
O305 C377 H37Q 110.2 . .
C378 C377 H37Q 110.2 . .
O305 C377 H37R 110.2 . .
C378 C377 H37R 110.2 . .
H37Q C377 H37R 108.5 . .
C379 C378 C377 113.2(5) . .
C379 C378 H37S 108.9 . .
C377 C378 H37S 108.9 . .
C379 C378 H37T 108.9 . .
C377 C378 H37T 108.9 . .
H37S C378 H37T 107.8 . .
C378 C379 C380 111.3(6) . .
C378 C379 H37U 109.4 . .
C380 C379 H37U 109.4 . .
C378 C379 H37V 109.4 . .
C380 C379 H37V 109.4 . .
H37U C379 H37V 108.0 . .
C379 C380 H38A 109.5 . .
C379 C380 H38B 109.5 . .
H38A C380 H38B 109.5 . .
C379 C380 H38C 109.5 . .
H38A C380 H38C 109.5 . .
H38B C380 H38C 109.5 . .
O306 C381 C382 114.6(9) . .
O306 C381 H38D 108.6 . .
C382 C381 H38D 108.6 . .
O306 C381 H38E 108.6 . .
C382 C381 H38E 108.6 . .
H38D C381 H38E 107.6 . .
C383 C382 C381 113.1(6) . .
C383 C382 H38F 109.0 . .
C381 C382 H38F 109.0 . .
C383 C382 H38G 109.0 . .
C381 C382 H38G 109.0 . .
H38F C382 H38G 107.8 . .
C384 C383 C382 113.3(5) . .
C384 C383 H38H 108.9 . .
C382 C383 H38H 108.9 . .
C384 C383 H38I 108.9 . .
C382 C383 H38I 108.9 . .
H38H C383 H38I 107.7 . .
C383 C384 H38J 109.5 . .
C383 C384 H38K 109.5 . .
H38J C384 H38K 109.5 . .
C383 C384 H38L 109.5 . .
H38J C384 H38L 109.5 . .
H38K C384 H38L 109.5 . .
C402 C401 C452 178.0(7) . .
C401 C402 C403 178.6(7) . .
C404 C403 C402 179.6(8) . .
C403 C404 C405 176.4(6) . .
C406 C405 C415 119.9(5) . .
C406 C405 C404 119.4(5) . .
C415 C405 C404 120.6(5) . .
C407 C406 C405 121.6(5) . .
C407 C406 H406 119.2 . .
C405 C406 H406 119.2 . .
C406 C407 C416 119.3(5) . .
C406 C407 H407 120.4 . .
C416 C407 H407 120.4 . .
C409 C408 O401 121.1(5) . .
C409 C408 C416 120.9(5) . .
O401 C408 C416 118.0(5) . .
O402 C409 C408 121.7(5) . .
O402 C409 C417 118.3(5) . .
C408 C409 C417 119.9(5) . .
C411 C410 C417 121.0(5) . .
C411 C410 H410 119.5 . .
C417 C410 H410 119.5 . .
C410 C411 C412 121.9(5) . .
C410 C411 H411 119.0 . .
C412 C411 H411 119.0 . .
C411 C412 C418 119.0(5) . .
C411 C412 C421 120.9(5) . .
C418 C412 C421 120.1(5) . .
C414 C413 C418 120.7(5) . .
C414 C413 H413 119.7 . .
C418 C413 H413 119.7 . .
C413 C414 C415 122.6(5) . .
C413 C414 H414 118.7 . .
C415 C414 H414 118.7 . .
C405 C415 C420 118.0(5) . .
C405 C415 C414 123.2(5) . .
C420 C415 C414 118.8(5) . .
C407 C416 C420 120.0(5) . .
C407 C416 C408 119.9(5) . .
C420 C416 C408 120.1(5) . .
C410 C417 C409 121.9(5) . .
C410 C417 C419 118.1(5) . .
C409 C417 C419 119.9(5) . .
C419 C418 C412 119.7(5) . .
C419 C418 C413 118.5(5) . .
C412 C418 C413 121.9(5) . .
C418 C419 C420 120.6(4) . .
C418 C419 C417 120.2(5) . .
C420 C419 C417 119.2(5) . .
C416 C420 C415 121.2(5) . .
C416 C420 C419 120.0(5) . .
C415 C420 C419 118.8(5) . .
C422 C421 C412 177.5(6) . .
C421 C422 C423 177.7(6) . .
C424 C423 C422 178.7(6) . .
C423 C424 C425 179.3(6) . .
C426 C425 C435 119.4(5) . .
C426 C425 C424 119.9(5) . .
C435 C425 C424 120.6(5) . .
C427 C426 C425 121.0(5) . .
C427 C426 H426 119.5 . .
C425 C426 H426 119.5 . .
C426 C427 C436 121.5(5) . .
C426 C427 H427 119.3 . .
C436 C427 H427 119.3 . .
C429 C428 O403 121.4(5) . .
C429 C428 C436 120.3(5) . .
O403 C428 C436 118.2(5) . .
C428 C429 O404 120.0(5) . .
C428 C429 C437 122.3(5) . .
O404 C429 C437 117.6(5) . .
C431 C430 C437 121.9(5) . .
C431 C430 H430 119.1 . .
C437 C430 H430 119.1 . .
C430 C431 C432 120.6(5) . .
C430 C431 H431 119.7 . .
C432 C431 H431 119.7 . .
C431 C432 C438 119.3(5) . .
C431 C432 C441 120.4(5) . .
C438 C432 C441 120.3(5) . .
C434 C433 C438 121.4(5) . .
C434 C433 H433 119.3 . .
C438 C433 H433 119.3 . .
C433 C434 C435 121.5(5) . .
C433 C434 H434 119.3 . .
C435 C434 H434 119.3 . .
C425 C435 C434 122.3(5) . .
C425 C435 C440 119.0(5) . .
C434 C435 C440 118.7(5) . .
C427 C436 C440 118.8(5) . .
C427 C436 C428 122.4(5) . .
C440 C436 C428 118.8(5) . .
C439 C437 C430 117.8(5) . .
C439 C437 C429 119.3(5) . .
C430 C437 C429 122.8(5) . .
C439 C438 C432 119.0(5) . .
C439 C438 C433 119.2(5) . .
C432 C438 C433 121.8(5) . .
C438 C439 C437 121.4(5) . .
C438 C439 C440 119.6(5) . .
C437 C439 C440 118.9(5) . .
C436 C440 C435 120.3(5) . .
C436 C440 C439 120.2(5) . .
C435 C440 C439 119.5(5) . .
C442 C441 C432 177.0(6) . .
C441 C442 C443 177.8(5) . .
C444 C443 C442 179.6(6) . .
C443 C444 C445 177.9(7) . .
C446 C445 C444 120.4(6) . .
C446 C445 C455 118.8(5) . .
C444 C445 C455 120.8(5) . .
C447 C446 C445 121.3(6) . .
C447 C446 H446 119.3 . .
C445 C446 H446 119.3 . .
C456 C447 C446 122.6(5) . .
C456 C447 H447 118.7 . .
C446 C447 H447 118.7 . .
C449 C448 O405 121.0(5) . .
C449 C448 C456 121.5(5) . .
O405 C448 C456 117.4(6) . .
O406 C449 C448 124.9(6) . .
O406 C449 C457 114.1(6) . .
C448 C449 C457 121.0(6) . .
C451 C450 C457 120.6(6) . .
C451 C450 H450 119.7 . .
C457 C450 H450 119.7 . .
C450 C451 C452 121.6(6) . .
C450 C451 H451 119.2 . .
C452 C451 H451 119.2 . .
C451 C452 C458 120.0(5) . .
C451 C452 C401 120.7(6) . .
C458 C452 C401 119.3(5) . .
C454 C453 C458 122.5(5) . .
C454 C453 H453 118.8 . .
C458 C453 H453 118.8 . .
C453 C454 C455 120.9(6) . .
C453 C454 H454 119.6 . .
C455 C454 H454 119.6 . .
C445 C455 C460 119.0(5) . .
C445 C455 C454 122.2(5) . .
C460 C455 C454 118.8(6) . .
C447 C456 C448 123.5(5) . .
C447 C456 C460 117.8(5) . .
C448 C456 C460 118.8(6) . .
C450 C457 C459 119.1(5) . .
C450 C457 C449 122.3(6) . .
C459 C457 C449 118.6(6) . .
C452 C458 C453 123.1(5) . .
C452 C458 C459 119.0(5) . .
C453 C458 C459 118.0(6) . .
C457 C459 C460 119.6(5) . .
C457 C459 C458 119.7(6) . .
C460 C459 C458 120.7(5) . .
C459 C460 C455 119.1(5) . .
C459 C460 C456 120.3(5) . .
C455 C460 C456 120.5(6) . .
O401 C461 C462 107.3(5) . .
O401 C461 H46A 110.2 . .
C462 C461 H46A 110.3 . .
O401 C461 H46B 110.2 . .
C462 C461 H46B 110.3 . .
H46A C461 H46B 108.5 . .
C463 C462 C461 113.7(6) . .
C463 C462 H46C 108.8 . .
C461 C462 H46C 108.8 . .
C463 C462 H46D 108.8 . .
C461 C462 H46D 108.8 . .
H46C C462 H46D 107.7 . .
C462 C463 C464 113.0(7) . .
C462 C463 H46E 109.0 . .
C464 C463 H46E 109.0 . .
C462 C463 H46F 109.0 . .
C464 C463 H46F 109.0 . .
H46E C463 H46F 107.8 . .
C463 C464 H46G 109.5 . .
C463 C464 H46H 109.5 . .
H46G C464 H46H 109.5 . .
C463 C464 H46I 109.5 . .
H46G C464 H46I 109.5 . .
H46H C464 H46I 109.5 . .
O402 C465 C466 113.9(7) . .
O402 C465 H46J 108.8 . .
C466 C465 H46J 108.8 . .
O402 C465 H46K 108.8 . .
C466 C465 H46K 108.8 . .
H46J C465 H46K 107.7 . .
C465 C466 C467 115.4(8) . .
C465 C466 H46L 108.4 . .
C467 C466 H46L 108.4 . .
C465 C466 H46M 108.4 . .
C467 C466 H46M 108.4 . .
H46L C466 H46M 107.5 . .
C468 C467 C466 112.7(9) . .
C468 C467 H46N 109.0 . .
C466 C467 H46N 109.0 . .
C468 C467 H46O 109.0 . .
C466 C467 H46O 109.0 . .
H46N C467 H46O 107.8 . .
C467 C468 H46P 109.5 . .
C467 C468 H46Q 109.5 . .
H46P C468 H46Q 109.5 . .
C467 C468 H46R 109.5 . .
H46P C468 H46R 109.5 . .
H46Q C468 H46R 109.5 . .
O403 C469 C470 109.4(5) . .
O403 C469 H46S 109.8 . .
C470 C469 H46S 109.8 . .
O403 C469 H46T 109.8 . .
C470 C469 H46T 109.8 . .
H46S C469 H46T 108.2 . .
C471 C470 C469 115.2(5) . .
C471 C470 H47A 108.5 . .
C469 C470 H47A 108.5 . .
C471 C470 H47B 108.5 . .
C469 C470 H47B 108.5 . .
H47A C470 H47B 107.5 . .
C470 C471 C472 113.5(6) . .
C470 C471 H47C 108.9 . .
C472 C471 H47C 108.9 . .
C470 C471 H47D 108.9 . .
C472 C471 H47D 108.9 . .
H47C C471 H47D 107.7 . .
C471 C472 H47E 109.5 . .
C471 C472 H47F 109.5 . .
H47E C472 H47F 109.5 . .
C471 C472 H47G 109.5 . .
H47E C472 H47G 109.5 . .
H47F C472 H47G 109.5 . .
O404 C473 C474 107.2(5) . .
O404 C473 H47H 110.3 . .
C474 C473 H47H 110.3 . .
O404 C473 H47I 110.3 . .
C474 C473 H47I 110.3 . .
H47H C473 H47I 108.5 . .
C475 C474 C473 113.3(5) . .
C475 C474 H47J 108.9 . .
C473 C474 H47J 108.9 . .
C475 C474 H47K 108.9 . .
C473 C474 H47K 108.9 . .
H47J C474 H47K 107.7 . .
C474 C475 C476 114.4(6) . .
C474 C475 H47L 108.6 . .
C476 C475 H47L 108.6 . .
C474 C475 H47M 108.6 . .
C476 C475 H47M 108.6 . .
H47L C475 H47M 107.6 . .
C475 C476 H47N 109.5 . .
C475 C476 H47O 109.5 . .
H47N C476 H47O 109.5 . .
C475 C476 H47P 109.5 . .
H47N C476 H47P 109.5 . .
H47O C476 H47P 109.5 . .
O405 C477 C478 108.4(5) . .
O405 C477 H47Q 110.0 . .
C478 C477 H47Q 110.0 . .
O405 C477 H47R 110.0 . .
C478 C477 H47R 110.0 . .
H47Q C477 H47R 108.4 . .
C477 C478 C481 107.8(8) . .
C477 C478 C479 107.6(7) . .
C481 C478 C479 130.8(10) . .
C480 C479 C478 108.2(11) . .
C480 C479 H47S 110.1 . .
C478 C479 H47S 110.1 . .
C480 C479 H47T 110.1 . .
C478 C479 H47T 110.1 . .
H47S C479 H47T 108.4 . .
C479 C480 H48A 109.5 . .
C479 C480 H48B 109.5 . .
H48A C480 H48B 109.5 . .
C479 C480 H48C 109.5 . .
H48A C480 H48C 109.5 . .
H48B C480 H48C 109.5 . .
C482 C481 C478 122(2) . .
C482 C481 H48D 106.7 . .
C478 C481 H48D 106.7 . .
C482 C481 H48E 106.7 . .
C478 C481 H48E 106.7 . .
H48D C481 H48E 106.6 . .
C481 C482 H48F 109.5 . .
C481 C482 H48G 109.5 . .
H48F C482 H48G 109.5 . .
C481 C482 H48H 109.5 . .
H48F C482 H48H 109.5 . .
H48G C482 H48H 109.5 . .
O406 C483 C484 129.8(10) . .
O406 C483 H48I 104.8 . .
C484 C483 H48I 104.8 . .
O406 C483 H48J 104.8 . .
C484 C483 H48J 104.8 . .
H48I C483 H48J 105.8 . .
C483 C484 C485 117.6(7) . .
C483 C484 H48K 107.9 . .
C485 C484 H48K 107.9 . .
C483 C484 H48L 107.9 . .
C485 C484 H48L 107.9 . .
H48K C484 H48L 107.2 . .
C486 C485 C484 115.3(8) . .
C486 C485 H48M 108.4 . .
C484 C485 H48M 108.4 . .
C486 C485 H48N 108.4 . .
C484 C485 H48N 108.4 . .
H48M C485 H48N 107.5 . .
C485 C486 H48O 109.5 . .
C485 C486 H48P 109.5 . .
H48O C486 H48P 109.5 . .
C485 C486 H48Q 109.5 . .
H48O C486 H48Q 109.5 . .
H48P C486 H48Q 109.5 . .
C502 C501 C503 120.7(7) . 2_766
C502 C501 H501 119.7 . .
C503 C501 H501 119.7 2_766 .
C503 C502 C501 118.2(7) . .
C503 C502 H502 120.9 . .
C501 C502 H502 120.9 . .
C502 C503 C501 121.1(7) . 2_766
C502 C503 H503 119.4 . .
C501 C503 H503 119.4 2_766 .
C509 C504 C505 120.4(6) . .
C509 C504 H504 119.8 . .
C505 C504 H504 119.8 . .
C506 C505 C504 120.4(7) . .
C506 C505 H505 119.8 . .
C504 C505 H505 119.8 . .
C505 C506 C507 118.9(6) . .
C505 C506 H506 120.5 . .
C507 C506 H506 120.5 . .
C508 C507 C506 120.7(6) . .
C508 C507 H507 119.6 . .
C506 C507 H507 119.6 . .
C509 C508 C507 119.9(7) . .
C509 C508 H508 120.0 . .
C507 C508 H508 120.0 . .
C508 C509 C504 119.6(6) . .
C508 C509 H509 120.2 . .
C504 C509 H509 120.2 . .
C511 C510 C515 120.0(10) . .
C511 C510 H510 120.0 . .
C515 C510 H510 120.0 . .
C510 C511 C512 120.4(9) . .
C510 C511 H511 119.8 . .
C512 C511 H511 119.8 . .
C513 C512 C511 119.5(9) . .
C513 C512 H512 120.3 . .
C511 C512 H512 120.3 . .
C512 C513 C514 117.7(8) . .
C512 C513 H513 121.1 . .
C514 C513 H513 121.1 . .
C513 C514 C515 121.4(9) . .
C513 C514 H514 119.3 . .
C515 C514 H514 119.3 . .
C510 C515 C514 120.7(10) . .
C510 C515 H515 119.6 . .
C514 C515 H515 119.6 . .
C517 C516 C521 123.8(11) . .
C517 C516 H516 118.1 . .
C521 C516 H516 118.1 . .
C516 C517 C518 112.9(11) . .
C516 C517 H517 123.6 . .
C518 C517 H517 123.6 . .
C519 C518 C517 109.7(11) . .
C519 C518 H518 125.2 . .
C517 C518 H518 125.2 . .
C520 C519 C518 130.7(13) . .
C520 C519 H519 114.7 . .
C518 C519 H519 114.7 . .
C519 C520 C521 116.6(14) . .
C519 C520 H520 121.7 . .
C521 C520 H520 121.7 . .
C520 C521 C516 123.4(12) . .
C520 C521 H521 118.3 . .
C516 C521 H521 118.3 . .
C523 C522 C527 119.1(9) . .
C523 C522 H522 120.4 . .
C527 C522 H522 120.4 . .
C524 C523 C522 121.3(9) . .
C524 C523 H523 119.4 . .
C522 C523 H523 119.4 . .
C523 C524 C525 119.4(9) . .
C523 C524 H524 120.3 . .
C525 C524 H524 120.3 . .
C524 C525 C526 122.1(9) . .
C524 C525 H525 119.0 . .
C526 C525 H525 119.0 . .
C525 C526 C527 117.8(10) . .
C525 C526 H526 121.1 . .
C527 C526 H526 121.1 . .
C526 C527 C522 120.3(10) . .
C526 C527 H527 119.9 . .
C522 C527 H527 119.9 . .
C529 C528 C533 113.5(19) . .
C529 C528 H528 123.3 . .
C533 C528 H528 123.3 . .
C530 C529 C528 127(2) . .
C530 C529 H529 116.7 . .
C528 C529 H529 116.7 . .
C529 C530 C531 120.7(15) . .
C529 C530 H530 119.6 . .
C531 C530 H530 119.6 . .
C532 C531 C530 118.5(13) . .
C532 C531 H531 120.7 . .
C530 C531 H531 120.7 . .
C533 C532 C531 118.2(14) . .
C533 C532 H532 120.9 . .
C531 C532 H532 120.9 . .
C532 C533 C528 120.4(15) . .
C532 C533 H533 119.8 . .
C528 C533 H533 119.8 . .
C535 C534 C539 121.493(11) . .
C535 C534 H534 119.3 . .
C539 C534 H534 119.3 . .
C536 C535 C534 118.557(11) . .
C536 C535 H535 120.7 . .
C534 C535 H535 120.7 . .
C535 C536 C537 119.910(11) . .
C535 C536 H536 120.0 . .
C537 C536 H536 120.0 . .
C538 C537 C536 121.453(13) . .
C538 C537 H537 119.3 . .
C536 C537 H537 119.3 . .
C539 C538 C537 118.682(14) . .
C539 C538 H538 120.7 . .
C537 C538 H538 120.7 . .
C538 C539 C534 119.904(13) . .
C538 C539 H539 120.0 . .
C534 C539 H539 120.0 . .

loop_
_geom_bond_atom_site_label_1
_geom_bond_atom_site_label_2
_geom_bond_distance
_geom_bond_site_symmetry_2
O101 C108 1.361(6) .
O101 C161 1.459(6) .
O102 C109 1.388(6) .
O102 C165 1.433(7) .
O103 C169 1.374(7) .
O103 C128 1.378(6) .
O104 C129 1.375(6) .
O104 C173 1.479(8) .
O105 C148 1.363(6) .
O105 C177 1.434(6) .
O106 C149 1.381(6) .
O106 C181 1.403(7) .
O201 C208 1.373(7) .
O201 C261 1.442(9) .
O202 C209 1.376(7) .
O202 C265 1.472(11) .
O203 C273 1.284(19) .
O203 C228 1.356(7) .
O203 C269 1.699(14) .
O204 C229 1.366(7) .
O204 C277 1.408(16) .
O204 C281 1.42(5) .
O205 C248 1.375(7) .
O205 C285 1.441(7) .
O206 C249 1.385(6) .
O206 C289 1.442(6) .
O301 C308 1.377(6) .
O301 C361 1.420(7) .
O302 C365 1.323(8) .
O302 C309 1.376(6) .
O303 C328 1.367(6) .
O303 C369 1.438(6) .
O304 C329 1.369(6) .
O304 C373 1.414(7) .
O305 C348 1.377(6) .
O305 C377 1.414(6) .
O306 C381 1.187(10) .
O306 C349 1.342(6) .
O401 C408 1.382(6) .
O401 C461 1.420(7) .
O402 C409 1.363(6) .
O402 C465 1.445(8) .
O403 C428 1.368(6) .
O403 C469 1.414(6) .
O404 C429 1.398(6) .
O404 C473 1.416(7) .
O405 C448 1.372(6) .
O405 C477 1.434(6) .
O406 C483 1.081(9) .
O406 C449 1.337(8) .
C101 C102 1.198(7) .
C101 C152 1.420(8) .
C102 C103 1.379(8) .
C103 C104 1.184(7) .
C104 C105 1.432(8) .
C105 C106 1.384(7) .
C105 C115 1.420(7) .
C106 C107 1.366(7) .
C106 H106 0.9500 .
C107 C116 1.397(7) .
C107 H107 0.9500 .
C108 C109 1.356(7) .
C108 C116 1.420(7) .
C109 C117 1.424(7) .
C110 C111 1.370(7) .
C110 C117 1.398(7) .
C110 H110 0.9500 .
C111 C112 1.396(7) .
C111 H111 0.9500 .
C112 C121 1.407(8) .
C112 C118 1.417(7) .
C113 C114 1.350(7) .
C113 C118 1.416(7) .
C113 H113 0.9500 .
C114 C115 1.407(7) .
C114 H114 0.9500 .
C115 C120 1.402(7) .
C116 C120 1.410(7) .
C117 C119 1.405(7) .
C118 C119 1.407(7) .
C119 C120 1.425(7) .
C121 C122 1.204(7) .
C122 C123 1.364(8) .
C123 C124 1.202(7) .
C124 C125 1.396(8) .
C125 C126 1.383(7) .
C125 C135 1.416(7) .
C126 C127 1.377(7) .
C126 H126 0.9500 .
C127 C136 1.386(7) .
C127 H127 0.9500 .
C128 C129 1.348(7) .
C128 C136 1.419(7) .
C129 C137 1.440(7) .
C130 C131 1.369(7) .
C130 C137 1.384(7) .
C130 H130 0.9500 .
C131 C132 1.390(7) .
C131 H131 0.9500 .
C132 C138 1.403(7) .
C132 C141 1.434(8) .
C133 C134 1.343(7) .
C133 C138 1.424(7) .
C133 H133 0.9500 .
C134 C135 1.418(7) .
C134 H134 0.9500 .
C135 C140 1.411(7) .
C136 C140 1.408(7) .
C137 C139 1.405(7) .
C138 C139 1.425(7) .
C139 C140 1.409(7) .
C141 C142 1.196(7) .
C142 C143 1.357(8) .
C143 C144 1.205(7) .
C144 C145 1.424(8) .
C145 C146 1.382(7) .
C145 C155 1.410(7) .
C146 C147 1.377(7) .
C146 H146 0.9500 .
C147 C156 1.392(7) .
C147 H147 0.9500 .
C148 C149 1.358(7) .
C148 C156 1.429(7) .
C149 C157 1.429(7) .
C150 C151 1.361(7) .
C150 C157 1.382(7) .
C150 H150 0.9500 .
C151 C152 1.398(7) .
C151 H151 0.9500 .
C152 C158 1.412(7) .
C153 C154 1.325(7) .
C153 C158 1.421(7) .
C153 H153 0.9500 .
C154 C155 1.438(7) .
C154 H154 0.9500 .
C155 C160 1.410(6) .
C156 C160 1.416(7) .
C157 C159 1.417(7) .
C158 C159 1.417(7) .
C159 C160 1.409(7) .
C161 C162 1.480(8) .
C161 H16A 0.9900 .
C161 H16B 0.9900 .
C162 C163 1.434(9) .
C162 H16C 0.9900 .
C162 H16D 0.9900 .
C163 C164 1.515(9) .
C163 H16E 0.9900 .
C163 H16F 0.9900 .
C164 H16G 0.9800 .
C164 H16H 0.9800 .
C164 H16I 0.9800 .
C165 C166 1.486(8) .
C165 H16J 0.9900 .
C165 H16K 0.9900 .
C166 C167 1.465(8) .
C166 H16L 0.9900 .
C166 H16M 0.9900 .
C167 C168 1.462(9) .
C167 H16N 0.9900 .
C167 H16O 0.9900 .
C168 H16P 0.9800 .
C168 H16Q 0.9800 .
C168 H16R 0.9800 .
C169 C170 1.521(9) .
C169 H16S 0.9900 .
C169 H16T 0.9900 .
C170 C171 1.416(10) .
C170 H17A 0.9900 .
C170 H17B 0.9900 .
C171 C172 1.505(10) .
C171 H17C 0.9900 .
C171 H17D 0.9900 .
C172 H17E 0.9800 .
C172 H17F 0.9800 .
C172 H17G 0.9800 .
C173 C174 1.465(9) .
C173 H17H 0.9900 .
C173 H17I 0.9900 .
C174 C175 1.449(12) .
C174 H17J 0.9900 .
C174 H17K 0.9900 .
C175 C176 1.610(16) .
C175 H17L 0.9900 .
C175 H17M 0.9900 .
C176 H17N 0.9800 .
C176 H17O 0.9800 .
C176 H17P 0.9800 .
C177 C178 1.483(8) .
C177 H17Q 0.9900 .
C177 H17R 0.9900 .
C178 C179 1.486(8) .
C178 H17S 0.9900 .
C178 H17T 0.9900 .
C179 C180 1.538(9) .
C179 H17U 0.9900 .
C179 H17V 0.9900 .
C180 H18A 0.9800 .
C180 H18B 0.9800 .
C180 H18C 0.9800 .
C181 C182 1.500(8) .
C181 H18D 0.9900 .
C181 H18E 0.9900 .
C182 C183 1.430(9) .
C182 H18F 0.9900 .
C182 H18G 0.9900 .
C183 C184 1.475(9) .
C183 H18H 0.9900 .
C183 H18I 0.9900 .
C184 H18J 0.9800 .
C184 H18K 0.9800 .
C184 H18L 0.9800 .
C201 C202 1.207(9) .
C201 C252 1.421(9) .
C202 C203 1.360(10) .
C203 C204 1.205(9) .
C204 C205 1.441(9) .
C205 C206 1.377(8) .
C205 C215 1.425(7) .
C206 C207 1.353(8) .
C206 H206 0.9500 .
C207 C216 1.399(8) .
C207 H207 0.9500 .
C208 C209 1.333(8) .
C208 C216 1.415(8) .
C209 C217 1.446(8) .
C210 C211 1.362(8) .
C210 C217 1.372(8) .
C210 H210 0.9500 .
C211 C212 1.394(8) .
C211 H211 0.9500 .
C212 C218 1.412(7) .
C212 C221 1.426(9) .
C213 C214 1.348(7) .
C213 C218 1.413(7) .
C213 H213 0.9500 .
C214 C215 1.404(7) .
C214 H214 0.9500 .
C215 C220 1.406(7) .
C216 C220 1.425(8) .
C217 C219 1.406(7) .
C218 C219 1.424(7) .
C219 C220 1.428(7) .
C221 C222 1.195(8) .
C222 C223 1.361(10) .
C223 C224 1.185(8) .
C224 C225 1.427(9) .
C225 C226 1.401(8) .
C225 C235 1.412(7) .
C226 C227 1.333(8) .
C226 H226 0.9500 .
C227 C236 1.405(8) .
C227 H227 0.9500 .
C228 C229 1.351(8) .
C228 C236 1.419(8) .
C229 C237 1.437(8) .
C230 C231 1.358(8) .
C230 C237 1.380(8) .
C230 H230 0.9500 .
C231 C232 1.420(8) .
C231 H231 0.9500 .
C232 C238 1.385(8) .
C232 C241 1.412(9) .
C233 C234 1.334(7) .
C233 C238 1.414(8) .
C233 H233 0.9500 .
C234 C235 1.432(7) .
C234 H234 0.9500 .
C235 C240 1.417(7) .
C236 C240 1.417(7) .
C237 C239 1.425(8) .
C238 C239 1.420(7) .
C239 C240 1.417(8) .
C241 C242 1.215(8) .
C242 C243 1.360(9) .
C243 C244 1.183(8) .
C244 C245 1.426(9) .
C245 C246 1.389(8) .
C245 C255 1.408(8) .
C246 C247 1.359(8) .
C246 H246 0.9500 .
C247 C256 1.390(8) .
C247 H247 0.9500 .
C248 C249 1.338(8) .
C248 C256 1.438(8) .
C249 C257 1.437(8) .
C250 C251 1.372(8) .
C250 C257 1.392(8) .
C250 H250 0.9500 .
C251 C252 1.401(8) .
C251 H251 0.9500 .
C252 C258 1.388(8) .
C253 C254 1.325(8) .
C253 C258 1.418(8) .
C253 H253 0.9500 .
C254 C255 1.424(8) .
C254 H254 0.9500 .
C255 C260 1.410(7) .
C256 C260 1.419(8) .
C257 C259 1.416(7) .
C258 C259 1.419(8) .
C259 C260 1.410(8) .
C261 C262 1.494(11) .
C261 H26A 0.9900 .
C261 H26B 0.9900 .
C262 C263 1.136(11) .
C262 H26C 0.9900 .
C262 H26D 0.9900 .
C263 C264 1.532(11) .
C263 H26E 0.9900 .
C263 H26F 0.9900 .
C264 H26G 0.9800 .
C264 H26H 0.9800 .
C264 H26I 0.9800 .
C265 C266 1.344(15) .
C265 H26J 0.9900 .
C265 H26K 0.9900 .
C266 C267 1.364(15) .
C266 H26L 0.9900 .
C266 H26M 0.9900 .
C267 C268 1.451(14) .
C267 H26N 0.9900 .
C267 H26O 0.9900 .
C268 H26P 0.9800 .
C268 H26Q 0.9800 .
C268 H26R 0.9800 .
C269 C270 1.393(17) .
C269 H26S 0.9900 .
C269 H26T 0.9900 .
C270 C271 1.465(17) .
C270 H27A 0.9900 .
C270 H27B 0.9900 .
C271 C272 1.474(14) .
C271 H27C 0.9900 .
C271 H27D 0.9900 .
C272 H27E 0.9800 .
C272 H27F 0.9800 .
C272 H27G 0.9800 .
C273 C274 1.453(19) .
C273 H27H 0.9900 .
C273 H27I 0.9900 .
C274 C275 1.50(2) .
C274 H27J 0.9900 .
C274 H27K 0.9900 .
C275 C276 1.508(19) .
C275 H27L 0.9900 .
C275 H27M 0.9900 .
C276 H27N 0.9800 .
C276 H27O 0.9800 .
C276 H27P 0.9800 .
C277 C278 1.453(18) .
C277 H27Q 0.9900 .
C277 H27R 0.9900 .
C278 C279 1.490(18) .
C278 H27S 0.9900 .
C278 H27T 0.9900 .
C279 C280 1.513(18) .
C279 H27U 0.9900 .
C279 H27V 0.9900 .
C280 H28A 0.9800 .
C280 H28B 0.9800 .
C280 H28C 0.9800 .
C281 C282 1.39(5) .
C281 H28D 0.9900 .
C281 H28E 0.9900 .
C282 C283 1.446(18) .
C282 H28F 0.9900 .
C282 H28G 0.9900 .
C283 C284 1.532(18) .
C283 H28H 0.9900 .
C283 H28I 0.9900 .
C284 H28J 0.9800 .
C284 H28K 0.9800 .
C284 H28L 0.9800 .
C285 C286 1.488(9) .
C285 H28M 0.9900 .
C285 H28N 0.9900 .
C286 C287 1.486(9) .
C286 H28O 0.9900 .
C286 H28P 0.9900 .
C287 C288 1.537(10) .
C287 H28Q 0.9900 .
C287 H28R 0.9900 .
C288 H28S 0.9800 .
C288 H28T 0.9800 .
C288 H28U 0.9800 .
C289 C290 1.495(8) .
C289 H28V 0.9900 .
C289 H28W 0.9900 .
C290 C291 1.532(9) .
C290 H29A 0.9900 .
C290 H29B 0.9900 .
C291 C292 1.503(9) .
C291 H29C 0.9900 .
C291 H29D 0.9900 .
C292 H29E 0.9800 .
C292 H29F 0.9800 .
C292 H29G 0.9800 .
C301 C302 1.192(7) .
C301 C352 1.437(7) .
C302 C303 1.362(8) .
C303 C304 1.202(7) .
C304 C305 1.431(7) .
C305 C306 1.388(7) .
C305 C315 1.410(7) .
C306 C307 1.378(6) .
C306 H306 0.9500 .
C307 C316 1.389(7) .
C307 H307 0.9500 .
C308 C309 1.356(7) .
C308 C316 1.427(6) .
C309 C317 1.424(7) .
C310 C311 1.365(7) .
C310 C317 1.402(7) .
C310 H310 0.9500 .
C311 C312 1.395(7) .
C311 H311 0.9500 .
C312 C318 1.410(7) .
C312 C321 1.417(8) .
C313 C314 1.334(7) .
C313 C318 1.436(7) .
C313 H313 0.9500 .
C314 C315 1.410(7) .
C314 H314 0.9500 .
C315 C320 1.418(6) .
C316 C320 1.426(7) .
C317 C319 1.416(7) .
C318 C319 1.405(7) .
C319 C320 1.399(7) .
C321 C322 1.197(7) .
C322 C323 1.362(9) .
C323 C324 1.209(8) .
C324 C325 1.405(8) .
C325 C326 1.397(7) .
C325 C335 1.425(7) .
C326 C327 1.357(7) .
C326 H326 0.9500 .
C327 C336 1.392(7) .
C327 H327 0.9500 .
C328 C329 1.359(7) .
C328 C336 1.440(7) .
C329 C337 1.425(7) .
C330 C331 1.377(7) .
C330 C337 1.396(7) .
C330 H330 0.9500 .
C331 C332 1.389(7) .
C331 H331 0.9500 .
C332 C338 1.405(7) .
C332 C341 1.423(8) .
C333 C334 1.349(7) .
C333 C338 1.410(7) .
C333 H333 0.9500 .
C334 C335 1.419(7) .
C334 H334 0.9500 .
C335 C340 1.408(7) .
C336 C340 1.398(7) .
C337 C339 1.411(7) .
C338 C339 1.411(7) .
C339 C340 1.421(7) .
C341 C342 1.197(7) .
C342 C343 1.360(9) .
C343 C344 1.205(8) .
C344 C345 1.416(8) .
C345 C355 1.380(7) .
C345 C346 1.397(7) .
C346 C347 1.364(7) .
C346 H346 0.9500 .
C347 C356 1.382(7) .
C347 H347 0.9500 .
C348 C349 1.345(7) .
C348 C356 1.420(7) .
C349 C357 1.452(7) .
C350 C351 1.386(7) .
C350 C357 1.387(7) .
C350 H350 0.9500 .
C351 C352 1.391(7) .
C351 H351 0.9500 .
C352 C358 1.391(7) .
C353 C354 1.329(7) .
C353 C358 1.416(7) .
C353 H353 0.9500 .
C354 C355 1.431(7) .
C354 H354 0.9500 .
C355 C360 1.414(7) .
C356 C360 1.426(6) .
C357 C359 1.410(7) .
C358 C359 1.422(6) .
C359 C360 1.409(7) .
C361 C362 1.512(8) .
C361 H36A 0.9900 .
C361 H36B 0.9900 .
C362 C363 1.478(8) .
C362 H36C 0.9900 .
C362 H36D 0.9900 .
C363 C364 1.527(8) .
C363 H36E 0.9900 .
C363 H36F 0.9900 .
C364 H36G 0.9800 .
C364 H36H 0.9800 .
C364 H36I 0.9800 .
C365 C366 1.556(10) .
C365 H36J 0.9900 .
C365 H36K 0.9900 .
C366 C367 1.390(9) .
C366 H36L 0.9900 .
C366 H36M 0.9900 .
C367 C368 1.555(11) .
C367 H36N 0.9900 .
C367 H36O 0.9900 .
C368 H36P 0.9800 .
C368 H36Q 0.9800 .
C368 H36R 0.9800 .
C369 C370 1.487(7) .
C369 H36S 0.9900 .
C369 H36T 0.9900 .
C370 C371 1.482(8) .
C370 H37A 0.9900 .
C370 H37B 0.9900 .
C371 C372 1.498(8) .
C371 H37C 0.9900 .
C371 H37D 0.9900 .
C372 H37E 0.9800 .
C372 H37F 0.9800 .
C372 H37G 0.9800 .
C373 C374 1.519(8) .
C373 H37H 0.9900 .
C373 H37I 0.9900 .
C374 C375 1.474(8) .
C374 H37J 0.9900 .
C374 H37K 0.9900 .
C375 C376 1.510(9) .
C375 H37L 0.9900 .
C375 H37M 0.9900 .
C376 H37N 0.9800 .
C376 H37O 0.9800 .
C376 H37P 0.9800 .
C377 C378 1.512(8) .
C377 H37Q 0.9900 .
C377 H37R 0.9900 .
C378 C379 1.486(8) .
C378 H37S 0.9900 .
C378 H37T 0.9900 .
C379 C380 1.505(8) .
C379 H37U 0.9900 .
C379 H37V 0.9900 .
C380 H38A 0.9800 .
C380 H38B 0.9800 .
C380 H38C 0.9800 .
C381 C382 1.525(10) .
C381 H38D 0.9900 .
C381 H38E 0.9900 .
C382 C383 1.508(9) .
C382 H38F 0.9900 .
C382 H38G 0.9900 .
C383 C384 1.502(8) .
C383 H38H 0.9900 .
C383 H38I 0.9900 .
C384 H38J 0.9800 .
C384 H38K 0.9800 .
C384 H38L 0.9800 .
C401 C402 1.194(7) .
C401 C452 1.425(8) .
C402 C403 1.376(9) .
C403 C404 1.198(7) .
C404 C405 1.410(8) .
C405 C406 1.386(7) .
C405 C415 1.396(7) .
C406 C407 1.379(7) .
C406 H406 0.9500 .
C407 C416 1.381(7) .
C407 H407 0.9500 .
C408 C409 1.365(7) .
C408 C416 1.432(7) .
C409 C417 1.424(7) .
C410 C411 1.351(7) .
C410 C417 1.403(7) .
C410 H410 0.9500 .
C411 C412 1.396(7) .
C411 H411 0.9500 .
C412 C418 1.405(7) .
C412 C421 1.420(8) .
C413 C414 1.326(7) .
C413 C418 1.427(7) .
C413 H413 0.9500 .
C414 C415 1.410(7) .
C414 H414 0.9500 .
C415 C420 1.408(7) .
C416 C420 1.386(7) .
C417 C419 1.426(7) .
C418 C419 1.399(7) .
C419 C420 1.422(7) .
C421 C422 1.207(8) .
C422 C423 1.372(9) .
C423 C424 1.206(8) .
C424 C425 1.410(8) .
C425 C426 1.399(7) .
C425 C435 1.407(7) .
C426 C427 1.380(7) .
C426 H426 0.9500 .
C427 C436 1.383(7) .
C427 H427 0.9500 .
C428 C429 1.347(7) .
C428 C436 1.426(7) .
C429 C437 1.412(7) .
C430 C431 1.349(7) .
C430 C437 1.406(7) .
C430 H430 0.9500 .
C431 C432 1.406(7) .
C431 H431 0.9500 .
C432 C438 1.412(7) .
C432 C441 1.414(8) .
C433 C434 1.339(7) .
C433 C438 1.433(7) .
C433 H433 0.9500 .
C434 C435 1.412(7) .
C434 H434 0.9500 .
C435 C440 1.428(7) .
C436 C440 1.416(7) .
C437 C439 1.404(7) .
C438 C439 1.391(7) .
C439 C440 1.431(7) .
C441 C442 1.205(8) .
C442 C443 1.340(9) .
C443 C444 1.206(8) .
C444 C445 1.416(9) .
C445 C446 1.390(7) .
C445 C455 1.417(8) .
C446 C447 1.372(7) .
C446 H446 0.9500 .
C447 C456 1.369(8) .
C447 H447 0.9500 .
C448 C449 1.352(8) .
C448 C456 1.411(7) .
C449 C457 1.442(8) .
C450 C451 1.370(8) .
C450 C457 1.393(8) .
C450 H450 0.9500 .
C451 C452 1.376(8) .
C451 H451 0.9500 .
C452 C458 1.403(8) .
C453 C454 1.345(8) .
C453 C458 1.406(7) .
C453 H453 0.9500 .
C454 C455 1.425(7) .
C454 H454 0.9500 .
C455 C460 1.420(7) .
C456 C460 1.425(7) .
C457 C459 1.414(8) .
C458 C459 1.420(7) .
C459 C460 1.415(7) .
C461 C462 1.515(8) .
C461 H46A 0.9900 .
C461 H46B 0.9900 .
C462 C463 1.494(9) .
C462 H46C 0.9900 .
C462 H46D 0.9900 .
C463 C464 1.514(10) .
C463 H46E 0.9900 .
C463 H46F 0.9900 .
C464 H46G 0.9800 .
C464 H46H 0.9800 .
C464 H46I 0.9800 .
C465 C466 1.470(11) .
C465 H46J 0.9900 .
C465 H46K 0.9900 .
C466 C467 1.508(11) .
C466 H46L 0.9900 .
C466 H46M 0.9900 .
C467 C468 1.485(12) .
C467 H46N 0.9900 .
C467 H46O 0.9900 .
C468 H46P 0.9800 .
C468 H46Q 0.9800 .
C468 H46R 0.9800 .
C469 C470 1.494(8) .
C469 H46S 0.9900 .
C469 H46T 0.9900 .
C470 C471 1.491(8) .
C470 H47A 0.9900 .
C470 H47B 0.9900 .
C471 C472 1.493(9) .
C471 H47C 0.9900 .
C471 H47D 0.9900 .
C472 H47E 0.9800 .
C472 H47F 0.9800 .
C472 H47G 0.9800 .
C473 C474 1.525(8) .
C473 H47H 0.9900 .
C473 H47I 0.9900 .
C474 C475 1.483(8) .
C474 H47J 0.9900 .
C474 H47K 0.9900 .
C475 C476 1.495(9) .
C475 H47L 0.9900 .
C475 H47M 0.9900 .
C476 H47N 0.9800 .
C476 H47O 0.9800 .
C476 H47P 0.9800 .
C477 C478 1.499(8) .
C477 H47Q 0.9900 .
C477 H47R 0.9900 .
C478 C481 1.57(2) .
C478 C479 1.591(15) .
C479 C480 1.523(16) .
C479 H47S 0.9900 .
C479 H47T 0.9900 .
C480 H48A 0.9800 .
C480 H48B 0.9800 .
C480 H48C 0.9800 .
C481 C482 1.04(2) .
C481 H48D 0.9900 .
C481 H48E 0.9900 .
C482 H48F 0.9800 .
C482 H48G 0.9800 .
C482 H48H 0.9800 .
C483 C484 1.427(11) .
C483 H48I 0.9900 .
C483 H48J 0.9900 .
C484 C485 1.470(10) .
C484 H48K 0.9900 .
C484 H48L 0.9900 .
C485 C486 1.462(10) .
C485 H48M 0.9900 .
C485 H48N 0.9900 .
C486 H48O 0.9800 .
C486 H48P 0.9800 .
C486 H48Q 0.9800 .
C501 C502 1.349(10) .
C501 C503 1.380(9) 2_766
C501 H501 0.9500 .
C502 C503 1.336(9) .
C502 H502 0.9500 .
C503 C501 1.380(9) 2_766
C503 H503 0.9500 .
C504 C509 1.351(9) .
C504 C505 1.360(9) .
C504 H504 0.9500 .
C505 C506 1.345(8) .
C505 H505 0.9500 .
C506 C507 1.359(9) .
C506 H506 0.9500 .
C507 C508 1.359(9) .
C507 H507 0.9500 .
C508 C509 1.345(8) .
C508 H508 0.9500 .
C509 H509 0.9500 .
C510 C511 1.276(12) .
C510 C515 1.291(13) .
C510 H510 0.9500 .
C511 C512 1.389(12) .
C511 H511 0.9500 .
C512 C513 1.313(10) .
C512 H512 0.9500 .
C513 C514 1.319(11) .
C513 H513 0.9500 .
C514 C515 1.330(12) .
C514 H514 0.9500 .
C515 H515 0.9500 .
C516 C517 1.301(14) .
C516 C521 1.345(14) .
C516 H516 0.9500 .
C517 C518 1.525(16) .
C517 H517 0.9500 .
C518 C519 1.394(16) .
C518 H518 0.9500 .
C519 C520 1.204(14) .
C519 H519 0.9500 .
C520 C521 1.224(13) .
C520 H520 0.9500 .
C521 H521 0.9500 .
C522 C523 1.365(12) .
C522 C527 1.375(12) .
C522 H522 0.9500 .
C523 C524 1.326(10) .
C523 H523 0.9500 .
C524 C525 1.358(11) .
C524 H524 0.9500 .
C525 C526 1.360(12) .
C525 H525 0.9500 .
C526 C527 1.372(12) .
C526 H526 0.9500 .
C527 H527 0.9500 .
C528 C529 1.26(3) .
C528 C533 1.41(3) .
C528 H528 0.9500 .
C529 C530 1.221(18) .
C529 H529 0.9500 .
C530 C531 1.338(16) .
C530 H530 0.9500 .
C531 C532 1.316(16) .
C531 H531 0.9500 .
C532 C533 1.313(19) .
C532 H532 0.9500 .
C533 H533 0.9500 .
C534 C535 1.3965(2) .
C534 C539 1.4170(2) .
C534 H534 0.9500 .
C535 C536 1.3767(3) .
C535 H535 0.9500 .
C536 C537 1.41611(19) .
C536 H536 0.9500 .
C537 C538 1.3967(2) .
C537 H537 0.9500 .
C538 C539 1.3737(3) .
C538 H538 0.9500 .
C539 H539 0.9500 .
